data_4343618
loop_
_publ_author_name
'Chen, Kelly'
'Nenzel, Michelle M.'
'Brown, Thomas M.'
'Catalano, Vincent J.'

_publ_section_title
;
 Luminescent Mechanochromism in a Gold(I)-Copper(I) N-Heterocyclic Carbene
 Complex.
;
_journal_issue 14
_journal_name_full 'Inorganic chemistry'
_journal_page_first 6900
_journal_page_last 6909
_journal_paper_doi 10.1021/acs.inorgchem.5b00821
_journal_volume 54
_journal_year 2015
_chemical_formula_sum 'C83 H64 Au2 Cu4 F36 N23 O14 P6'
_chemical_formula_weight 3125.48
_chemical_name_common 5
_space_group_crystal_system triclinic
_space_group_IT_number 2
_space_group_name_Hall '-P 1'
_space_group_name_H-M_alt 'P -1'
_symmetry_space_group_name_Hall '-P 1'
_symmetry_space_group_name_H-M 'P -1'
_atom_sites_solution_hydrogens geom
_audit_creation_method SHELXL-2014/7
_cell_angle_alpha 73.9785(8)
_cell_angle_beta 63.6056(8)
_cell_angle_gamma 79.8442(9)
_cell_formula_units_Z 2
_cell_length_a 17.5182(9)
_cell_length_b 18.7146(9)
_cell_length_c 19.0445(9)
_cell_measurement_reflns_used 9858
_cell_measurement_temperature 100(2)
_cell_measurement_theta_max 30.21
_cell_measurement_theta_min 2.24
_cell_volume 5365.1(5)
_computing_cell_refinement 'Bruker SAINT'
_computing_data_collection 'Bruker APEX2'
_computing_data_reduction 'Bruker SAINT'
_computing_molecular_graphics 'Bruker SHELXTL'
_computing_publication_material 'Bruker SHELXTL'
_computing_structure_refinement 'SHELXL-2014/7 (Sheldrick, 2014)'
_computing_structure_solution 'SHELXS-97 (Sheldrick 2008)'
_diffrn_ambient_temperature 100(2)
_diffrn_measured_fraction_theta_full 1.000
_diffrn_measured_fraction_theta_max 1.000
_diffrn_measurement_device_type 'Bruker APEX-II CCD'
_diffrn_measurement_method '\f and \w scans'
_diffrn_radiation_type MoK\a
_diffrn_radiation_wavelength 0.71073
_diffrn_reflns_av_R_equivalents 0.0561
_diffrn_reflns_av_unetI/netI 0.0480
_diffrn_reflns_laue_measured_fraction_full 1.000
_diffrn_reflns_laue_measured_fraction_max 1.000
_diffrn_reflns_limit_h_max 22
_diffrn_reflns_limit_h_min -22
_diffrn_reflns_limit_k_max 24
_diffrn_reflns_limit_k_min -24
_diffrn_reflns_limit_l_max 24
_diffrn_reflns_limit_l_min -24
_diffrn_reflns_number 112966
_diffrn_reflns_point_group_measured_fraction_full 1.000
_diffrn_reflns_point_group_measured_fraction_max 1.000
_diffrn_reflns_theta_full 25.242
_diffrn_reflns_theta_max 27.500
_diffrn_reflns_theta_min 1.134
_exptl_absorpt_coefficient_mu 3.725
_exptl_absorpt_correction_T_max 0.7465
_exptl_absorpt_correction_T_min 0.4810
_exptl_absorpt_correction_type multi-scan
_exptl_absorpt_process_details SADABS
_exptl_crystal_colour colourless
_exptl_crystal_density_diffrn 1.935
_exptl_crystal_description block
_exptl_crystal_F_000 3046
_exptl_crystal_size_max 0.820
_exptl_crystal_size_mid 0.498
_exptl_crystal_size_min 0.086
_refine_diff_density_max 1.522
_refine_diff_density_min -1.305
_refine_diff_density_rms 0.124
_refine_ls_extinction_method none
_refine_ls_goodness_of_fit_ref 1.012
_refine_ls_hydrogen_treatment constr
_refine_ls_matrix_type full
_refine_ls_number_parameters 1677
_refine_ls_number_reflns 24649
_refine_ls_number_restraints 561
_refine_ls_restrained_S_all 1.081
_refine_ls_R_factor_all 0.0579
_refine_ls_R_factor_gt 0.0355
_refine_ls_shift/su_max 0.002
_refine_ls_shift/su_mean 0.000
_refine_ls_structure_factor_coef Fsqd
_refine_ls_weighting_details 'w=1/[\s^2^(Fo^2^)+(0.0478P)^2^+2.0567P] where P=(Fo^2^+2Fc^2^)/3'
_refine_ls_weighting_scheme calc
_refine_ls_wR_factor_gt 0.0837
_refine_ls_wR_factor_ref 0.0899
_reflns_Friedel_coverage 0.000
_reflns_number_gt 18805
_reflns_number_total 24649
_reflns_threshold_expression 'I > 2\s(I)'
_cod_data_source_file ic5b00821_si_002.cif
_cod_data_source_block kc167_0m
_cod_depositor_comments 'Adding full bibliography for 4343616--4343619.cif.'
_cod_database_code 4343618
_shelx_shelxl_version_number 2014/7
_shelx_space_group_comment
; 
The symmetry employed for this shelxl refinement is uniquely defined 
by the following loop, which should always be used as a source of 
symmetry information in preference to the above space-group names. 
They are only intended as comments. 
;
_shelx_estimated_absorpt_t_min 0.150
_shelx_estimated_absorpt_t_max 0.740

loop_
_space_group_symop_operation_xyz
'x, y, z'
'-x, -y, -z'

loop_
_atom_site_label
_atom_site_type_symbol
_atom_site_fract_x
_atom_site_fract_y
_atom_site_fract_z
_atom_site_U_iso_or_equiv
_atom_site_adp_type
_atom_site_occupancy
_atom_site_site_symmetry_order
_atom_site_calc_flag
_atom_site_refinement_flags_posn
_atom_site_refinement_flags_adp
_atom_site_refinement_flags_occupancy
_atom_site_disorder_assembly
_atom_site_disorder_group
Au1 Au 0.28735(2) 0.94489(2) 0.46833(2) 0.01872(4) Uani 1 1 d . . . . .
Cu1 Cu 0.36350(3) 0.88468(3) 0.32050(3) 0.02244(11) Uani 1 1 d . . . . .
Cu2 Cu 0.23376(3) 0.85115(3) 0.64097(3) 0.02149(11) Uani 1 1 d . . . . .
N1 N 0.1211(2) 0.89954(17) 0.4837(2) 0.0208(7) Uani 1 1 d . . . . .
N2 N 0.0995(2) 0.95729(17) 0.5755(2) 0.0201(7) Uani 1 1 d . . . . .
N3 N 0.3000(2) 0.79740(19) 0.3862(2) 0.0263(8) Uani 1 1 d . . . . .
N4 N 0.1466(2) 0.90425(18) 0.7169(2) 0.0203(7) Uani 1 1 d . . . . .
N5 N 0.4652(2) 0.99734(17) 0.35639(19) 0.0190(7) Uani 1 1 d . . . . .
N6 N 0.4620(2) 0.92364(18) 0.4677(2) 0.0215(7) Uani 1 1 d . . . . .
N7 N 0.4368(2) 0.95290(19) 0.2267(2) 0.0252(8) Uani 1 1 d . . . . .
N8 N 0.3274(2) 0.78301(18) 0.5944(2) 0.0223(8) Uani 1 1 d . . . . .
C1 C 0.1611(3) 0.9330(2) 0.5113(2) 0.0202(9) Uani 1 1 d . . . . .
C2 C 0.0332(3) 0.9024(2) 0.5306(2) 0.0228(9) Uani 1 1 d . . . . .
C3 C -0.0335(3) 0.8778(2) 0.5248(3) 0.0278(10) Uani 1 1 d . . . . .
H3A H -0.0239 0.8513 0.4853 0.033 Uiso 1 1 calc R U . . .
C4 C -0.1145(3) 0.8939(2) 0.5794(3) 0.0301(11) Uani 1 1 d . . . . .
H4A H -0.1621 0.8783 0.5774 0.036 Uiso 1 1 calc R U . . .
C5 C -0.1286(3) 0.9324(2) 0.6377(3) 0.0294(10) Uani 1 1 d . . . . .
H5A H -0.1856 0.9428 0.6737 0.035 Uiso 1 1 calc R U . . .
C6 C -0.0620(3) 0.9560(2) 0.6446(3) 0.0254(9) Uani 1 1 d . . . . .
H6A H -0.0716 0.9814 0.6849 0.031 Uiso 1 1 calc R U . . .
C7 C 0.0193(3) 0.9401(2) 0.5891(2) 0.0214(9) Uani 1 1 d . . . . .
C8 C 0.1641(3) 0.8706(2) 0.4102(2) 0.0246(9) Uani 1 1 d . . . . .
H14A H 0.2036 0.9074 0.3670 0.030 Uiso 1 1 calc R U . . .
H14B H 0.1209 0.8641 0.3926 0.030 Uiso 1 1 calc R U . . .
C9 C 0.2137(3) 0.7971(2) 0.4224(2) 0.0245(9) Uani 1 1 d . . . . .
C10 C 0.1717(3) 0.7323(2) 0.4676(3) 0.0282(10) Uani 1 1 d . . . . .
H16A H 0.1111 0.7341 0.4934 0.034 Uiso 1 1 calc R U . . .
C11 C 0.2183(3) 0.6654(2) 0.4748(3) 0.0319(11) Uani 1 1 d . . . . .
H17A H 0.1905 0.6206 0.5055 0.038 Uiso 1 1 calc R U . . .
C12 C 0.3065(3) 0.6648(2) 0.4362(3) 0.0315(11) Uani 1 1 d . . . . .
H18A H 0.3400 0.6192 0.4386 0.038 Uiso 1 1 calc R U . . .
C13 C 0.3452(3) 0.7307(2) 0.3945(3) 0.0288(10) Uani 1 1 d . . . . .
H19A H 0.4058 0.7298 0.3705 0.035 Uiso 1 1 calc R U . . .
C14 C 0.1153(3) 1.0042(2) 0.6171(2) 0.0213(9) Uani 1 1 d . . . . .
H8A H 0.0778 1.0504 0.6166 0.026 Uiso 1 1 calc R U . . .
H8B H 0.1751 1.0186 0.5868 0.026 Uiso 1 1 calc R U . . .
C15 C 0.1005(3) 0.9679(2) 0.7029(2) 0.0194(8) Uani 1 1 d . . . . .
C16 C 0.0438(3) 1.0016(2) 0.7647(3) 0.0255(9) Uani 1 1 d . . . . .
H10A H 0.0122 1.0466 0.7534 0.031 Uiso 1 1 calc R U . . .
C17 C 0.0335(3) 0.9695(3) 0.8430(3) 0.0325(11) Uani 1 1 d . . . . .
H11A H -0.0041 0.9926 0.8858 0.039 Uiso 1 1 calc R U . . .
C18 C 0.0790(3) 0.9033(3) 0.8573(3) 0.0298(10) Uani 1 1 d . . . . .
H12A H 0.0719 0.8793 0.9106 0.036 Uiso 1 1 calc R U . . .
C19 C 0.1348(3) 0.8723(2) 0.7936(3) 0.0258(9) Uani 1 1 d . . . . .
H13A H 0.1660 0.8268 0.8039 0.031 Uiso 1 1 calc R U . . .
C20 C 0.4133(3) 0.9574(2) 0.4279(2) 0.0199(8) Uani 1 1 d . . . . .
C21 C 0.5492(3) 0.9881(2) 0.3487(3) 0.0219(9) Uani 1 1 d . . . . .
C22 C 0.6251(3) 1.0146(2) 0.2867(3) 0.0272(10) Uani 1 1 d . . . . .
H25A H 0.6269 1.0476 0.2382 0.033 Uiso 1 1 calc R U . . .
C23 C 0.6983(3) 0.9902(3) 0.2994(3) 0.0321(11) Uani 1 1 d . . . . .
H24A H 0.7517 1.0069 0.2583 0.038 Uiso 1 1 calc R U . . .
C24 C 0.6962(3) 0.9420(2) 0.3704(3) 0.0321(11) Uani 1 1 d . . . . .
H23A H 0.7483 0.9261 0.3758 0.039 Uiso 1 1 calc R U . . .
C25 C 0.6212(3) 0.9166(2) 0.4330(3) 0.0290(10) Uani 1 1 d . . . . .
H22A H 0.6197 0.8846 0.4819 0.035 Uiso 1 1 calc R U . . .
C26 C 0.5472(3) 0.9405(2) 0.4203(2) 0.0215(9) Uani 1 1 d . . . . .
C27 C 0.4368(3) 1.0448(2) 0.2964(2) 0.0213(9) Uani 1 1 d . . . . .
H27A H 0.4572 1.0953 0.2817 0.026 Uiso 1 1 calc R U . . .
H27B H 0.3736 1.0494 0.3203 0.026 Uiso 1 1 calc R U . . .
C28 C 0.4686(3) 1.0157(2) 0.2209(2) 0.0230(9) Uani 1 1 d . . . . .
C29 C 0.5264(3) 1.0543(3) 0.1492(3) 0.0307(10) Uani 1 1 d . . . . .
H29A H 0.5470 1.0989 0.1470 0.037 Uiso 1 1 calc R U . . .
C30 C 0.5544(3) 1.0274(3) 0.0797(3) 0.0345(11) Uani 1 1 d . . . . .
H30A H 0.5945 1.0531 0.0297 0.041 Uiso 1 1 calc R U . . .
C31 C 0.5228(3) 0.9632(3) 0.0851(3) 0.0370(12) Uani 1 1 d . . . . .
H31A H 0.5409 0.9435 0.0389 0.044 Uiso 1 1 calc R U . . .
C32 C 0.4638(3) 0.9272(3) 0.1594(3) 0.0340(11) Uani 1 1 d . . . . .
H32A H 0.4417 0.8829 0.1628 0.041 Uiso 1 1 calc R U . . .
C33 C 0.4290(3) 0.8780(2) 0.5496(2) 0.0231(9) Uani 1 1 d . . . . .
H33A H 0.3760 0.9033 0.5833 0.028 Uiso 1 1 calc R U . . .
H33B H 0.4713 0.8739 0.5720 0.028 Uiso 1 1 calc R U . . .
C34 C 0.4102(3) 0.8012(2) 0.5542(2) 0.0220(9) Uani 1 1 d . . . . .
C35 C 0.4747(3) 0.7502(2) 0.5214(2) 0.0248(9) Uani 1 1 d . . . . .
H35A H 0.5319 0.7646 0.4918 0.030 Uiso 1 1 calc R U . . .
C36 C 0.4565(3) 0.6782(2) 0.5313(3) 0.0262(10) Uani 1 1 d . . . . .
H36A H 0.5007 0.6428 0.5086 0.031 Uiso 1 1 calc R U . . .
C37 C 0.3725(3) 0.6585(2) 0.5751(3) 0.0272(10) Uani 1 1 d . . . . .
H37A H 0.3584 0.6090 0.5846 0.033 Uiso 1 1 calc R U . . .
C38 C 0.3098(3) 0.7124(2) 0.6047(3) 0.0258(9) Uani 1 1 d . . . . .
H38A H 0.2521 0.6993 0.6335 0.031 Uiso 1 1 calc R U . . .
Au2 Au 0.22239(2) 0.44453(2) 0.04750(2) 0.01650(4) Uani 1 1 d . . . . .
Cu3 Cu 0.28869(3) 0.38290(3) -0.10177(3) 0.01971(11) Uani 1 1 d . . . . .
Cu4 Cu 0.15390(3) 0.36036(3) 0.22430(3) 0.02252(11) Uani 1 1 d . . . . .
N9 N 0.0496(2) 0.42459(17) 0.05766(19) 0.0179(7) Uani 1 1 d . . . . .
N10 N 0.0372(2) 0.48294(17) 0.14614(19) 0.0179(7) Uani 1 1 d . . . . .
N11 N 0.2147(2) 0.30438(18) -0.0340(2) 0.0215(7) Uani 1 1 d . . . . .
N12 N 0.0743(2) 0.42253(19) 0.2942(2) 0.0238(8) Uani 1 1 d . . . . .
N13 N 0.4080(2) 0.47025(17) -0.06035(19) 0.0169(7) Uani 1 1 d . . . . .
N14 N 0.3946(2) 0.39536(17) 0.05333(18) 0.0166(7) Uani 1 1 d . . . . .
N15 N 0.3725(2) 0.44244(17) -0.1926(2) 0.0187(7) Uani 1 1 d . . . . .
N16 N 0.2342(2) 0.28107(19) 0.1840(2) 0.0257(8) Uani 1 1 d . . . . .
C39 C 0.0948(3) 0.4529(2) 0.0841(2) 0.0175(8) Uani 1 1 d . . . . .
C40 C -0.0379(3) 0.4347(2) 0.1042(2) 0.0200(9) Uani 1 1 d . . . . .
C41 C -0.1089(3) 0.4125(2) 0.1029(3) 0.0234(9) Uani 1 1 d . . . . .
H41A H -0.1037 0.3876 0.0636 0.028 Uiso 1 1 calc R U . . .
C42 C -0.1877(3) 0.4287(2) 0.1621(3) 0.0288(10) Uani 1 1 d . . . . .
H42A H -0.2378 0.4135 0.1643 0.035 Uiso 1 1 calc R U . . .
C43 C -0.1948(3) 0.4667(2) 0.2182(3) 0.0286(10) Uani 1 1 d . . . . .
H43A H -0.2500 0.4774 0.2573 0.034 Uiso 1 1 calc R U . . .
C44 C -0.1251(3) 0.4894(2) 0.2192(2) 0.0240(9) Uani 1 1 d . . . . .
H44A H -0.1306 0.5151 0.2579 0.029 Uiso 1 1 calc R U . . .
C45 C -0.0457(3) 0.4727(2) 0.1605(2) 0.0199(8) Uani 1 1 d . . . . .
C46 C 0.0875(3) 0.3897(2) -0.0115(2) 0.0204(9) Uani 1 1 d . . . . .
H52A H 0.1310 0.4219 -0.0568 0.024 Uiso 1 1 calc R U . . .
H52B H 0.0425 0.3865 -0.0284 0.024 Uiso 1 1 calc R U . . .
C47 C 0.1287(3) 0.3126(2) 0.0051(2) 0.0221(9) Uani 1 1 d . . . . .
C48 C 0.0798(3) 0.2530(2) 0.0563(3) 0.0373(12) Uani 1 1 d . . . . .
H54A H 0.0197 0.2603 0.0841 0.045 Uiso 1 1 calc R U . . .
C49 C 0.1199(3) 0.1831(3) 0.0663(4) 0.0488(15) Uani 1 1 d . . . . .
H55A H 0.0877 0.1417 0.1021 0.059 Uiso 1 1 calc R U . . .
C50 C 0.2070(3) 0.1735(3) 0.0239(3) 0.0392(13) Uani 1 1 d . . . . .
H56A H 0.2351 0.1252 0.0282 0.047 Uiso 1 1 calc R U . . .
C51 C 0.2530(3) 0.2349(2) -0.0247(3) 0.0291(10) Uani 1 1 d . . . . .
H57A H 0.3132 0.2284 -0.0527 0.035 Uiso 1 1 calc R U . . .
C52 C 0.0603(3) 0.5259(2) 0.1870(2) 0.0207(9) Uani 1 1 d . . . . .
H46A H 0.0313 0.5763 0.1822 0.025 Uiso 1 1 calc R U . . .
H46B H 0.1226 0.5317 0.1592 0.025 Uiso 1 1 calc R U . . .
C53 C 0.0370(3) 0.4908(2) 0.2751(3) 0.0238(9) Uani 1 1 d . . . . .
C54 C -0.0178(3) 0.5291(3) 0.3329(3) 0.0289(10) Uani 1 1 d . . . . .
H48A H -0.0423 0.5770 0.3178 0.035 Uiso 1 1 calc R U . . .
C55 C -0.0367(3) 0.4971(3) 0.4131(3) 0.0359(11) Uani 1 1 d . . . . .
H49A H -0.0743 0.5226 0.4538 0.043 Uiso 1 1 calc R U . . .
C56 C 0.0000(3) 0.4276(3) 0.4326(3) 0.0373(12) Uani 1 1 d . . . . .
H50A H -0.0122 0.4044 0.4873 0.045 Uiso 1 1 calc R U . . .
C57 C 0.0541(3) 0.3924(3) 0.3730(3) 0.0312(11) Uani 1 1 d . . . . .
H51A H 0.0787 0.3444 0.3875 0.037 Uiso 1 1 calc R U . . .
C58 C 0.3494(3) 0.4365(2) 0.0124(2) 0.0175(8) Uani 1 1 d . . . . .
C59 C 0.4906(2) 0.4502(2) -0.0655(2) 0.0169(8) Uani 1 1 d . . . . .
C60 C 0.5696(3) 0.4707(2) -0.1262(2) 0.0208(9) Uani 1 1 d . . . . .
H63A H 0.5753 0.5038 -0.1759 0.025 Uiso 1 1 calc R U . . .
C61 C 0.6398(3) 0.4402(2) -0.1101(3) 0.0237(9) Uani 1 1 d . . . . .
H62A H 0.6953 0.4531 -0.1497 0.028 Uiso 1 1 calc R U . . .
C62 C 0.6312(3) 0.3914(2) -0.0377(3) 0.0245(9) Uani 1 1 d . . . . .
H61A H 0.6811 0.3717 -0.0293 0.029 Uiso 1 1 calc R U . . .
C63 C 0.5528(3) 0.3707(2) 0.0223(3) 0.0227(9) Uani 1 1 d . . . . .
H60A H 0.5473 0.3369 0.0715 0.027 Uiso 1 1 calc R U . . .
C64 C 0.4819(2) 0.4017(2) 0.0072(2) 0.0169(8) Uani 1 1 d . . . . .
C65 C 0.3864(3) 0.5255(2) -0.1206(2) 0.0179(8) Uani 1 1 d . . . . .
H71A H 0.4147 0.5717 -0.1337 0.022 Uiso 1 1 calc R U . . .
H71B H 0.3239 0.5374 -0.0977 0.022 Uiso 1 1 calc R U . . .
C66 C 0.4126(2) 0.4997(2) -0.1970(2) 0.0179(8) Uani 1 1 d . . . . .
C67 C 0.4757(3) 0.5340(2) -0.2678(2) 0.0244(9) Uani 1 1 d . . . . .
H73A H 0.5021 0.5750 -0.2694 0.029 Uiso 1 1 calc R U . . .
C68 C 0.5002(3) 0.5081(3) -0.3365(3) 0.0299(10) Uani 1 1 d . . . . .
H74A H 0.5441 0.5306 -0.3857 0.036 Uiso 1 1 calc R U . . .
C69 C 0.4603(3) 0.4494(3) -0.3328(3) 0.0310(10) Uani 1 1 d . . . . .
H75A H 0.4768 0.4302 -0.3791 0.037 Uiso 1 1 calc R U . . .
C70 C 0.3962(3) 0.4188(2) -0.2613(3) 0.0254(9) Uani 1 1 d . . . . .
H76A H 0.3673 0.3796 -0.2596 0.030 Uiso 1 1 calc R U . . .
C71 C 0.3553(3) 0.3558(2) 0.1383(2) 0.0229(9) Uani 1 1 d . . . . .
H65A H 0.3085 0.3883 0.1691 0.027 Uiso 1 1 calc R U . . .
H65B H 0.3985 0.3451 0.1606 0.027 Uiso 1 1 calc R U . . .
C72 C 0.3203(3) 0.2838(2) 0.1485(2) 0.0232(9) Uani 1 1 d . . . . .
C73 C 0.3739(3) 0.2241(2) 0.1228(3) 0.0261(10) Uani 1 1 d . . . . .
H67A H 0.4340 0.2281 0.0978 0.031 Uiso 1 1 calc R U . . .
C74 C 0.3407(3) 0.1583(2) 0.1333(3) 0.0323(11) Uani 1 1 d . . . . .
H68A H 0.3771 0.1169 0.1151 0.039 Uiso 1 1 calc R U . . .
C75 C 0.2535(3) 0.1542(2) 0.1707(3) 0.0338(11) Uani 1 1 d . . . . .
H69A H 0.2286 0.1093 0.1800 0.041 Uiso 1 1 calc R U . . .
C76 C 0.2021(3) 0.2162(2) 0.1947(3) 0.0351(12) Uani 1 1 d . . . . .
H70A H 0.1419 0.2131 0.2196 0.042 Uiso 1 1 calc R U . . .
P1 P 0.59911(8) 0.78913(6) 0.27408(7) 0.0301(3) Uani 1 1 d D . . . .
F1 F 0.6242(2) 0.86470(16) 0.20754(18) 0.0517(8) Uani 1 1 d D . . . .
F2 F 0.67989(18) 0.74492(16) 0.21714(17) 0.0466(8) Uani 1 1 d D . . . .
F3 F 0.57194(19) 0.71285(14) 0.34106(15) 0.0415(7) Uani 1 1 d D . . . .
F4 F 0.51721(17) 0.83194(14) 0.33128(16) 0.0355(6) Uani 1 1 d D . . . .
F5 F 0.54209(19) 0.77139(16) 0.23488(16) 0.0439(7) Uani 1 1 d D . . . .
F6 F 0.65445(19) 0.80532(16) 0.31443(19) 0.0480(8) Uani 1 1 d D . . . .
P2 P 0.2423(14) 0.5063(12) 0.3620(16) 0.0372(11) Uani 0.301(9) 1 d . . P A 2
F7 F 0.2564(11) 0.5060(11) 0.4404(11) 0.043(3) Uani 0.301(9) 1 d . U P A 2
F8 F 0.194(3) 0.422(3) 0.4066(19) 0.054(5) Uani 0.301(9) 1 d . U P A 2
F9 F 0.2488(10) 0.4615(9) 0.2954(7) 0.058(3) Uani 0.301(9) 1 d . U P A 2
F10 F 0.315(2) 0.5521(15) 0.307(2) 0.044(4) Uani 0.301(9) 1 d . U P A 2
F11 F 0.3376(9) 0.4312(8) 0.3578(11) 0.066(4) Uani 0.301(9) 1 d . U P A 2
F12 F 0.1690(12) 0.5369(11) 0.3790(10) 0.055(4) Uani 0.301(9) 1 d . U P A 2
P2A P 0.2550(5) 0.4914(5) 0.3605(6) 0.0372(11) Uani 0.699(9) 1 d . . P A -2
F7A F 0.2877(4) 0.4992(6) 0.4220(5) 0.055(2) Uani 0.699(9) 1 d . U P A -2
F8A F 0.2003(10) 0.4255(10) 0.4232(7) 0.046(2) Uani 0.699(9) 1 d . U P A -2
F9A F 0.2118(4) 0.5068(5) 0.2951(3) 0.0646(19) Uani 0.699(9) 1 d . U P A -2
F10A F 0.3011(8) 0.5717(6) 0.3026(8) 0.041(2) Uani 0.699(9) 1 d . U P A -2
F11A F 0.3297(4) 0.4492(3) 0.3129(4) 0.067(2) Uani 0.699(9) 1 d . U P A -2
F12A F 0.1708(5) 0.5524(4) 0.4044(4) 0.0526(18) Uani 0.699(9) 1 d . U P A -2
P3 P 0.04975(7) 0.73552(6) 0.70703(7) 0.0223(2) Uani 1 1 d . . . . .
F13 F 0.00515(15) 0.80888(12) 0.74107(15) 0.0280(6) Uani 1 1 d . . . . .
F14 F -0.02083(15) 0.68613(13) 0.78528(15) 0.0288(6) Uani 1 1 d . . . . .
F15 F 0.09500(16) 0.66276(13) 0.67276(15) 0.0309(6) Uani 1 1 d . . . . .
F16 F 0.11993(15) 0.78560(12) 0.62904(14) 0.0254(5) Uani 1 1 d . . . . .
F17 F 0.11008(15) 0.72380(13) 0.75306(14) 0.0276(6) Uani 1 1 d . . . . .
F18 F -0.01110(16) 0.74831(13) 0.66114(15) 0.0312(6) Uani 1 1 d . . . . .
P4 P 0.40951(8) 0.75251(6) 0.77578(8) 0.0309(3) Uani 1 1 d . . . . .
F19 F 0.4053(2) 0.70621(17) 0.7192(2) 0.0587(9) Uani 1 1 d . . . . .
F20 F 0.34476(18) 0.69993(15) 0.85387(19) 0.0497(8) Uani 1 1 d . . . . .
F21 F 0.4175(2) 0.79728(17) 0.83203(19) 0.0559(9) Uani 1 1 d . . . . .
F22 F 0.4761(2) 0.80542(16) 0.69859(18) 0.0499(8) Uani 1 1 d . . . . .
F23 F 0.3334(2) 0.80763(16) 0.7662(2) 0.0610(10) Uani 1 1 d . . . . .
F24 F 0.48803(17) 0.69635(15) 0.78384(16) 0.0383(7) Uani 1 1 d . . . . .
P5A P 0.2352(8) 0.9320(7) 0.1545(8) 0.052(4) Uani 0.317(9) 1 d D . P B 2
F25A F 0.3124(12) 0.9867(12) 0.1075(11) 0.048(3) Uani 0.317(9) 1 d D U P B 2
F26A F 0.2721(12) 0.8890(8) 0.0851(9) 0.100(4) Uani 0.317(9) 1 d D U P B 2
F27A F 0.1533(9) 0.8840(8) 0.1981(10) 0.074(4) Uani 0.317(9) 1 d D U P B 2
F28A F 0.2066(10) 0.9729(8) 0.2266(8) 0.057(3) Uani 0.317(9) 1 d D U P B 2
F29A F 0.1822(9) 0.9917(7) 0.1135(9) 0.060(3) Uani 0.317(9) 1 d D U P B 2
F30A F 0.2822(15) 0.8702(11) 0.2012(12) 0.063(4) Uani 0.317(9) 1 d D U P B 2
P5B P 0.2274(4) 0.9381(3) 0.1632(3) 0.0315(12) Uani 0.683(9) 1 d D . P B -2
F25B F 0.3064(6) 0.9823(7) 0.0917(5) 0.074(3) Uani 0.683(9) 1 d D U P B -2
F26B F 0.2159(5) 0.9066(4) 0.1013(4) 0.0853(19) Uani 0.683(9) 1 d D U P B -2
F27B F 0.1477(4) 0.8973(3) 0.2361(4) 0.0506(15) Uani 0.683(9) 1 d D U P B -2
F28B F 0.2435(4) 0.9717(3) 0.2246(3) 0.0382(13) Uani 0.683(9) 1 d D U P B -2
F29B F 0.1653(3) 1.0098(3) 0.1531(4) 0.0483(16) Uani 0.683(9) 1 d D U P B -2
F30B F 0.2904(7) 0.8684(6) 0.1759(7) 0.086(3) Uani 0.683(9) 1 d D U P B -2
P6A P 0.1149(4) 0.2371(4) 0.5777(3) 0.0347(13) Uani 0.417(4) 1 d D . P C -2
F31A F 0.1532(8) 0.1657(4) 0.5391(6) 0.039(2) Uani 0.417(4) 1 d D U P C -2
F32A F 0.0259(5) 0.2356(5) 0.5728(6) 0.061(2) Uani 0.417(4) 1 d D U P C -2
F33A F 0.0774(5) 0.3053(4) 0.6195(6) 0.062(2) Uani 0.417(4) 1 d D U P C -2
F34A F 0.2037(5) 0.2391(4) 0.5831(6) 0.0433(19) Uani 0.417(4) 1 d D U P C -2
F35A F 0.0795(6) 0.1806(5) 0.6632(5) 0.068(2) Uani 0.417(4) 1 d D U P C -2
F36A F 0.1459(6) 0.2892(4) 0.4929(5) 0.069(2) Uani 0.417(4) 1 d D U P C -2
P6B P 0.0945(3) 0.2308(3) 0.6093(3) 0.0404(10) Uani 0.583(4) 1 d D . P C 2
F31B F 0.1455(7) 0.1950(5) 0.5321(5) 0.063(2) Uani 0.583(4) 1 d D U P C 2
F32B F 0.0142(3) 0.1867(3) 0.6318(3) 0.0467(14) Uani 0.583(4) 1 d D U P C 2
F33B F 0.0443(4) 0.2639(3) 0.6873(4) 0.0571(15) Uani 0.583(4) 1 d D U P C 2
F34B F 0.1774(5) 0.2719(4) 0.5863(5) 0.074(2) Uani 0.583(4) 1 d D U P C 2
F35B F 0.1266(4) 0.1607(3) 0.6618(4) 0.0504(15) Uani 0.583(4) 1 d D U P C 2
F36B F 0.0606(5) 0.2992(4) 0.5589(4) 0.089(2) Uani 0.583(4) 1 d D U P C 2
C1S C 0.2743(4) 0.3800(3) 0.5831(4) 0.0559(16) Uani 1 1 d D . . . .
N1S N 0.3057(2) 0.4501(2) 0.5720(2) 0.0296(9) Uani 1 1 d D . . . .
O1 O 0.2568(2) 0.4999(2) 0.6022(2) 0.0501(10) Uani 1 1 d D . . . .
O2 O 0.3834(2) 0.46093(19) 0.53263(19) 0.0364(8) Uani 1 1 d D . . . .
C2S C 0.5806(3) 0.2876(3) 0.8257(3) 0.0464(14) Uani 1 1 d . . . . .
N2S N 0.5000(3) 0.2631(2) 0.8973(2) 0.0317(9) Uani 1 1 d . . . . .
O3 O 0.4978(3) 0.2000(2) 0.9364(2) 0.0651(13) Uani 1 1 d . . . . .
O4 O 0.4388(2) 0.30854(19) 0.9134(2) 0.0398(8) Uani 1 1 d . . . . .
C3S C 0.3317(5) 0.2740(4) 0.3948(5) 0.076(2) Uani 1 1 d . . . . .
N3S N 0.3200(3) 0.2067(3) 0.3749(3) 0.0520(14) Uani 1 1 d . . . . .
O5 O 0.3020(3) 0.2111(4) 0.3195(3) 0.0945(19) Uani 1 1 d . . . . .
O6 O 0.3315(3) 0.1467(2) 0.4152(2) 0.0570(11) Uani 1 1 d . . . . .
N4S N 0.1571(3) 0.7119(3) 0.9974(3) 0.0518(12) Uiso 1 1 d . . . . .
C4S C 0.1970(4) 0.7678(4) 1.0067(4) 0.0618(17) Uiso 1 1 d . . . . .
O7 O 0.1766(2) 0.64530(19) 1.0145(2) 0.0424(9) Uiso 1 1 d . . . . .
O8A O 0.1245(4) 0.7422(3) 0.9487(4) 0.0524(15) Uiso 0.65 1 d . . P . .
O8B O 0.0722(8) 0.7172(7) 1.0115(8) 0.066(3) Uiso 0.35 1 d . . P . .
C5S C 0.7472(5) 0.2900(5) 0.8331(5) 0.028(2) Uiso 0.603(11) 1 d D . P D 2
N5S N 0.8145(6) 0.3169(5) 0.7832(5) 0.050(2) Uiso 0.603(11) 1 d D . P D 2
O9 O 0.8566(5) 0.3564(5) 0.7939(5) 0.072(3) Uiso 0.603(11) 1 d D U P D 2
O10 O 0.8486(8) 0.3001(7) 0.7040(6) 0.100(4) Uiso 0.603(11) 1 d D U P D 2
C6S C 0.1167(6) 1.0629(5) 0.9618(5) 0.028(2) Uiso 0.5 1 d D . P E 2
N6S N 0.1505(7) 0.9978(5) 0.9606(7) 0.058(3) Uiso 0.5 1 d D . P E 2
O11 O 0.1098(5) 0.9416(5) 1.0003(6) 0.040(2) Uiso 0.5 1 d D . P E 2
O12 O 0.2258(13) 0.9564(14) 0.9147(16) 0.105(9) Uiso 0.25 1 d D . P E 2
O12A O 0.2505(13) 0.9891(12) 0.9245(12) 0.072(5) Uiso 0.25 1 d . . P E 2
C7S C 0.1355(8) 0.2096(6) 0.8131(8) 0.049(3) Uiso 0.5 1 d D . P F 2
N7S N 0.0894(14) 0.2732(11) 0.8265(18) 0.36(3) Uiso 0.5 1 d D . P F 2
O13 O 0.1134(7) 0.3332(6) 0.8261(7) 0.083(3) Uiso 0.5 1 d D . P F 2
O14 O 0.0183(7) 0.2860(6) 0.8895(7) 0.102(4) Uiso 0.5 1 d D . P F 2
C5SA C 0.7643(7) 0.2986(7) 0.8407(7) 0.021(3) Uiso 0.397(11) 1 d D . P D -2
N5SA N 0.8432(9) 0.3008(9) 0.7914(8) 0.062(4) Uiso 0.397(11) 1 d D . P D -2
O9A O 0.9013(7) 0.3136(7) 0.8058(7) 0.063(4) Uiso 0.397(11) 1 d D U P D -2
O10A O 0.8721(14) 0.2869(14) 0.7134(10) 0.142(7) Uiso 0.397(11) 1 d D U P D -2
C8S C 0.1109(12) 0.2228(9) 0.7880(10) 0.104(6) Uiso 0.530(5) 1 d D . P F -2
N8S N 0.0979(5) 0.2746(4) 0.8355(5) 0.037(2) Uiso 0.530(5) 1 d D . P F -2
O15 O 0.1274(8) 0.3351(6) 0.7832(8) 0.105(4) Uiso 0.530(5) 1 d D . P F -2
O16 O 0.1190(7) 0.2260(6) 0.8970(6) 0.104(4) Uiso 0.530(5) 1 d D . P F -2
C6B C 0.2366(6) 0.9267(5) 0.9060(6) 0.027(2) Uiso 0.470(5) 1 d D . P . .
N6B N 0.1857(7) 0.9748(6) 0.9431(7) 0.057(3) Uiso 0.470(5) 1 d D . P E .
O12B O 0.2127(10) 1.0425(7) 0.9279(9) 0.128(5) Uiso 0.470(5) 1 d D . P . .
O11B O 0.1052(7) 0.9616(7) 0.9865(7) 0.066(4) Uiso 0.470(5) 1 d D . P . .

loop_
_atom_site_aniso_label
_atom_site_aniso_U_11
_atom_site_aniso_U_22
_atom_site_aniso_U_33
_atom_site_aniso_U_23
_atom_site_aniso_U_13
_atom_site_aniso_U_12
Au1 0.02623(9) 0.01546(8) 0.01300(8) 0.00020(6) -0.00798(7) -0.00381(6)
Cu1 0.0339(3) 0.0137(2) 0.0176(3) 0.00117(19) -0.0090(2) -0.0087(2)
Cu2 0.0246(3) 0.0156(2) 0.0191(3) -0.00186(19) -0.0074(2) 0.0031(2)
N1 0.030(2) 0.0152(16) 0.0191(18) 0.0021(14) -0.0142(16) -0.0034(14)
N2 0.0268(19) 0.0143(16) 0.0201(18) 0.0021(14) -0.0136(16) -0.0027(14)
N3 0.040(2) 0.0235(18) 0.0167(18) -0.0027(15) -0.0123(17) -0.0049(16)
N4 0.0207(18) 0.0221(17) 0.0177(17) 0.0007(14) -0.0094(15) -0.0051(14)
N5 0.0283(19) 0.0149(16) 0.0141(16) -0.0024(13) -0.0085(15) -0.0039(14)
N6 0.032(2) 0.0174(17) 0.0165(17) -0.0008(14) -0.0117(16) -0.0042(14)
N7 0.036(2) 0.0214(18) 0.0230(19) -0.0039(15) -0.0171(17) -0.0007(15)
N8 0.033(2) 0.0164(16) 0.0148(17) -0.0005(13) -0.0104(16) 0.0007(14)
C1 0.030(2) 0.0142(18) 0.016(2) 0.0019(15) -0.0137(18) 0.0003(16)
C2 0.032(2) 0.0143(19) 0.020(2) 0.0066(16) -0.0140(19) -0.0042(17)
C3 0.039(3) 0.016(2) 0.032(3) 0.0069(18) -0.024(2) -0.0067(18)
C4 0.031(3) 0.021(2) 0.040(3) 0.009(2) -0.025(2) -0.0077(19)
C5 0.031(3) 0.019(2) 0.034(3) 0.0064(19) -0.016(2) -0.0012(18)
C6 0.027(2) 0.018(2) 0.026(2) 0.0034(17) -0.013(2) 0.0015(17)
C7 0.032(2) 0.0139(19) 0.019(2) 0.0055(16) -0.0170(19) -0.0020(17)
C8 0.034(3) 0.026(2) 0.018(2) -0.0039(17) -0.015(2) -0.0032(18)
C9 0.037(3) 0.022(2) 0.019(2) -0.0048(17) -0.016(2) -0.0036(18)
C10 0.038(3) 0.021(2) 0.023(2) -0.0017(18) -0.012(2) -0.0046(19)
C11 0.043(3) 0.020(2) 0.032(3) -0.0029(19) -0.014(2) -0.008(2)
C12 0.041(3) 0.020(2) 0.032(3) -0.0048(19) -0.015(2) 0.0022(19)
C13 0.034(3) 0.027(2) 0.026(2) -0.0053(19) -0.012(2) -0.0043(19)
C14 0.030(2) 0.019(2) 0.018(2) -0.0023(16) -0.0132(19) -0.0032(17)
C15 0.017(2) 0.020(2) 0.022(2) -0.0007(16) -0.0097(17) -0.0048(16)
C16 0.019(2) 0.029(2) 0.025(2) -0.0044(18) -0.0068(19) 0.0000(17)
C17 0.027(3) 0.042(3) 0.023(2) -0.009(2) -0.006(2) 0.002(2)
C18 0.029(2) 0.041(3) 0.016(2) 0.0018(19) -0.0072(19) -0.012(2)
C19 0.023(2) 0.031(2) 0.024(2) 0.0008(19) -0.0126(19) -0.0064(18)
C20 0.030(2) 0.0168(19) 0.0139(19) -0.0032(16) -0.0084(18) -0.0046(16)
C21 0.031(2) 0.0154(19) 0.025(2) -0.0079(17) -0.0140(19) -0.0030(17)
C22 0.033(3) 0.025(2) 0.024(2) -0.0052(18) -0.009(2) -0.0131(19)
C23 0.029(3) 0.035(3) 0.035(3) -0.013(2) -0.011(2) -0.011(2)
C24 0.036(3) 0.027(2) 0.047(3) -0.012(2) -0.025(2) -0.006(2)
C25 0.045(3) 0.019(2) 0.034(3) -0.0080(19) -0.025(2) -0.0030(19)
C26 0.033(2) 0.0166(19) 0.020(2) -0.0045(16) -0.0132(19) -0.0062(17)
C27 0.033(2) 0.0133(18) 0.017(2) 0.0006(16) -0.0103(19) -0.0067(17)
C28 0.030(2) 0.022(2) 0.018(2) -0.0037(17) -0.0115(19) -0.0008(17)
C29 0.040(3) 0.030(2) 0.021(2) -0.0004(19) -0.014(2) -0.003(2)
C30 0.041(3) 0.041(3) 0.018(2) -0.002(2) -0.011(2) -0.002(2)
C31 0.054(3) 0.040(3) 0.020(2) -0.013(2) -0.018(2) 0.009(2)
C32 0.052(3) 0.028(2) 0.034(3) -0.012(2) -0.027(3) 0.006(2)
C33 0.034(2) 0.020(2) 0.013(2) 0.0002(16) -0.0095(19) -0.0041(18)
C34 0.034(3) 0.0175(19) 0.0104(19) 0.0031(15) -0.0092(18) -0.0030(17)
C35 0.027(2) 0.024(2) 0.018(2) -0.0004(17) -0.0064(19) -0.0032(18)
C36 0.033(3) 0.020(2) 0.022(2) -0.0045(17) -0.012(2) 0.0049(18)
C37 0.034(3) 0.018(2) 0.027(2) -0.0018(18) -0.012(2) -0.0033(18)
C38 0.031(2) 0.017(2) 0.029(2) 0.0024(18) -0.016(2) -0.0032(17)
Au2 0.01581(8) 0.01715(8) 0.01387(8) 0.00082(6) -0.00593(6) -0.00221(6)
Cu3 0.0189(3) 0.0142(2) 0.0214(3) 0.00021(19) -0.0052(2) -0.00539(19)
Cu4 0.0191(3) 0.0175(2) 0.0248(3) 0.0034(2) -0.0085(2) -0.00092(19)
N9 0.0206(18) 0.0157(16) 0.0134(16) 0.0028(13) -0.0079(14) 0.0009(13)
N10 0.0182(17) 0.0165(16) 0.0157(17) 0.0035(13) -0.0081(14) -0.0013(13)
N11 0.0240(19) 0.0191(17) 0.0188(18) 0.0001(14) -0.0081(15) -0.0041(14)
N12 0.026(2) 0.0234(18) 0.0230(19) 0.0054(15) -0.0137(16) -0.0102(15)
N13 0.0184(17) 0.0157(16) 0.0175(17) -0.0023(13) -0.0088(14) -0.0023(13)
N14 0.0186(17) 0.0204(16) 0.0112(16) 0.0012(13) -0.0087(14) -0.0023(13)
N15 0.0192(18) 0.0162(16) 0.0190(17) -0.0028(14) -0.0079(15) 0.0003(13)
N16 0.024(2) 0.0207(18) 0.0245(19) 0.0070(15) -0.0105(16) -0.0007(15)
C39 0.023(2) 0.0148(18) 0.0114(18) 0.0047(15) -0.0077(17) -0.0025(15)
C40 0.022(2) 0.0174(19) 0.018(2) 0.0048(16) -0.0123(18) 0.0016(16)
C41 0.024(2) 0.022(2) 0.024(2) 0.0065(17) -0.0161(19) -0.0043(17)
C42 0.019(2) 0.033(2) 0.029(2) 0.008(2) -0.013(2) -0.0038(18)
C43 0.019(2) 0.033(2) 0.021(2) 0.0038(19) -0.0047(19) 0.0038(18)
C44 0.023(2) 0.024(2) 0.017(2) 0.0069(17) -0.0090(18) 0.0002(17)
C45 0.020(2) 0.0161(19) 0.019(2) 0.0037(16) -0.0083(17) 0.0004(16)
C46 0.023(2) 0.022(2) 0.015(2) 0.0007(16) -0.0091(17) -0.0026(17)
C47 0.024(2) 0.021(2) 0.020(2) -0.0025(17) -0.0092(18) -0.0031(17)
C48 0.022(2) 0.027(2) 0.049(3) 0.001(2) -0.007(2) -0.0056(19)
C49 0.032(3) 0.019(2) 0.071(4) 0.012(2) -0.010(3) -0.009(2)
C50 0.032(3) 0.019(2) 0.054(3) 0.003(2) -0.013(3) -0.0021(19)
C51 0.027(2) 0.021(2) 0.033(3) -0.0012(19) -0.011(2) 0.0000(18)
C52 0.024(2) 0.0179(19) 0.018(2) -0.0005(16) -0.0088(18) -0.0033(16)
C53 0.023(2) 0.024(2) 0.022(2) 0.0003(17) -0.0087(19) -0.0075(17)
C54 0.027(2) 0.033(2) 0.026(2) -0.0066(19) -0.009(2) -0.0035(19)
C55 0.037(3) 0.050(3) 0.023(2) -0.010(2) -0.010(2) -0.012(2)
C56 0.043(3) 0.049(3) 0.019(2) 0.003(2) -0.013(2) -0.021(2)
C57 0.038(3) 0.033(2) 0.025(2) 0.008(2) -0.018(2) -0.016(2)
C58 0.022(2) 0.0156(18) 0.017(2) -0.0035(15) -0.0102(17) -0.0016(15)
C59 0.019(2) 0.0157(18) 0.019(2) -0.0060(16) -0.0083(17) -0.0018(15)
C60 0.021(2) 0.0181(19) 0.022(2) -0.0035(16) -0.0064(18) -0.0062(16)
C61 0.017(2) 0.025(2) 0.027(2) -0.0087(18) -0.0048(18) -0.0053(17)
C62 0.021(2) 0.028(2) 0.032(2) -0.0130(19) -0.016(2) 0.0024(18)
C63 0.030(2) 0.021(2) 0.026(2) -0.0051(17) -0.020(2) -0.0008(17)
C64 0.016(2) 0.0203(19) 0.0156(19) -0.0040(16) -0.0079(16) -0.0016(15)
C65 0.019(2) 0.0146(18) 0.017(2) 0.0034(15) -0.0079(17) -0.0042(15)
C66 0.018(2) 0.0142(18) 0.018(2) 0.0003(15) -0.0070(17) 0.0011(15)
C67 0.024(2) 0.022(2) 0.022(2) -0.0001(17) -0.0078(19) -0.0025(17)
C68 0.029(3) 0.034(2) 0.016(2) 0.0008(19) -0.0048(19) 0.001(2)
C69 0.037(3) 0.036(3) 0.022(2) -0.012(2) -0.014(2) 0.007(2)
C70 0.025(2) 0.026(2) 0.026(2) -0.0070(18) -0.012(2) 0.0024(18)
C71 0.022(2) 0.030(2) 0.013(2) 0.0017(17) -0.0070(17) -0.0037(17)
C72 0.022(2) 0.025(2) 0.017(2) 0.0078(17) -0.0093(18) -0.0035(17)
C73 0.020(2) 0.030(2) 0.023(2) 0.0066(18) -0.0102(19) -0.0030(18)
C74 0.033(3) 0.026(2) 0.032(3) -0.002(2) -0.013(2) 0.0043(19)
C75 0.032(3) 0.022(2) 0.038(3) 0.006(2) -0.013(2) -0.0055(19)
C76 0.027(3) 0.026(2) 0.042(3) 0.009(2) -0.013(2) -0.0077(19)
P1 0.0389(7) 0.0256(6) 0.0256(6) -0.0059(5) -0.0107(6) -0.0085(5)
F1 0.064(2) 0.0386(17) 0.0403(18) 0.0055(14) -0.0131(16) -0.0213(15)
F2 0.0443(18) 0.0498(18) 0.0358(16) -0.0192(14) 0.0002(14) -0.0103(14)
F3 0.065(2) 0.0257(14) 0.0249(14) -0.0058(11) -0.0107(14) -0.0029(13)
F4 0.0434(17) 0.0268(14) 0.0384(16) -0.0117(12) -0.0169(14) -0.0008(12)
F5 0.057(2) 0.0488(18) 0.0335(16) -0.0091(14) -0.0202(15) -0.0188(15)
F6 0.0487(19) 0.0515(18) 0.062(2) -0.0291(16) -0.0315(17) 0.0036(15)
P2 0.021(3) 0.055(4) 0.0306(8) -0.016(2) 0.0003(18) -0.0098(18)
F7 0.056(7) 0.045(5) 0.029(6) -0.012(4) -0.015(6) -0.009(6)
F8 0.045(7) 0.067(6) 0.040(8) -0.014(7) -0.001(6) -0.028(6)
F9 0.061(5) 0.068(5) 0.040(4) -0.014(5) -0.002(4) -0.037(4)
F10 0.041(7) 0.047(8) 0.037(6) -0.010(6) -0.004(6) -0.019(6)
F11 0.036(5) 0.048(5) 0.079(7) -0.008(6) 0.006(6) -0.013(4)
F12 0.036(5) 0.077(7) 0.039(6) 0.011(5) -0.016(5) -0.004(5)
P2A 0.021(3) 0.055(4) 0.0306(8) -0.016(2) 0.0003(18) -0.0098(18)
F7A 0.040(4) 0.075(4) 0.040(4) 0.010(3) -0.017(3) -0.017(3)
F8A 0.032(3) 0.063(3) 0.040(5) -0.019(4) -0.002(3) -0.022(2)
F9A 0.048(3) 0.110(5) 0.039(3) -0.007(3) -0.015(2) -0.039(3)
F10A 0.034(4) 0.055(6) 0.029(3) 0.002(4) -0.008(3) -0.017(4)
F11A 0.047(3) 0.051(3) 0.055(4) -0.005(3) 0.020(3) -0.015(2)
F12A 0.044(3) 0.067(4) 0.029(3) 0.001(3) -0.005(3) -0.007(3)
P3 0.0230(6) 0.0163(5) 0.0246(6) 0.0075(4) -0.0130(5) -0.0045(4)
F13 0.0286(14) 0.0190(12) 0.0307(14) 0.0025(10) -0.0121(12) -0.0011(10)
F14 0.0261(14) 0.0221(12) 0.0299(14) 0.0093(11) -0.0110(12) -0.0074(10)
F15 0.0365(15) 0.0187(12) 0.0322(15) 0.0039(11) -0.0149(13) -0.0030(11)
F16 0.0254(13) 0.0224(12) 0.0216(13) 0.0073(10) -0.0091(11) -0.0071(10)
F17 0.0261(14) 0.0273(13) 0.0264(13) 0.0058(11) -0.0147(11) -0.0031(10)
F18 0.0346(15) 0.0260(13) 0.0357(15) 0.0105(11) -0.0246(13) -0.0087(11)
P4 0.0401(7) 0.0197(6) 0.0385(7) 0.0043(5) -0.0266(6) -0.0046(5)
F19 0.094(3) 0.0393(17) 0.072(2) -0.0125(16) -0.062(2) 0.0011(17)
F20 0.0363(17) 0.0291(15) 0.063(2) 0.0123(14) -0.0146(16) -0.0045(12)
F21 0.088(3) 0.0390(17) 0.049(2) -0.0098(15) -0.0338(19) -0.0124(17)
F22 0.061(2) 0.0383(17) 0.0421(18) 0.0173(14) -0.0254(16) -0.0155(15)
F23 0.055(2) 0.0334(17) 0.093(3) 0.0063(17) -0.045(2) 0.0073(15)
F24 0.0375(16) 0.0352(15) 0.0370(16) 0.0067(12) -0.0204(14) 0.0004(12)
P5A 0.039(6) 0.042(6) 0.062(8) -0.013(5) -0.010(5) 0.002(4)
F25A 0.045(5) 0.076(5) 0.025(6) -0.018(5) -0.004(4) -0.027(4)
F26A 0.105(7) 0.082(6) 0.115(7) -0.052(5) -0.042(6) 0.025(6)
F27A 0.068(6) 0.062(6) 0.079(7) 0.000(6) -0.027(6) -0.011(5)
F28A 0.062(6) 0.038(4) 0.046(5) 0.005(4) -0.007(5) -0.007(5)
F29A 0.065(6) 0.055(6) 0.074(6) -0.003(5) -0.046(5) -0.003(5)
F30A 0.094(7) 0.050(6) 0.089(9) -0.047(6) -0.078(7) 0.045(5)
P5B 0.029(2) 0.036(2) 0.0268(17) -0.0065(16) -0.0127(15) 0.0061(15)
F25B 0.046(3) 0.137(5) 0.025(4) -0.023(4) 0.005(3) -0.023(3)
F26B 0.098(5) 0.110(4) 0.083(4) -0.055(3) -0.054(4) 0.005(4)
F27B 0.065(3) 0.033(3) 0.051(3) 0.017(2) -0.031(3) -0.023(2)
F28B 0.043(3) 0.038(2) 0.031(2) -0.0024(18) -0.012(2) -0.014(3)
F29B 0.040(3) 0.034(3) 0.062(4) 0.014(2) -0.027(3) -0.003(2)
F30B 0.087(4) 0.055(3) 0.148(7) -0.061(4) -0.073(5) 0.039(3)
P6A 0.039(3) 0.032(2) 0.038(3) -0.009(3) -0.018(3) -0.007(2)
F31A 0.048(4) 0.024(4) 0.047(4) -0.010(4) -0.022(3) -0.001(4)
F32A 0.057(4) 0.067(4) 0.074(4) -0.037(4) -0.027(4) -0.010(4)
F33A 0.073(4) 0.058(4) 0.076(4) -0.042(4) -0.037(4) 0.000(3)
F34A 0.048(4) 0.031(4) 0.070(4) -0.015(4) -0.039(4) -0.002(3)
F35A 0.067(5) 0.060(4) 0.059(4) -0.004(4) -0.013(4) -0.010(4)
F36A 0.083(5) 0.060(4) 0.056(4) 0.008(4) -0.037(4) 0.001(4)
P6B 0.050(3) 0.0300(17) 0.042(3) -0.009(2) -0.018(2) -0.0101(15)
F31B 0.058(4) 0.072(5) 0.061(4) -0.031(4) -0.009(3) -0.024(4)
F32B 0.035(3) 0.056(3) 0.052(3) -0.027(3) -0.013(3) -0.002(2)
F33B 0.069(4) 0.052(3) 0.060(3) -0.034(3) -0.029(3) 0.011(3)
F34B 0.075(5) 0.065(5) 0.085(4) -0.024(4) -0.020(4) -0.037(4)
F35B 0.045(3) 0.040(3) 0.066(3) -0.011(3) -0.028(3) 0.009(3)
F36B 0.105(4) 0.068(4) 0.079(4) 0.012(3) -0.045(4) 0.003(4)
C1S 0.082(5) 0.023(3) 0.065(4) -0.001(3) -0.033(4) -0.016(3)
N1S 0.035(2) 0.031(2) 0.0137(18) -0.0017(16) -0.0032(17) -0.0059(17)
O1 0.047(2) 0.042(2) 0.045(2) -0.0202(18) -0.0004(19) 0.0012(18)
O2 0.036(2) 0.045(2) 0.0250(17) -0.0068(15) -0.0108(16) -0.0017(16)
C2S 0.035(3) 0.044(3) 0.050(3) -0.020(3) -0.001(3) -0.011(2)
N2S 0.045(3) 0.024(2) 0.032(2) -0.0126(17) -0.019(2) 0.0009(18)
O3 0.106(4) 0.027(2) 0.037(2) -0.0068(17) -0.014(2) 0.010(2)
O4 0.033(2) 0.0384(19) 0.055(2) -0.0192(17) -0.0225(18) 0.0045(16)
C3S 0.084(5) 0.045(4) 0.084(5) -0.027(4) -0.022(4) 0.018(3)
N3S 0.035(3) 0.095(4) 0.026(2) -0.024(3) -0.016(2) 0.024(3)
O5 0.061(3) 0.187(6) 0.041(3) -0.022(3) -0.033(3) 0.003(3)
O6 0.079(3) 0.054(2) 0.045(2) -0.026(2) -0.035(2) 0.026(2)

loop_
_atom_type_symbol
_atom_type_description
_atom_type_scat_dispersion_real
_atom_type_scat_dispersion_imag
_atom_type_scat_source
C C 0.0033 0.0016 'International Tables Vol C Tables 4.2.6.8 and 6.1.1.4'
H H 0.0000 0.0000 'International Tables Vol C Tables 4.2.6.8 and 6.1.1.4'
N N 0.0061 0.0033 'International Tables Vol C Tables 4.2.6.8 and 6.1.1.4'
O O 0.0106 0.0060 'International Tables Vol C Tables 4.2.6.8 and 6.1.1.4'
F F 0.0171 0.0103 'International Tables Vol C Tables 4.2.6.8 and 6.1.1.4'
P P 0.1023 0.0942 'International Tables Vol C Tables 4.2.6.8 and 6.1.1.4'
Cu Cu 0.3201 1.2651 'International Tables Vol C Tables 4.2.6.8 and 6.1.1.4'
Au Au -2.0133 8.8022 'International Tables Vol C Tables 4.2.6.8 and 6.1.1.4'

loop_
_geom_angle_atom_site_label_1
_geom_angle_atom_site_label_2
_geom_angle_atom_site_label_3
_geom_angle
_geom_angle_site_symmetry_3
C1 Au1 C20 178.61(16) .
C1 Au1 Cu1 103.90(11) .
C20 Au1 Cu1 77.47(11) .
C1 Au1 Cu2 74.04(11) .
C20 Au1 Cu2 104.98(11) .
Cu1 Au1 Cu2 125.409(14) .
N3 Cu1 N7 160.17(15) .
N3 Cu1 Au1 86.85(10) .
N7 Cu1 Au1 112.94(10) .
N4 Cu2 N8 161.97(14) .
N4 Cu2 Au1 111.03(10) .
N8 Cu2 Au1 85.37(10) .
C1 N1 C2 110.4(3) .
C1 N1 C8 124.1(4) .
C2 N1 C8 125.3(3) .
C1 N2 C7 110.9(3) .
C1 N2 C14 123.5(3) .
C7 N2 C14 125.1(3) .
C9 N3 C13 117.4(4) .
C9 N3 Cu1 124.7(3) .
C13 N3 Cu1 117.8(3) .
C15 N4 C19 118.5(4) .
C15 N4 Cu2 128.9(3) .
C19 N4 Cu2 112.5(3) .
C20 N5 C21 110.5(3) .
C20 N5 C27 124.5(4) .
C21 N5 C27 125.0(3) .
C20 N6 C26 110.3(3) .
C20 N6 C33 124.3(4) .
C26 N6 C33 125.3(3) .
C28 N7 C32 118.0(4) .
C28 N7 Cu1 130.2(3) .
C32 N7 Cu1 111.5(3) .
C38 N8 C34 118.5(4) .
C38 N8 Cu2 117.8(3) .
C34 N8 Cu2 123.7(3) .
N1 C1 N2 106.4(4) .
N1 C1 Au1 128.2(3) .
N2 C1 Au1 125.5(3) .
C7 C2 C3 121.9(4) .
C7 C2 N1 106.4(4) .
C3 C2 N1 131.6(4) .
C4 C3 C2 116.2(4) .
C3 C4 C5 121.9(4) .
C6 C5 C4 122.1(4) .
C5 C6 C7 115.8(4) .
C2 C7 N2 105.9(4) .
C2 C7 C6 122.0(4) .
N2 C7 C6 132.1(4) .
N1 C8 C9 112.4(3) .
N3 C9 C10 122.1(4) .
N3 C9 C8 117.1(4) .
C10 C9 C8 120.8(4) .
C11 C10 C9 119.7(5) .
C10 C11 C12 118.6(4) .
C13 C12 C11 119.6(4) .
N3 C13 C12 122.6(4) .
N2 C14 C15 114.4(3) .
N4 C15 C16 121.5(4) .
N4 C15 C14 118.3(4) .
C16 C15 C14 120.1(4) .
C15 C16 C17 119.7(4) .
C18 C17 C16 118.6(4) .
C19 C18 C17 119.3(4) .
N4 C19 C18 122.4(4) .
N5 C20 N6 107.1(4) .
N5 C20 Au1 127.6(3) .
N6 C20 Au1 125.2(3) .
C22 C21 N5 132.6(4) .
C22 C21 C26 121.3(4) .
N5 C21 C26 106.1(4) .
C23 C22 C21 116.4(4) .
C22 C23 C24 122.1(4) .
C25 C24 C23 122.1(4) .
C24 C25 C26 116.0(4) .
C21 C26 C25 122.0(4) .
C21 C26 N6 106.0(4) .
C25 C26 N6 131.9(4) .
N5 C27 C28 113.2(3) .
N7 C28 C29 122.4(4) .
N7 C28 C27 117.7(4) .
C29 C28 C27 119.9(4) .
C28 C29 C30 119.5(4) .
C31 C30 C29 118.5(4) .
C30 C31 C32 119.1(4) .
N7 C32 C31 122.5(4) .
N6 C33 C34 113.1(3) .
N8 C34 C35 121.2(4) .
N8 C34 C33 117.5(4) .
C35 C34 C33 121.3(4) .
C34 C35 C36 120.3(4) .
C35 C36 C37 118.7(4) .
C38 C37 C36 118.8(4) .
N8 C38 C37 122.5(4) .
C58 Au2 C39 179.19(15) .
C58 Au2 Cu3 77.20(11) .
C39 Au2 Cu3 103.59(11) .
C58 Au2 Cu4 103.43(11) .
C39 Au2 Cu4 75.97(10) .
Cu3 Au2 Cu4 128.731(14) .
N11 Cu3 N15 162.27(14) .
N11 Cu3 Au2 85.31(10) .
N15 Cu3 Au2 112.34(10) .
N16 Cu4 N12 162.93(14) .
N16 Cu4 Au2 84.75(10) .
N12 Cu4 Au2 111.56(10) .
C39 N9 C40 110.5(3) .
C39 N9 C46 124.3(3) .
C40 N9 C46 125.2(3) .
C39 N10 C45 110.7(3) .
C39 N10 C52 123.7(3) .
C45 N10 C52 125.4(3) .
C47 N11 C51 118.3(4) .
C47 N11 Cu3 125.6(3) .
C51 N11 Cu3 116.2(3) .
C57 N12 C53 117.3(4) .
C57 N12 Cu4 113.5(3) .
C53 N12 Cu4 129.2(3) .
C58 N13 C59 110.6(3) .
C58 N13 C65 124.1(3) .
C59 N13 C65 125.0(3) .
C58 N14 C64 111.0(3) .
C58 N14 C71 123.7(3) .
C64 N14 C71 125.0(3) .
C66 N15 C70 117.6(3) .
C66 N15 Cu3 130.0(3) .
C70 N15 Cu3 112.3(3) .
C72 N16 C76 117.2(4) .
C72 N16 Cu4 125.5(3) .
C76 N16 Cu4 117.3(3) .
N9 C39 N10 106.5(3) .
N9 C39 Au2 127.6(3) .
N10 C39 Au2 125.7(3) .
C41 C40 C45 121.9(4) .
C41 C40 N9 131.9(4) .
C45 C40 N9 106.3(3) .
C42 C41 C40 116.3(4) .
C41 C42 C43 121.4(4) .
C44 C43 C42 122.3(4) .
C43 C44 C45 116.7(4) .
N10 C45 C44 132.4(4) .
N10 C45 C40 106.1(3) .
C44 C45 C40 121.4(4) .
N9 C46 C47 113.7(3) .
N11 C47 C48 122.0(4) .
N11 C47 C46 116.9(3) .
C48 C47 C46 121.1(4) .
C49 C48 C47 118.9(4) .
C50 C49 C48 119.6(4) .
C49 C50 C51 119.1(4) .
N11 C51 C50 122.0(4) .
N10 C52 C53 113.8(3) .
N12 C53 C54 122.0(4) .
N12 C53 C52 117.9(4) .
C54 C53 C52 120.0(4) .
C53 C54 C55 119.3(4) .
C56 C55 C54 118.7(5) .
C57 C56 C55 119.5(4) .
N12 C57 C56 123.1(4) .
N14 C58 N13 106.0(3) .
N14 C58 Au2 128.2(3) .
N13 C58 Au2 125.8(3) .
C60 C59 C64 122.3(4) .
C60 C59 N13 131.6(4) .
C64 C59 N13 106.2(3) .
C59 C60 C61 116.0(4) .
C62 C61 C60 121.8(4) .
C63 C62 C61 122.1(4) .
C62 C63 C64 116.6(4) .
C59 C64 C63 121.3(4) .
C59 C64 N14 106.2(3) .
C63 C64 N14 132.5(4) .
N13 C65 C66 113.1(3) .
N15 C66 C67 122.2(4) .
N15 C66 C65 117.5(3) .
C67 C66 C65 120.3(4) .
C68 C67 C66 119.2(4) .
C69 C68 C67 119.2(4) .
C70 C69 C68 119.1(4) .
N15 C70 C69 122.7(4) .
N14 C71 C72 112.1(3) .
N16 C72 C73 122.2(4) .
N16 C72 C71 116.7(4) .
C73 C72 C71 121.0(4) .
C72 C73 C74 120.2(4) .
C75 C74 C73 118.2(4) .
C74 C75 C76 119.3(4) .
N16 C76 C75 122.8(4) .
F6 P1 F1 91.25(17) .
F6 P1 F4 90.23(16) .
F1 P1 F4 90.18(16) .
F6 P1 F5 178.78(18) .
F1 P1 F5 89.93(17) .
F4 P1 F5 89.46(16) .
F6 P1 F3 89.82(17) .
F1 P1 F3 178.82(19) .
F4 P1 F3 89.30(15) .
F5 P1 F3 89.00(16) .
F6 P1 F2 90.63(17) .
F1 P1 F2 90.62(17) .
F4 P1 F2 178.80(16) .
F5 P1 F2 89.66(17) .
F3 P1 F2 89.87(16) .
F12 P2 F12A 26.5(9) .
F12 P2 F10 118(2) .
F12A P2 F10 109.7(19) .
F12 P2 F10A 102.9(17) .
F12A P2 F10A 96.6(13) .
F10 P2 F10A 15.1(12) .
F12 P2 F9A 70.1(15) .
F12A P2 F9A 95.5(13) .
F10 P2 F9A 95(2) .
F10A P2 F9A 89.1(15) .
F12 P2 F7 101.3(17) .
F12A P2 F7 76.6(13) .
F10 P2 F7 93(2) .
F10A P2 F7 97.3(17) .
F9A P2 F7 170.3(16) .
F12 P2 F7A 119.2(19) .
F12A P2 F7A 93.6(15) .
F10 P2 F7A 81(2) .
F10A P2 F7A 88.6(15) .
F9A P2 F7A 170.8(13) .
F7 P2 F7A 18.4(7) .
F12 P2 F9 100.3(19) .
F12A P2 F9 126.8(18) .
F10 P2 F9 96(2) .
F10A P2 F9 99.0(16) .
F9A P2 F9 34.8(8) .
F7 P2 F9 149.3(16) .
F7A P2 F9 137.1(13) .
F12 P2 F8A 89.9(18) .
F12A P2 F8A 94.6(14) .
F10 P2 F8A 152.0(17) .
F10A P2 F8A 167.2(15) .
F9A P2 F8A 96.2(15) .
F7 P2 F8A 79.1(14) .
F7A P2 F8A 84.3(13) .
F9 P2 F8A 79.3(13) .
F12 P2 F8 87(2) .
F12A P2 F8 97.4(19) .
F10 P2 F8 153(2) .
F10A P2 F8 165(2) .
F9A P2 F8 83.1(16) .
F7 P2 F8 92.3(17) .
F7A P2 F8 97.0(17) .
F9 P2 F8 67.2(14) .
F8A P2 F8 13.2(13) .
F12 P2 F11A 155(2) .
F12A P2 F11A 178(2) .
F10 P2 F11A 70.8(14) .
F10A P2 F11A 84.1(11) .
F9A P2 F11A 85.9(12) .
F7 P2 F11A 101.9(13) .
F7A P2 F11A 84.9(10) .
F9 P2 F11A 54.4(9) .
F8A P2 F11A 84.6(11) .
F8 P2 F11A 82.0(17) .
F12 P2 F11 162(2) .
F12A P2 F11 151.5(19) .
F10 P2 F11 79.9(13) .
F10A P2 F11 95.0(12) .
F9A P2 F11 110.6(13) .
F7 P2 F11 76.2(12) .
F7A P2 F11 60.7(9) .
F9 P2 F11 76.6(10) .
F8A P2 F11 72.2(10) .
F8 P2 F11 75.5(17) .
F11A P2 F11 26.9(5) .
F7A F7 P2 82(3) .
F7A F7 P2A 73(3) .
P2 F7 P2A 11.5(8) .
P2A F8 P2 10.4(8) .
F9A F9 P2A 79.3(10) .
F9A F9 F11A 126.4(12) .
P2A F9 F11A 56.1(6) .
F9A F9 P2 68.4(11) .
P2A F9 P2 10.9(9) .
F11A F9 P2 65.8(9) .
P2 F10 P2A 12.5(9) .
F11A F11 P2A 61.4(11) .
F11A F11 P2 62.6(13) .
P2A F11 P2 2.9(12) .
F12A F12 P2 94(3) .
F12A F12 P2A 97(3) .
P2 F12 P2A 6.1(15) .
F12A F12 F9A 153(3) .
P2 F12 F9A 64.6(15) .
P2A F12 F9A 62.9(8) .
F11A P2A F10 78.6(12) .
F11A P2A F12 155.0(10) .
F10 P2A F12 100.0(13) .
F11A P2A F9 62.5(7) .
F10 P2A F9 99.4(17) .
F12 P2A F9 93.5(10) .
F11A P2A F8A 99.6(8) .
F10 P2A F8A 171.8(16) .
F12 P2A F8A 85.0(10) .
F9 P2A F8A 86.7(8) .
F11A P2A F7A 98.0(6) .
F10 P2A F7A 81.7(16) .
F12 P2A F7A 106.6(9) .
F9 P2A F7A 159.4(9) .
F8A P2A F7A 90.6(7) .
F11A P2A F8 95.9(16) .
F10 P2A F8 172(2) .
F12 P2A F8 82.6(18) .
F9 P2A F8 72.9(12) .
F8A P2A F8 14.2(13) .
F7A P2A F8 104.7(12) .
F11A P2A F7 115.6(9) .
F10 P2A F7 91.2(18) .
F12 P2A F7 89.3(9) .
F9 P2A F7 168.4(12) .
F8A P2A F7 82.3(9) .
F7A P2A F7 18.5(6) .
F8 P2A F7 96.3(13) .
F11A P2A F9A 93.2(6) .
F10 P2A F9A 90.3(15) .
F12 P2A F9A 61.8(7) .
F9 P2A F9A 35.0(6) .
F8A P2A F9A 97.8(8) .
F7A P2A F9A 164.7(7) .
F8 P2A F9A 84.3(13) .
F7 P2A F9A 150.9(7) .
F11A P2A F10A 90.0(7) .
F10 P2A F10A 13.4(12) .
F12 P2A F10A 86.7(9) .
F9 P2A F10A 98.9(9) .
F8A P2A F10A 170.3(9) .
F7A P2A F10A 86.9(8) .
F8 P2A F10A 166.0(16) .
F7 P2A F10A 92.5(10) .
F9A P2A F10A 82.7(7) .
F11A P2A F11 32.4(5) .
F10 P2A F11 90.1(11) .
F12 P2A F11 168.7(11) .
F9 P2A F11 89.7(9) .
F8A P2A F11 84.4(9) .
F7A P2A F11 69.7(8) .
F8 P2A F11 88.1(17) .
F7 P2A F11 85.4(10) .
F9A P2A F11 123.7(8) .
F10A P2A F11 103.5(7) .
F11A P2A F12A 171.4(8) .
F10 P2A F12A 94.1(12) .
F12 P2A F12A 21.6(7) .
F9 P2A F12A 115.1(9) .
F8A P2A F12A 88.2(8) .
F7A P2A F12A 85.2(6) .
F8 P2A F12A 90.9(16) .
F7 P2A F12A 68.6(7) .
F9A P2A F12A 82.3(5) .
F10A P2A F12A 82.2(6) .
F11 P2A F12A 153.7(10) .
F7 F7A P2A 88(3) .
F7 F7A P2 80(3) .
P2A F7A P2 11.5(8) .
P2A F8A P2 10.6(8) .
F9 F9A P2 76.9(11) .
F9 F9A F12 115.6(12) .
P2 F9A F12 45.3(9) .
F9 F9A P2A 65.8(9) .
P2 F9A P2A 11.1(8) .
F12 F9A P2A 55.3(7) .
P2 F10A P2A 10.7(8) .
F11 F11A P2A 86.2(12) .
F11 F11A F9 132.7(12) .
P2A F11A F9 61.4(7) .
F11 F11A P2 90.5(14) .
P2A F11A P2 5.3(12) .
F9 F11A P2 59.8(11) .
F12 F12A P2 60(2) .
F12 F12A P2A 61(2) .
P2 F12A P2A 4.7(14) .
F15 P3 F17 90.17(14) .
F15 P3 F13 179.48(14) .
F17 P3 F13 89.55(14) .
F15 P3 F18 90.55(14) .
F17 P3 F18 179.27(15) .
F13 P3 F18 89.74(14) .
F15 P3 F14 90.80(13) .
F17 P3 F14 90.39(13) .
F13 P3 F14 89.64(14) .
F18 P3 F14 89.74(13) .
F15 P3 F16 89.71(13) .
F17 P3 F16 89.63(13) .
F13 P3 F16 89.85(13) .
F18 P3 F16 90.23(13) .
F14 P3 F16 179.49(16) .
F23 P4 F19 90.58(19) .
F23 P4 F21 91.7(2) .
F19 P4 F21 177.7(2) .
F23 P4 F20 91.47(17) .
F19 P4 F20 91.09(19) .
F21 P4 F20 89.47(18) .
F23 P4 F22 89.50(17) .
F19 P4 F22 90.11(19) .
F21 P4 F22 89.30(17) .
F20 P4 F22 178.45(18) .
F23 P4 F24 178.97(19) .
F19 P4 F24 88.71(17) .
F21 P4 F24 89.04(17) .
F20 P4 F24 89.28(15) .
F22 P4 F24 89.76(16) .
F26B P5A F30B 101.1(10) .
F26B P5A F25B 98.2(9) .
F30B P5A F25B 97.4(10) .
F26B P5A F26A 35.5(6) .
F30B P5A F26A 73.4(9) .
F25B P5A F26A 80.2(10) .
F26B P5A F29A 66.0(7) .
F30B P5A F29A 166.2(11) .
F25B P5A F29A 80.4(10) .
F26A P5A F29A 92.9(9) .
F26B P5A F27A 66.2(8) .
F30B P5A F27A 92.6(11) .
F25B P5A F27A 162.9(11) .
F26A P5A F27A 89.5(9) .
F29A P5A F27A 86.6(9) .
F26B P5A F30A 114.2(11) .
F30B P5A F30A 16.0(9) .
F25B P5A F30A 103.5(14) .
F26A P5A F30A 89.1(10) .
F29A P5A F30A 175.9(13) .
F27A P5A F30A 89.8(11) .
F26B P5A F28A 150.5(11) .
F30B P5A F28A 101.3(10) .
F25B P5A F28A 97.7(10) .
F26A P5A F28A 173.8(11) .
F29A P5A F28A 92.5(9) .
F27A P5A F28A 93.9(9) .
F30A P5A F28A 85.7(9) .
F26B P5A F25A 112.1(10) .
F30B P5A F25A 92.7(14) .
F25B P5A F25A 14.0(9) .
F26A P5A F25A 91.5(10) .
F29A P5A F25A 88.0(10) .
F27A P5A F25A 174.6(12) .
F30A P5A F25A 95.6(12) .
F28A P5A F25A 85.6(9) .
F26B P5A F27B 93.5(8) .
F30B P5A F27B 91.3(9) .
F25B P5A F27B 163.8(11) .
F26A P5A F27B 115.5(10) .
F29A P5A F27B 94.3(9) .
F27A P5A F27B 27.6(6) .
F30A P5A F27B 81.6(11) .
F28A P5A F27B 67.0(7) .
F25A P5A F27B 152.7(11) .
F26B P5A F29B 92.0(8) .
F30B P5A F29B 165.4(11) .
F25B P5A F29B 87.0(9) .
F26A P5A F29B 121.2(9) .
F29A P5A F29B 28.3(5) .
F27A P5A F29B 86.8(8) .
F30A P5A F29B 149.4(11) .
F28A P5A F29B 64.3(7) .
F25A P5A F29B 88.2(10) .
F27B P5A F29B 81.4(6) .
F26B P5A F28B 170.9(10) .
F30B P5A F28B 86.8(8) .
F25B P5A F28B 84.9(8) .
F26A P5A F28B 153.4(11) .
F29A P5A F28B 106.4(9) .
F27A P5A F28B 109.5(9) .
F30A P5A F28B 72.9(9) .
F28A P5A F28B 20.7(5) .
F25A P5A F28B 71.4(9) .
F27B P5A F28B 81.9(6) .
F29B P5A F28B 79.7(6) .
P5A F25A P5B 7.3(6) .
F26B F26A P5A 63.1(9) .
F26B F26A P5B 61.3(8) .
P5A F26A P5B 1.7(6) .
F27B F27A P5B 76.6(11) .
F27B F27A P5A 83.1(12) .
P5B F27A P5A 7.6(7) .
F27B F27A F26B 134.0(14) .
P5B F27A F26B 57.6(5) .
P5A F27A F26B 51.6(6) .
F28B F28A P5B 97.9(16) .
F28B F28A P5A 94.9(16) .
P5B F28A P5A 3.1(7) .
F28B F28A F29B 131.6(19) .
P5B F28A F29B 58.9(6) .
P5A F28A F29B 61.5(7) .
F29B F29A P5B 78.2(10) .
F29B F29A P5A 85.7(11) .
P5B F29A P5A 7.5(7) .
F29B F29A F26B 131.6(13) .
P5B F29A F26B 58.3(5) .
P5A F29A F26B 51.9(6) .
P5A F30A P5B 7.1(6) .
F28A P5B F29A 102.4(8) .
F28A P5B F26B 159.5(8) .
F29A P5B F26B 63.9(6) .
F28A P5B F27A 102.9(8) .
F29A P5B F27A 88.7(8) .
F26B P5B F27A 63.6(7) .
F28A P5B F30B 105.2(8) .
F29A P5B F30B 152.2(8) .
F26B P5B F30B 90.5(5) .
F27A P5B F30B 89.3(8) .
F28A P5B F27B 74.5(7) .
F29A P5B F27B 100.1(7) .
F26B P5B F27B 92.4(4) .
F27A P5B F27B 28.9(6) .
F30B P5B F27B 91.3(5) .
F28A P5B F29B 72.2(7) .
F29A P5B F29B 30.3(5) .
F26B P5B F29B 92.3(4) .
F27A P5B F29B 92.3(7) .
F30B P5B F29B 177.2(6) .
F27B P5B F29B 88.9(4) .
F28A P5B F25B 103.1(8) .
F29A P5B F25B 79.4(8) .
F26B P5B F25B 89.7(5) .
F27A P5B F25B 153.2(8) .
F30B P5B F25B 90.2(6) .
F27B P5B F25B 177.4(6) .
F29B P5B F25B 89.4(5) .
F28A P5B F28B 22.6(6) .
F29A P5B F28B 116.4(7) .
F26B P5B F28B 177.5(5) .
F27A P5B F28B 118.8(7) .
F30B P5B F28B 88.7(4) .
F27B P5B F28B 90.0(4) .
F29B P5B F28B 88.5(4) .
F25B P5B F28B 87.9(4) .
F28A P5B F25A 90.8(9) .
F29A P5B F25A 88.0(10) .
F26B P5B F25A 103.1(8) .
F27A P5B F25A 166.3(10) .
F30B P5B F25A 87.4(12) .
F27B P5B F25A 164.4(8) .
F29B P5B F25A 91.6(10) .
F25B P5B F25A 13.7(9) .
F28B P5B F25A 74.4(7) .
F28A P5B F30A 90.2(9) .
F29A P5B F30A 167.5(10) .
F26B P5B F30A 104.0(9) .
F27A P5B F30A 88.4(10) .
F30B P5B F30A 15.6(9) .
F27B P5B F30A 83.0(10) .
F29B P5B F30A 162.1(8) .
F25B P5B F30A 98.0(12) .
F28B P5B F30A 75.6(8) .
F25A P5B F30A 92.0(11) .
F28A P5B F26A 169.0(9) .
F29A P5B F26A 86.8(7) .
F26B P5B F26A 31.3(5) .
F27A P5B F26A 83.1(8) .
F30B P5B F26A 65.4(7) .
F27B P5B F26A 110.2(7) .
F29B P5B F26A 117.1(6) .
F25B P5B F26A 72.4(8) .
F28B P5B F26A 146.7(7) .
F25A P5B F26A 83.4(9) .
F30A P5B F26A 80.8(8) .
P5A F25B P5B 7.2(7) .
F26A F26B P5A 81.4(10) .
F26A F26B P5B 87.4(10) .
P5A F26B P5B 6.0(7) .
F26A F26B F29A 123.8(13) .
P5A F26B F29A 62.1(6) .
P5B F26B F29A 57.8(5) .
F26A F26B F27A 117.2(13) .
P5A F26B F27A 62.2(7) .
P5B F26B F27A 58.8(6) .
F29A F26B F27A 83.1(7) .
F27A F27B P5B 74.5(11) .
F27A F27B P5A 69.3(10) .
P5B F27B P5A 6.4(6) .
F28A F28B P5B 59.5(14) .
F28A F28B P5A 64.4(14) .
P5B F28B P5A 4.9(6) .
F29A F29B P5B 71.4(9) .
F29A F29B P5A 66.0(9) .
P5B F29B P5A 5.5(6) .
F29A F29B F28A 120.0(11) .
P5B F29B F28A 48.9(5) .
P5A F29B F28A 54.2(5) .
P5A F30B P5B 6.7(7) .
P6B P6A F31B 128.4(14) .
P6B P6A F36B 94.2(13) .
F31B P6A F36B 117.0(8) .
P6B P6A F34B 94.6(12) .
F31B P6A F34B 114.6(7) .
F36B P6A F34B 103.3(6) .
P6B P6A F36A 152.4(14) .
F31B P6A F36A 75.7(6) .
F36B P6A F36A 59.6(5) .
F34B P6A F36A 84.4(6) .
P6B P6A F33A 63.2(11) .
F31B P6A F33A 167.3(8) .
F36B P6A F33A 52.7(5) .
F34B P6A F33A 65.5(5) .
F36A P6A F33A 91.8(6) .
P6B P6A F31A 114.6(14) .
F31B P6A F31A 15.3(7) .
F36B P6A F31A 129.6(7) .
F34B P6A F31A 113.8(7) .
F36A P6A F31A 90.6(6) .
F33A P6A F31A 177.4(7) .
P6B P6A F35A 28.5(11) .
F31B P6A F35A 102.0(7) .
F36B P6A F35A 119.7(6) .
F34B P6A F35A 99.4(6) .
F36A P6A F35A 176.1(7) .
F33A P6A F35A 90.3(6) .
F31A P6A F35A 87.3(6) .
P6B P6A F32A 81.0(12) .
F31B P6A F32A 87.4(7) .
F36B P6A F32A 51.8(5) .
F34B P6A F32A 153.8(6) .
F36A P6A F32A 87.9(6) .
F33A P6A F32A 89.8(5) .
F31A P6A F32A 91.2(6) .
F35A P6A F32A 88.9(6) .
P6B P6A F34A 98.7(13) .
F31B P6A F34A 93.1(7) .
F36B P6A F34A 127.8(6) .
F34B P6A F34A 25.7(4) .
F36A P6A F34A 92.3(6) .
F33A P6A F34A 89.6(5) .
F31A P6A F34A 89.3(6) .
F35A P6A F34A 91.0(6) .
F32A P6A F34A 179.4(6) .
P6B P6A F32B 51.0(11) .
F31B P6A F32B 90.3(6) .
F36B P6A F32B 84.0(5) .
F34B P6A F32B 145.5(5) .
F36A P6A F32B 126.5(5) .
F33A P6A F32B 95.4(5) .
F31A P6A F32B 83.9(6) .
F35A P6A F32B 50.0(5) .
F32A P6A F32B 39.4(4) .
F34A P6A F32B 140.6(5) .
P6B P6A F35B 49.9(11) .
F31B P6A F35B 90.6(6) .
F36B P6A F35B 144.1(5) .
F34B P6A F35B 83.3(5) .
F36A P6A F35B 155.7(6) .
F33A P6A F35B 101.9(5) .
F31A P6A F35B 75.4(5) .
F35A P6A F35B 25.9(4) .
F32A P6A F35B 111.8(5) .
F34A P6A F35B 68.2(4) .
F32B P6A F35B 72.5(3) .
F31B F31A P6A 36.6(16) .
F31B F31A P6B 50.7(17) .
P6A F31A P6B 15.0(3) .
F32B F32A F36B 123.6(7) .
F32B F32A P6A 82.2(5) .
F36B F32A P6A 57.5(5) .
F32B F32A P6B 66.9(5) .
F36B F32A P6B 63.5(4) .
P6A F32A P6B 19.2(2) .
F33B F33A F36B 120.4(7) .
F33B F33A P6B 72.8(5) .
F36B F33A P6B 69.1(4) .
F33B F33A P6A 92.4(5) .
F36B F33A P6A 58.2(5) .
P6B F33A P6A 19.7(2) .
F33B F33A F34B 102.4(7) .
F36B F33A F34B 98.1(6) .
P6B F33A F34B 62.0(4) .
P6A F33A F34B 53.6(4) .
F34B F34A P6A 64.6(10) .
F34B F34A P6B 63.6(9) .
P6A F34A P6B 17.4(2) .
F35B F35A P6B 106.2(10) .
F35B F35A F32B 145.5(12) .
P6B F35A F32B 72.8(6) .
F35B F35A P6A 97.3(9) .
P6B F35A P6A 12.9(4) .
F32B F35A P6A 74.7(5) .
F35B F35A F33B 120.8(12) .
P6B F35A F33B 65.1(6) .
F32B F35A F33B 90.7(6) .
P6A F35A F33B 77.5(5) .
F36B F36A P6A 56.6(4) .
F36B F36A F31B 89.8(5) .
P6A F36A F31B 43.3(4) .
F36B F36A P6B 50.0(3) .
P6A F36A P6B 7.0(4) .
F31B F36A P6B 49.7(3) .
P6A P6B F35A 138.7(15) .
P6A P6B F33A 97.0(12) .
F35A P6B F33A 121.8(7) .
P6A P6B F36B 65.8(12) .
F35A P6B F36B 148.6(7) .
F33A P6B F36B 53.2(5) .
P6A P6B F32B 113.8(12) .
F35A P6B F32B 63.4(6) .
F33A P6B F32B 116.4(5) .
F36B P6B F32B 90.2(4) .
P6A P6B F33B 145.1(13) .
F35A P6B F33B 73.8(6) .
F33A P6B F33B 48.4(4) .
F36B P6B F33B 90.7(4) .
F32B P6B F33B 90.6(3) .
P6A P6B F34B 65.7(11) .
F35A P6B F34B 115.3(7) .
F33A P6B F34B 65.9(5) .
F36B P6B F34B 91.7(5) .
F32B P6B F34B 177.6(5) .
F33B P6B F34B 90.9(4) .
P6A P6B F35B 115.2(13) .
F35A P6B F35B 30.1(5) .
F33A P6B F35B 127.0(5) .
F36B P6B F35B 178.6(5) .
F32B P6B F35B 88.6(4) .
F33B P6B F35B 88.7(4) .
F34B P6B F35B 89.6(5) .
P6A P6B F31B 36.4(11) .
F35A P6B F31B 104.5(7) .
F33A P6B F31B 133.2(6) .
F36B P6B F31B 90.9(5) .
F32B P6B F31B 88.9(5) .
F33B P6B F31B 178.3(5) .
F34B P6B F31B 89.5(5) .
F35B P6B F31B 89.6(5) .
P6A P6B F32A 79.8(12) .
F35A P6B F32A 107.3(7) .
F33A P6B F32A 95.6(5) .
F36B P6B F32A 49.7(4) .
F32B P6B F32A 44.0(4) .
F33B P6B F32A 105.2(5) .
F34B P6B F32A 137.2(6) .
F35B P6B F32A 129.3(5) .
F31B P6B F32A 75.5(5) .
P6A P6B F34A 63.9(11) .
F35A P6B F34A 100.7(7) .
F33A P6B F34A 88.7(5) .
F36B P6B F34A 109.8(5) .
F32B P6B F34A 154.4(5) .
F33B P6B F34A 104.5(5) .
F34B P6B F34A 23.2(3) .
F35B P6B F34A 71.6(4) .
F31B P6B F34A 75.4(5) .
F32A P6B F34A 143.7(5) .
P6A P6B F31A 50.4(11) .
F35A P6B F31A 89.6(6) .
F33A P6B F31A 147.4(6) .
F36B P6B F31A 104.9(5) .
F32B P6B F31A 83.7(5) .
F33B P6B F31A 163.3(5) .
F34B P6B F31A 94.4(6) .
F35B P6B F31A 75.6(4) .
F31B P6B F31A 15.0(5) .
F32A P6B F31A 81.4(5) .
F34A P6B F31A 76.0(5) .
F31A F31B P6A 128(2) .
F31A F31B P6B 114(2) .
P6A F31B P6B 15.2(4) .
F31A F31B F36A 166(2) .
P6A F31B F36A 61.0(5) .
P6B F31B F36A 75.7(5) .
F32A F32B F35A 112.8(6) .
F32A F32B P6B 69.1(5) .
F35A F32B P6B 43.8(4) .
F32A F32B P6A 58.4(4) .
F35A F32B P6A 55.2(4) .
P6B F32B P6A 15.2(2) .
F33A F33B P6B 58.8(4) .
F33A F33B F35A 99.6(5) .
P6B F33B F35A 41.1(4) .
F33A F33B P6A 50.3(4) .
P6B F33B P6A 8.6(3) .
F35A F33B P6A 49.3(3) .
F34A F34B P6A 89.7(10) .
F34A F34B P6B 93.2(10) .
P6A F34B P6B 19.7(2) .
F34A F34B F33A 144.0(12) .
P6A F34B F33A 60.9(4) .
P6B F34B F33A 52.1(4) .
F35A F35B P6B 43.7(7) .
F35A F35B P6A 56.7(7) .
P6B F35B P6A 14.9(3) .
F32A F36B F33A 113.9(7) .
F32A F36B P6A 70.6(5) .
F33A F36B P6A 69.0(5) .
F32A F36B F36A 101.4(7) .
F33A F36B F36A 104.8(7) .
P6A F36B F36A 63.8(4) .
F32A F36B P6B 66.8(5) .
F33A F36B P6B 57.7(4) .
P6A F36B P6B 19.9(2) .
F36A F36B P6B 83.6(4) .
O1 N1S O2 118.9(4) .
O1 N1S C1S 120.5(4) .
O2 N1S C1S 120.5(4) .
O3 N2S O4 123.0(4) .
O3 N2S C2S 119.1(4) .
O4 N2S C2S 117.9(4) .
O5 N3S O6 121.1(6) .
O5 N3S C3S 121.5(6) .
O6 N3S C3S 117.3(5) .
O7 N4S O8A 125.7(5) .
O7 N4S O8B 106.1(7) .
O8A N4S O8B 52.2(6) .
O7 N4S C4S 122.0(5) .
O8A N4S C4S 108.6(5) .
O8B N4S C4S 123.6(7) .
O8B O8A N4S 69.5(7) .
O8A O8B N4S 58.4(7) .
O8A O8B O14 159.1(11) 2_567
N4S O8B O14 125.0(9) 2_567
N5S C5S N5SA 21.6(7) .
N5SA N5S C5SA 96.7(18) .
N5SA N5S C5S 109.6(19) .
C5SA N5S C5S 21.4(8) .
N5SA N5S O9 64.6(17) .
C5SA N5S O9 105.6(11) .
C5S N5S O9 126.3(9) .
N5SA N5S O10A 75.0(17) .
C5SA N5S O10A 138.3(14) .
C5S N5S O10A 123.5(12) .
O9 N5S O10A 107.0(11) .
N5SA N5S O10 95.5(18) .
C5SA N5S O10 136.6(12) .
C5S N5S O10 116.5(9) .
O9 N5S O10 117.3(8) .
O10A N5S O10 20.5(11) .
N5SA N5S O9A 27.2(16) .
C5SA N5S O9A 103.0(10) .
C5S N5S O9A 122.2(9) .
O9 N5S O9A 37.4(5) .
O10A N5S O9A 88.0(10) .
O10 N5S O9A 106.7(8) .
O9A O9 N5SA 69.0(9) .
O9A O9 N5S 97.8(9) .
N5SA O9 N5S 28.8(9) .
O9A O9 C5SA 97.0(9) .
N5SA O9 C5SA 43.4(8) .
N5S O9 C5SA 33.9(6) .
O10A O10 N5S 79(2) .
O10A O10 N5SA 58(2) .
N5S O10 N5SA 21.5(6) .
N6S C6S O12B 54.8(7) .
N6S C6S O11B 30.5(6) .
O12B C6S O11B 85.3(6) .
N6S C6S N6B 11.2(7) .
O12B C6S N6B 44.9(5) .
O11B C6S N6B 41.0(4) .
N6B N6S O11B 100.0(16) .
N6B N6S O11 88.5(15) .
O11B N6S O11 17.2(10) .
N6B N6S C6S 148.3(18) .
O11B N6S C6S 109.5(13) .
O11 N6S C6S 122.8(11) .
N6B N6S O12B 77.7(15) .
O11B N6S O12B 176.8(16) .
O11 N6S O12B 159.6(13) .
C6S N6S O12B 73.2(9) .
N6B N6S O12 7(2) .
O11B N6S O12 104.0(15) .
O11 N6S O12 93.8(12) .
C6S N6S O12 142.1(14) .
O12B N6S O12 74.0(14) .
N6B N6S O12A 36.1(15) .
O11B N6S O12A 133.5(14) .
O11 N6S O12A 118.6(12) .
C6S N6S O12A 116.9(12) .
O12B N6S O12A 43.8(9) .
O12 N6S O12A 34.8(12) .
N6B N6S C6B 9.9(13) .
O11B N6S C6B 92.8(10) .
O11 N6S C6B 83.1(7) .
C6S N6S C6B 151.1(10) .
O12B N6S C6B 85.2(9) .
O12 N6S C6B 11.2(12) .
O12A N6S C6B 45.2(10) .
N6S O11 N6B 29.5(6) .
C6B O12 N6B 137(5) .
C6B O12 O12A 135(5) .
N6B O12 O12A 81(3) .
C6B O12 N6S 141(4) .
N6B O12 N6S 6.5(18) .
O12A O12 N6S 79.9(19) .
C6B O12 O12B 170(3) .
N6B O12 O12B 53(2) .
O12A O12 O12B 38.0(16) .
N6S O12 O12B 49.1(9) .
O12 O12A N6B 44.0(14) .
O12 O12A O12B 111(3) .
N6B O12A O12B 75.7(15) .
O12 O12A C6B 17.6(16) .
N6B O12A C6B 60.0(13) .
O12B O12A C6B 129(2) .
O12 O12A N6S 65.4(16) .
N6B O12A N6S 22.0(8) .
O12B O12A N6S 55.3(11) .
C6B O12A N6S 81.9(13) .
C8S C7S N7S 67.7(18) .
C8S C7S N8S 79.5(15) .
N7S C7S N8S 11.9(16) .
C8S C7S O16 130.6(18) .
N7S C7S O16 66.8(18) .
N8S C7S O16 56.7(6) .
O13 N7S C8S 142(2) .
O13 N7S O14 86.3(12) .
C8S N7S O14 131(2) .
O13 N7S C7S 128(2) .
C8S N7S C7S 33.3(9) .
O14 N7S C7S 130(2) .
O13 N7S O15 33.0(8) .
C8S N7S O15 113(2) .
O14 N7S O15 111.0(13) .
C7S N7S O15 116.7(16) .
O13 N7S O16 92(2) .
C8S N7S O16 96.0(19) .
O14 N7S O16 82.1(19) .
C7S N7S O16 64.4(16) .
O15 N7S O16 116(2) .
O15 O13 N8S 85.4(14) .
O15 O13 N7S 77.1(19) .
N8S O13 N7S 11.7(19) .
O15 O13 O14 113.9(16) .
N8S O13 O14 48.8(7) .
N7S O13 O14 48.4(8) .
N7S O14 N8S 12.1(16) .
N7S O14 O13 45.2(8) .
N8S O14 O13 39.2(5) .
N7S O14 O8B 166.6(17) 2_567
N8S O14 O8B 158.7(10) 2_567
O13 O14 O8B 140.2(9) 2_567
N5S C5SA N5SA 27.7(9) .
N5S C5SA O9 40.5(7) .
N5SA C5SA O9 37.0(8) .
N5S N5SA O9 87(2) .
N5S N5SA O9A 140(2) .
O9 N5SA O9A 53.4(8) .
N5S N5SA C5SA 55.6(15) .
O9 N5SA C5SA 99.6(13) .
O9A N5SA C5SA 125.0(13) .
N5S N5SA O10A 81.0(19) .
O9 N5SA O10A 116.6(16) .
O9A N5SA O10A 113.7(13) .
C5SA N5SA O10A 121.4(14) .
N5S N5SA C5S 48.8(14) .
O9 N5SA C5S 110.8(13) .
O9A N5SA C5S 140.2(12) .
C5SA N5SA C5S 15.5(7) .
O10A N5SA C5S 106.1(12) .
N5S N5SA O10 63.1(16) .
O9 N5SA O10 112.7(13) .
O9A N5SA O10 127.0(12) .
C5SA N5SA O10 107.0(11) .
O10A N5SA O10 18.0(11) .
C5S N5SA O10 92.5(9) .
O9 O9A N5SA 57.6(9) .
O9 O9A N5S 44.9(6) .
N5SA O9A N5S 12.8(9) .
O10 O10A N5SA 104(3) .
O10 O10A N5S 80(3) .
N5SA O10A N5S 24.0(7) .
C7S C8S N7S 79.0(19) .
C7S C8S N8S 69.6(13) .
N7S C8S N8S 9.6(17) .
O13 N8S O15 34.5(8) .
O13 N8S O14 92.1(9) .
O15 N8S O14 112.0(10) .
O13 N8S C7S 140.6(11) .
O15 N8S C7S 116.3(10) .
O14 N8S C7S 127.2(9) .
O13 N8S O16 110.8(10) .
O15 N8S O16 134.9(10) .
O14 N8S O16 90.4(8) .
C7S N8S O16 70.2(8) .
O13 N8S C8S 138.3(12) .
O15 N8S C8S 104.0(10) .
O14 N8S C8S 117.2(11) .
C7S N8S C8S 30.9(8) .
O16 N8S C8S 98.7(9) .
O13 O15 N8S 60.1(12) .
O13 O15 N7S 69.9(16) .
N8S O15 N7S 12.4(17) .
N8S O16 N7S 7.0(8) .
N8S O16 C7S 53.1(6) .
N7S O16 C7S 48.7(6) .
O12 C6B N6B 24(3) .
O12 C6B O12A 27(3) .
N6B C6B O12A 47.8(9) .
O12 C6B N6S 28(3) .
N6B C6B N6S 5.4(7) .
O12A C6B N6S 52.9(10) .
N6S N6B O12 166(4) .
N6S N6B O12A 122(2) .
O12 N6B O12A 55(2) .
N6S N6B C6B 165(2) .
O12 N6B C6B 19(2) .
O12A N6B C6B 72.2(14) .
N6S N6B O11B 48.6(12) .
O12 N6B O11B 138(3) .
O12A N6B O11B 162.0(18) .
C6B N6B O11B 119.7(11) .
N6S N6B O12B 72.0(15) .
O12 N6B O12B 100(3) .
O12A N6B O12B 52.5(12) .
C6B N6B O12B 119.1(12) .
O11B N6B O12B 120.5(12) .
N6S N6B O11 61.9(13) .
O12 N6B O11 128(3) .
O12A N6B O11 152.0(17) .
C6B N6B O11 109.1(9) .
O11B N6B O11 17.0(7) .
O12B N6B O11 131.6(12) .
N6S N6B C6S 20.6(12) .
O12 N6B C6S 147(3) .
O12A N6B C6S 105.6(14) .
C6B N6B C6S 160.3(10) .
O11B N6B C6S 68.0(8) .
O12B N6B C6S 53.5(8) .
O11 N6B C6S 82.3(7) .
O12A O12B N6S 80.9(14) .
O12A O12B N6B 51.8(13) .
N6S O12B N6B 30.3(6) .
O12A O12B C6S 132.9(16) .
N6S O12B C6S 52.0(7) .
N6B O12B C6S 81.7(9) .
O12A O12B O12 30.6(14) .
N6S O12B O12 56.9(9) .
N6B O12B O12 27.0(9) .
C6S O12B O12 106.7(12) .
N6S O11B N6B 31.5(8) .
N6S O11B C6S 39.9(9) .
N6B O11B C6S 71.0(8) .

loop_
_geom_bond_atom_site_label_1
_geom_bond_atom_site_label_2
_geom_bond_distance
_geom_bond_site_symmetry_2
Au1 C1 2.019(4) .
Au1 C20 2.022(4) .
Au1 Cu1 2.9762(5) .
Au1 Cu2 3.0694(5) .
Cu1 N3 1.936(4) .
Cu1 N7 1.937(4) .
Cu2 N4 1.925(3) .
Cu2 N8 1.923(3) .
N1 C1 1.350(5) .
N1 C2 1.394(5) .
N1 C8 1.468(5) .
N2 C1 1.352(5) .
N2 C7 1.390(5) .
N2 C14 1.462(5) .
N3 C9 1.355(6) .
N3 C13 1.365(6) .
N4 C15 1.349(5) .
N4 C19 1.350(5) .
N5 C20 1.348(5) .
N5 C21 1.396(5) .
N5 C27 1.460(5) .
N6 C20 1.350(5) .
N6 C26 1.397(5) .
N6 C33 1.461(5) .
N7 C28 1.344(5) .
N7 C32 1.348(5) .
N8 C38 1.351(5) .
N8 C34 1.359(5) .
C2 C7 1.389(6) .
C2 C3 1.388(6) .
C3 C4 1.377(6) .
C4 C5 1.394(7) .
C5 C6 1.386(6) .
C6 C7 1.386(6) .
C8 C9 1.510(6) .
C9 C10 1.389(6) .
C10 C11 1.378(6) .
C11 C12 1.384(7) .
C12 C13 1.373(6) .
C14 C15 1.508(5) .
C15 C16 1.385(6) .
C16 C17 1.386(6) .
C17 C18 1.379(6) .
C18 C19 1.378(6) .
C21 C22 1.387(6) .
C21 C26 1.398(6) .
C22 C23 1.384(6) .
C23 C24 1.392(7) .
C24 C25 1.374(6) .
C25 C26 1.397(6) .
C27 C28 1.512(5) .
C28 C29 1.378(6) .
C29 C30 1.396(6) .
C30 C31 1.370(7) .
C31 C32 1.394(7) .
C33 C34 1.502(5) .
C34 C35 1.379(6) .
C35 C36 1.382(6) .
C36 C37 1.388(6) .
C37 C38 1.384(6) .
Au2 C58 2.009(4) .
Au2 C39 2.015(4) .
Au2 Cu3 3.0269(5) .
Au2 Cu4 3.0668(5) .
Cu3 N11 1.908(3) .
Cu3 N15 1.909(3) .
Cu4 N16 1.924(4) .
Cu4 N12 1.924(4) .
N9 C39 1.346(5) .
N9 C40 1.398(5) .
N9 C46 1.465(5) .
N10 C39 1.355(5) .
N10 C45 1.391(5) .
N10 C52 1.468(5) .
N11 C47 1.354(5) .
N11 C51 1.357(5) .
N12 C57 1.352(5) .
N12 C53 1.361(5) .
N13 C58 1.362(5) .
N13 C59 1.396(5) .
N13 C65 1.457(5) .
N14 C58 1.352(5) .
N14 C64 1.392(5) .
N14 C71 1.472(5) .
N15 C66 1.346(5) .
N15 C70 1.359(5) .
N16 C72 1.355(5) .
N16 C76 1.354(6) .
C40 C41 1.391(6) .
C40 C45 1.388(6) .
C41 C42 1.387(6) .
C42 C43 1.391(7) .
C43 C44 1.370(6) .
C44 C45 1.392(6) .
C46 C47 1.513(5) .
C47 C48 1.386(6) .
C48 C49 1.378(6) .
C49 C50 1.380(7) .
C50 C51 1.379(6) .
C52 C53 1.514(5) .
C53 C54 1.379(6) .
C54 C55 1.384(6) .
C55 C56 1.376(7) .
C56 C57 1.363(7) .
C59 C60 1.385(5) .
C59 C64 1.388(5) .
C60 C61 1.387(6) .
C61 C62 1.388(6) .
C62 C63 1.375(6) .
C63 C64 1.391(5) .
C65 C66 1.508(5) .
C66 C67 1.380(5) .
C67 C68 1.382(6) .
C68 C69 1.373(6) .
C69 C70 1.371(6) .
C71 C72 1.507(6) .
C72 C73 1.376(6) .
C73 C74 1.382(6) .
C74 C75 1.375(6) .
C75 C76 1.388(7) .
P1 F6 1.586(3) .
P1 F1 1.592(3) .
P1 F4 1.604(3) .
P1 F5 1.607(3) .
P1 F3 1.608(3) .
P1 F2 1.607(3) .
P2 F12 1.25(3) .
P2 F12A 1.438(19) .
P2 F10 1.47(4) .
P2 F10A 1.58(3) .
P2 F9A 1.58(3) .
P2 F7 1.62(3) .
P2 F7A 1.63(3) .
P2 F9 1.66(3) .
P2 F8A 1.69(3) .
P2 F8 1.73(5) .
P2 F11A 1.751(18) .
P2 F11 1.97(2) .
F7 F7A 0.518(17) .
F7 P2A 1.63(2) .
F8 P2A 1.61(4) .
F9 F9A 0.971(14) .
F9 P2A 1.545(17) .
F9 F11A 1.561(17) .
F10 P2A 1.50(3) .
F11 F11A 0.891(16) .
F11 P2A 1.660(17) .
F12 F12A 0.644(17) .
F12 P2A 1.54(2) .
F12 F9A 1.647(18) .
P2A F11A 1.461(9) .
P2A F8A 1.566(19) .
P2A F7A 1.563(15) .
P2A F9A 1.664(12) .
P2A F10A 1.688(16) .
P2A F12A 1.737(10) .
P3 F15 1.600(3) .
P3 F17 1.603(3) .
P3 F13 1.606(3) .
P3 F18 1.606(3) .
P3 F14 1.615(2) .
P3 F16 1.616(2) .
P4 F23 1.582(3) .
P4 F19 1.590(3) .
P4 F21 1.594(3) .
P4 F20 1.598(3) .
P4 F22 1.606(3) .
P4 F24 1.615(3) .
P5A F26B 1.412(15) .
P5A F30B 1.481(18) .
P5A F25B 1.530(18) .
P5A F26A 1.566(12) .
P5A F29A 1.586(12) .
P5A F27A 1.593(12) .
P5A F30A 1.598(12) .
P5A F28A 1.598(12) .
P5A F25A 1.609(12) .
P5A F27B 1.691(15) .
P5A F29B 1.732(15) .
P5A F28B 1.765(15) .
F25A P5B 1.647(17) .
F26A F26B 0.920(15) .
F26A P5B 1.770(15) .
F27A F27B 0.790(15) .
F27A P5B 1.574(16) .
F27A F26B 1.648(16) .
F28A F28B 0.627(15) .
F28A P5B 1.404(16) .
F28A F29B 1.775(16) .
F29A F29B 0.824(13) .
F29A P5B 1.546(13) .
F29A F26B 1.640(14) .
F30A P5B 1.655(16) .
P5B F26B 1.554(6) .
P5B F30B 1.591(7) .
P5B F27B 1.589(6) .
P5B F29B 1.597(6) .
P5B F25B 1.601(7) .
P5B F28B 1.614(6) .
P6A P6B 0.538(5) .
P6A F31B 1.214(10) .
P6A F36B 1.438(10) .
P6A F34B 1.456(10) .
P6A F36A 1.547(8) .
P6A F33A 1.580(8) .
P6A F31A 1.601(9) .
P6A F35A 1.593(8) .
P6A F32A 1.608(9) .
P6A F34A 1.611(9) .
P6A F32B 1.871(8) .
P6A F35B 1.890(8) .
F31A F31B 0.535(11) .
F31A P6B 1.889(10) .
F32A F32B 1.199(10) .
F32A F36B 1.340(10) .
F32A P6B 1.613(10) .
F33A F33B 1.243(10) .
F33A F36B 1.347(10) .
F33A P6B 1.421(9) .
F33A F34B 1.646(11) .
F34A F34B 0.699(9) .
F34A P6B 1.774(10) .
F35A F35B 0.834(10) .
F35A P6B 1.150(10) .
F35A F32B 1.486(12) .
F35A F33B 1.680(11) .
F36A F36B 1.486(11) .
F36A F31B 1.714(11) .
F36A P6B 2.039(8) .
P6B F36B 1.572(7) .
P6B F32B 1.588(6) .
P6B F33B 1.587(6) .
P6B F34B 1.592(7) .
P6B F35B 1.598(7) .
P6B F31B 1.604(8) .
C1S N1S 1.437(6) .
N1S O1 1.230(5) .
N1S O2 1.250(5) .
C2S N2S 1.496(6) .
N2S O3 1.207(5) .
N2S O4 1.222(5) .
C3S N3S 1.483(8) .
N3S O5 1.207(6) .
N3S O6 1.214(6) .
N4S O7 1.225(5) .
N4S O8A 1.255(7) .
N4S O8B 1.380(13) .
N4S C4S 1.444(8) .
O8A O8B 1.164(13) .
O8B O14 1.839(17) 2_567
C5S N5S 1.223(9) .
C5S N5SA 1.531(16) .
N5S N5SA 0.599(16) .
N5S C5SA 1.064(13) .
N5S O9 1.241(9) .
N5S O10A 1.456(19) .
N5S O10 1.459(10) .
N5S O9A 1.744(14) .
O9 O9A 1.068(12) .
O9 N5SA 1.123(15) .
O9 C5SA 1.839(15) .
O10 O10A 0.52(3) .
O10 N5SA 1.630(18) .
C6S N6S 1.258(10) .
C6S O12B 1.528(17) .
C6S O11B 1.846(15) .
C6S N6B 1.882(13) .
N6S N6B 0.692(13) .
N6S O11B 0.994(14) .
N6S O11 1.239(11) .
N6S O12B 1.305(15) .
N6S O12 1.447(14) .
N6S O12A 1.57(2) .
N6S C6B 1.947(13) .
O11 N6B 1.403(15) .
O12 C6B 0.60(2) .
O12 N6B 0.765(17) .
O12 O12A 0.91(3) .
O12 O12B 1.66(3) .
O12A N6B 1.09(2) .
O12A O12B 1.10(2) .
O12A C6B 1.40(3) .
C7S C8S 0.746(19) .
C7S N7S 1.333(15) .
C7S N8S 1.360(13) .
C7S O16 1.599(16) .
N7S O13 1.264(15) .
N7S C8S 1.26(2) .
N7S O14 1.332(15) .
N7S O15 1.31(2) .
N7S O16 1.63(4) .
O13 O15 0.734(15) .
O13 N8S 1.123(12) .
O13 O14 1.777(13) .
O14 N8S 1.337(13) .
O14 O8B 1.839(17) 2_567
C5SA N5SA 1.280(12) .
N5SA O9A 1.242(12) .
N5SA O10A 1.424(13) .
C8S N8S 1.427(12) .
N8S O15 1.291(10) .
N8S O16 1.420(10) .
C6B N6B 1.270(12) .
N6B O11B 1.306(12) .
N6B O12B 1.342(12) .

loop_
_geom_torsion_atom_site_label_1
_geom_torsion_atom_site_label_2
_geom_torsion_atom_site_label_3
_geom_torsion_atom_site_label_4
_geom_torsion
_geom_torsion_site_symmetry_1
_geom_torsion_site_symmetry_4
C2 N1 C1 N2 0.0(4) . .
C8 N1 C1 N2 174.9(3) . .
C2 N1 C1 Au1 179.3(3) . .
C8 N1 C1 Au1 -5.8(5) . .
C7 N2 C1 N1 -0.6(4) . .
C14 N2 C1 N1 -172.7(3) . .
C7 N2 C1 Au1 -179.9(3) . .
C14 N2 C1 Au1 8.0(5) . .
C1 N1 C2 C7 0.5(4) . .
C8 N1 C2 C7 -174.2(3) . .
C1 N1 C2 C3 178.1(4) . .
C8 N1 C2 C3 3.3(6) . .
C7 C2 C3 C4 1.1(6) . .
N1 C2 C3 C4 -176.2(4) . .
C2 C3 C4 C5 -0.4(6) . .
C3 C4 C5 C6 -0.7(6) . .
C4 C5 C6 C7 1.2(6) . .
C3 C2 C7 N2 -178.7(3) . .
N1 C2 C7 N2 -0.8(4) . .
C3 C2 C7 C6 -0.6(6) . .
N1 C2 C7 C6 177.2(3) . .
C1 N2 C7 C2 0.9(4) . .
C14 N2 C7 C2 172.8(3) . .
C1 N2 C7 C6 -176.9(4) . .
C14 N2 C7 C6 -5.0(6) . .
C5 C6 C7 C2 -0.5(6) . .
C5 C6 C7 N2 177.0(4) . .
C1 N1 C8 C9 77.3(5) . .
C2 N1 C8 C9 -108.7(4) . .
C13 N3 C9 C10 1.2(6) . .
Cu1 N3 C9 C10 178.7(3) . .
C13 N3 C9 C8 -177.6(4) . .
Cu1 N3 C9 C8 -0.2(5) . .
N1 C8 C9 N3 -109.3(4) . .
N1 C8 C9 C10 71.9(5) . .
N3 C9 C10 C11 -1.8(6) . .
C8 C9 C10 C11 177.1(4) . .
C9 C10 C11 C12 -0.1(7) . .
C10 C11 C12 C13 2.3(7) . .
C9 N3 C13 C12 1.1(6) . .
Cu1 N3 C13 C12 -176.5(3) . .
C11 C12 C13 N3 -2.9(7) . .
C1 N2 C14 C15 -115.5(4) . .
C7 N2 C14 C15 73.6(5) . .
C19 N4 C15 C16 1.8(6) . .
Cu2 N4 C15 C16 -175.6(3) . .
C19 N4 C15 C14 178.8(4) . .
Cu2 N4 C15 C14 1.4(5) . .
N2 C14 C15 N4 59.3(5) . .
N2 C14 C15 C16 -123.7(4) . .
N4 C15 C16 C17 -0.2(6) . .
C14 C15 C16 C17 -177.2(4) . .
C15 C16 C17 C18 -1.6(7) . .
C16 C17 C18 C19 1.8(7) . .
C15 N4 C19 C18 -1.5(6) . .
Cu2 N4 C19 C18 176.2(3) . .
C17 C18 C19 N4 -0.3(7) . .
C21 N5 C20 N6 1.5(4) . .
C27 N5 C20 N6 -177.3(3) . .
C21 N5 C20 Au1 -176.0(3) . .
C27 N5 C20 Au1 5.2(5) . .
C26 N6 C20 N5 -1.6(4) . .
C33 N6 C20 N5 176.7(3) . .
C26 N6 C20 Au1 175.9(3) . .
C33 N6 C20 Au1 -5.8(5) . .
C20 N5 C21 C22 177.3(4) . .
C27 N5 C21 C22 -3.9(7) . .
C20 N5 C21 C26 -0.8(4) . .
C27 N5 C21 C26 178.0(3) . .
N5 C21 C22 C23 -176.8(4) . .
C26 C21 C22 C23 1.1(6) . .
C21 C22 C23 C24 -0.2(6) . .
C22 C23 C24 C25 -1.2(7) . .
C23 C24 C25 C26 1.6(6) . .
C22 C21 C26 C25 -0.7(6) . .
N5 C21 C26 C25 177.7(4) . .
C22 C21 C26 N6 -178.5(4) . .
N5 C21 C26 N6 -0.2(4) . .
C24 C25 C26 C21 -0.7(6) . .
C24 C25 C26 N6 176.6(4) . .
C20 N6 C26 C21 1.1(4) . .
C33 N6 C26 C21 -177.2(3) . .
C20 N6 C26 C25 -176.5(4) . .
C33 N6 C26 C25 5.3(7) . .
C20 N5 C27 C28 -111.9(4) . .
C21 N5 C27 C28 69.5(5) . .
C32 N7 C28 C29 0.6(6) . .
Cu1 N7 C28 C29 174.1(3) . .
C32 N7 C28 C27 178.9(4) . .
Cu1 N7 C28 C27 -7.5(6) . .
N5 C27 C28 N7 68.7(5) . .
N5 C27 C28 C29 -112.9(4) . .
N7 C28 C29 C30 -0.8(7) . .
C27 C28 C29 C30 -179.1(4) . .
C28 C29 C30 C31 0.4(7) . .
C29 C30 C31 C32 0.3(7) . .
C28 N7 C32 C31 0.1(7) . .
Cu1 N7 C32 C31 -174.6(4) . .
C30 C31 C32 N7 -0.5(7) . .
C20 N6 C33 C34 77.7(5) . .
C26 N6 C33 C34 -104.3(4) . .
C38 N8 C34 C35 3.0(6) . .
Cu2 N8 C34 C35 -179.4(3) . .
C38 N8 C34 C33 -174.9(4) . .
Cu2 N8 C34 C33 2.8(5) . .
N6 C33 C34 N8 -115.1(4) . .
N6 C33 C34 C35 67.1(5) . .
N8 C34 C35 C36 -2.4(6) . .
C33 C34 C35 C36 175.4(4) . .
C34 C35 C36 C37 -0.3(6) . .
C35 C36 C37 C38 2.3(6) . .
C34 N8 C38 C37 -0.9(6) . .
Cu2 N8 C38 C37 -178.7(3) . .
C36 C37 C38 N8 -1.7(7) . .
C40 N9 C39 N10 -1.6(4) . .
C46 N9 C39 N10 177.2(3) . .
C40 N9 C39 Au2 173.1(3) . .
C46 N9 C39 Au2 -8.2(5) . .
C45 N10 C39 N9 1.1(4) . .
C52 N10 C39 N9 -174.0(3) . .
C45 N10 C39 Au2 -173.7(3) . .
C52 N10 C39 Au2 11.2(5) . .
C39 N9 C40 C41 -176.6(4) . .
C46 N9 C40 C41 4.7(6) . .
C39 N9 C40 C45 1.4(4) . .
C46 N9 C40 C45 -177.3(3) . .
C45 C40 C41 C42 -1.5(6) . .
N9 C40 C41 C42 176.3(4) . .
C40 C41 C42 C43 1.5(6) . .
C41 C42 C43 C44 -0.9(6) . .
C42 C43 C44 C45 0.2(6) . .
C39 N10 C45 C44 175.9(4) . .
C52 N10 C45 C44 -9.1(6) . .
C39 N10 C45 C40 -0.2(4) . .
C52 N10 C45 C40 174.7(3) . .
C43 C44 C45 N10 -175.9(4) . .
C43 C44 C45 C40 -0.2(6) . .
C41 C40 C45 N10 177.6(3) . .
N9 C40 C45 N10 -0.7(4) . .
C41 C40 C45 C44 0.9(6) . .
N9 C40 C45 C44 -177.4(3) . .
C39 N9 C46 C47 74.4(5) . .
C40 N9 C46 C47 -107.0(4) . .
C51 N11 C47 C48 2.8(6) . .
Cu3 N11 C47 C48 -176.9(4) . .
C51 N11 C47 C46 -175.4(4) . .
Cu3 N11 C47 C46 4.9(5) . .
N9 C46 C47 N11 -112.4(4) . .
N9 C46 C47 C48 69.4(5) . .
N11 C47 C48 C49 -1.5(8) . .
C46 C47 C48 C49 176.6(5) . .
C47 C48 C49 C50 -1.5(9) . .
C48 C49 C50 C51 3.1(9) . .
C47 N11 C51 C50 -1.1(7) . .
Cu3 N11 C51 C50 178.7(4) . .
C49 C50 C51 N11 -1.8(8) . .
C39 N10 C52 C53 -117.4(4) . .
C45 N10 C52 C53 68.2(5) . .
C57 N12 C53 C54 1.5(6) . .
Cu4 N12 C53 C54 -178.5(3) . .
C57 N12 C53 C52 178.8(4) . .
Cu4 N12 C53 C52 -1.1(6) . .
N10 C52 C53 N12 62.0(5) . .
N10 C52 C53 C54 -120.5(4) . .
N12 C53 C54 C55 -1.0(7) . .
C52 C53 C54 C55 -178.3(4) . .
C53 C54 C55 C56 0.1(7) . .
C54 C55 C56 C57 0.3(7) . .
C53 N12 C57 C56 -1.1(6) . .
Cu4 N12 C57 C56 178.8(4) . .
C55 C56 C57 N12 0.3(7) . .
C64 N14 C58 N13 -0.6(4) . .
C71 N14 C58 N13 173.4(3) . .
C64 N14 C58 Au2 177.0(3) . .
C71 N14 C58 Au2 -8.9(5) . .
C59 N13 C58 N14 0.1(4) . .
C65 N13 C58 N14 -174.0(3) . .
C59 N13 C58 Au2 -177.6(3) . .
C65 N13 C58 Au2 8.3(5) . .
C58 N13 C59 C60 -179.0(4) . .
C65 N13 C59 C60 -5.0(6) . .
C58 N13 C59 C64 0.4(4) . .
C65 N13 C59 C64 174.4(3) . .
C64 C59 C60 C61 -0.2(6) . .
N13 C59 C60 C61 179.2(4) . .
C59 C60 C61 C62 0.6(6) . .
C60 C61 C62 C63 -0.2(6) . .
C61 C62 C63 C64 -0.6(6) . .
C60 C59 C64 C63 -0.6(6) . .
N13 C59 C64 C63 179.9(3) . .
C60 C59 C64 N14 178.7(3) . .
N13 C59 C64 N14 -0.8(4) . .
C62 C63 C64 C59 0.9(6) . .
C62 C63 C64 N14 -178.2(4) . .
C58 N14 C64 C59 0.9(4) . .
C71 N14 C64 C59 -173.1(3) . .
C58 N14 C64 C63 -179.9(4) . .
C71 N14 C64 C63 6.1(7) . .
C58 N13 C65 C66 -115.7(4) . .
C59 N13 C65 C66 71.1(5) . .
C70 N15 C66 C67 0.0(6) . .
Cu3 N15 C66 C67 176.1(3) . .
C70 N15 C66 C65 -179.7(3) . .
Cu3 N15 C66 C65 -3.6(5) . .
N13 C65 C66 N15 66.5(4) . .
N13 C65 C66 C67 -113.2(4) . .
N15 C66 C67 C68 -1.4(6) . .
C65 C66 C67 C68 178.3(4) . .
C66 C67 C68 C69 0.8(6) . .
C67 C68 C69 C70 1.0(7) . .
C66 N15 C70 C69 2.0(6) . .
Cu3 N15 C70 C69 -174.8(3) . .
C68 C69 C70 N15 -2.5(7) . .
C58 N14 C71 C72 78.9(5) . .
C64 N14 C71 C72 -107.8(4) . .
C76 N16 C72 C73 0.9(6) . .
Cu4 N16 C72 C73 178.4(3) . .
C76 N16 C72 C71 -179.0(4) . .
Cu4 N16 C72 C71 -1.4(5) . .
N14 C71 C72 N16 -110.7(4) . .
N14 C71 C72 C73 69.4(5) . .
N16 C72 C73 C74 -0.4(6) . .
C71 C72 C73 C74 179.5(4) . .
C72 C73 C74 C75 -0.9(7) . .
C73 C74 C75 C76 1.5(7) . .
C72 N16 C76 C75 -0.2(7) . .
Cu4 N16 C76 C75 -177.9(4) . .
C74 C75 C76 N16 -1.1(7) . .
F12 P2 F7 F7A -167(3) . .
F12A P2 F7 F7A -157(3) . .
F10 P2 F7 F7A -48(3) . .
F10A P2 F7 F7A -62(3) . .
F9 P2 F7 F7A 59(5) . .
F8A P2 F7 F7A 105(3) . .
F8 P2 F7 F7A 105(3) . .
F11A P2 F7 F7A 23(3) . .
F11 P2 F7 F7A 31(3) . .
F12 P2 F7 P2A 151(8) . .
F12A P2 F7 P2A 161(7) . .
F10 P2 F7 P2A -90(6) . .
F10A P2 F7 P2A -104(6) . .
F7A P2 F7 P2A -42(7) . .
F9 P2 F7 P2A 17(4) . .
F8A P2 F7 P2A 63(6) . .
F8 P2 F7 P2A 63(6) . .
F11A P2 F7 P2A -19(5) . .
F11 P2 F7 P2A -11(6) . .
F12 P2 F8 P2A 174(8) . .
F12A P2 F8 P2A -162(8) . .
F10 P2 F8 P2A 16(5) . .
F10A P2 F8 P2A 44(6) . .
F9A P2 F8 P2A 104(7) . .
F7 P2 F8 P2A -85(7) . .
F7A P2 F8 P2A -67(7) . .
F9 P2 F8 P2A 71(7) . .
F8A P2 F8 P2A -83(11) . .
F11A P2 F8 P2A 17(6) . .
F11 P2 F8 P2A -10(7) . .
F12 P2 F9 F9A 29.7(16) . .
F12A P2 F9 F9A 30.0(19) . .
F10 P2 F9 F9A -90.2(16) . .
F10A P2 F9 F9A -75.2(12) . .
F7 P2 F9 F9A 164(4) . .
F7A P2 F9 F9A -173(3) . .
F8A P2 F9 F9A 117.7(12) . .
F8 P2 F9 F9A 112.1(19) . .
F11A P2 F9 F9A -151.3(13) . .
F11 P2 F9 F9A -168.2(13) . .
F12 P2 F9 P2A -153(8) . .
F12A P2 F9 P2A -153(8) . .
F10 P2 F9 P2A 87(7) . .
F10A P2 F9 P2A 102(7) . .
F9A P2 F9 P2A 177(7) . .
F7 P2 F9 P2A -19(4) . .
F7A P2 F9 P2A 4(4) . .
F8A P2 F9 P2A -65(6) . .
F8 P2 F9 P2A -71(7) . .
F11A P2 F9 P2A 26(6) . .
F11 P2 F9 P2A 9(6) . .
F12 P2 F9 F11A -179(2) . .
F12A P2 F9 F11A -179(2) . .
F10 P2 F9 F11A 61.2(13) . .
F10A P2 F9 F11A 76.1(10) . .
F9A P2 F9 F11A 151.3(13) . .
F7 P2 F9 F11A -45(3) . .
F7A P2 F9 F11A -22(2) . .
F8A P2 F9 F11A -91.0(9) . .
F8 P2 F9 F11A -96.6(18) . .
F11 P2 F9 F11A -16.9(6) . .
F12 P2 F10 P2A -169(9) . .
F12A P2 F10 P2A 163(8) . .
F10A P2 F10 P2A -166(10) . .
F9A P2 F10 P2A -99(7) . .
F7 P2 F10 P2A 86(7) . .
F7A P2 F10 P2A 73(7) . .
F9 P2 F10 P2A -64(6) . .
F8A P2 F10 P2A 14(4) . .
F8 P2 F10 P2A -14(5) . .
F11A P2 F10 P2A -15(6) . .
F11 P2 F10 P2A 11(6) . .
F10 P2 F12 F12A -78(3) . .
F10A P2 F12 F12A -79(3) . .
F9A P2 F12 F12A -163(3) . .
F7 P2 F12 F12A 22(3) . .
F7A P2 F12 F12A 17(3) . .
F9 P2 F12 F12A 180(2) . .
F8A P2 F12 F12A 100(2) . .
F8 P2 F12 F12A 113(3) . .
F11A P2 F12 F12A 178(4) . .
F11 P2 F12 F12A 102(7) . .
F12A P2 F12 P2A -124(16) . .
F10 P2 F12 P2A 158(17) . .
F10A P2 F12 P2A 157(17) . .
F9A P2 F12 P2A 73(15) . .
F7 P2 F12 P2A -103(16) . .
F7A P2 F12 P2A -107(16) . .
F9 P2 F12 P2A 55(15) . .
F8A P2 F12 P2A -24(15) . .
F8 P2 F12 P2A -11(15) . .
F11A P2 F12 P2A 53(13) . .
F11 P2 F12 P2A -23(10) . .
F12A P2 F12 F9A 163(3) . .
F10 P2 F12 F9A 85(3) . .
F10A P2 F12 F9A 84.3(16) . .
F7 P2 F12 F9A -175.5(19) . .
F7A P2 F12 F9A 180(2) . .
F9 P2 F12 F9A -17.5(9) . .
F8A P2 F12 F9A -96.6(13) . .
F8 P2 F12 F9A -83.7(14) . .
F11A P2 F12 F9A -20(5) . .
F11 P2 F12 F9A -95(7) . .
P2 F10 P2A F11A 162(7) . .
P2 F10 P2A F12 8(6) . .
P2 F10 P2A F9 103(7) . .
P2 F10 P2A F7A -98(7) . .
P2 F10 P2A F7 -82(7) . .
P2 F10 P2A F9A 69(7) . .
P2 F10 P2A F10A 14(11) . .
P2 F10 P2A F11 -167(7) . .
P2 F10 P2A F12A -13(7) . .
F12A F12 P2A F11A -160(2) . .
P2 F12 P2A F11A -104(16) . .
F9A F12 P2A F11A 1(3) . .
F12A F12 P2A F10 -76(3) . .
P2 F12 P2A F10 -19(15) . .
F9A F12 P2A F10 85.0(17) . .
F12A F12 P2A F9 -176(2) . .
P2 F12 P2A F9 -120(16) . .
F9A F12 P2A F9 -15.3(7) . .
F12A F12 P2A F8A 98(2) . .
P2 F12 P2A F8A 154(16) . .
F9A F12 P2A F8A -101.6(8) . .
F12A F12 P2A F7A 9(3) . .
P2 F12 P2A F7A 65(15) . .
F9A F12 P2A F7A 169.2(8) . .
F12A F12 P2A F8 112(2) . .
P2 F12 P2A F8 168(16) . .
F9A F12 P2A F8 -87.5(12) . .
F12A F12 P2A F7 15(2) . .
P2 F12 P2A F7 72(16) . .
F9A F12 P2A F7 176.0(10) . .
F12A F12 P2A F9A -161(3) . .
P2 F12 P2A F9A -104(16) . .
F12A F12 P2A F10A -77(2) . .
P2 F12 P2A F10A -21(15) . .
F9A F12 P2A F10A 83.5(8) . .
F12A F12 P2A F11 78(7) . .
P2 F12 P2A F11 134(19) . .
F9A F12 P2A F11 -122(6) . .
P2 F12 P2A F12A 56(16) . .
F9A F12 P2A F12A 161(3) . .
F9A F9 P2A F11A -148.7(10) . .
P2 F9 P2A F11A -151(7) . .
F9A F9 P2A F10 -76.9(14) . .
F11A F9 P2A F10 71.8(11) . .
P2 F9 P2A F10 -79(7) . .
F9A F9 P2A F12 23.9(11) . .
F11A F9 P2A F12 172.5(10) . .
P2 F9 P2A F12 21(6) . .
F9A F9 P2A F8A 108.7(10) . .
F11A F9 P2A F8A -102.7(8) . .
P2 F9 P2A F8A 106(7) . .
F9A F9 P2A F7A -168(2) . .
F11A F9 P2A F7A -20(2) . .
P2 F9 P2A F7A -171(9) . .
F9A F9 P2A F8 105.0(19) . .
F11A F9 P2A F8 -106.3(18) . .
P2 F9 P2A F8 103(7) . .
F9A F9 P2A F7 128(4) . .
F11A F9 P2A F7 -84(5) . .
P2 F9 P2A F7 125(9) . .
F11A F9 P2A F9A 148.7(10) . .
P2 F9 P2A F9A -2(7) . .
F9A F9 P2A F10A -63.3(10) . .
F11A F9 P2A F10A 85.3(7) . .
P2 F9 P2A F10A -66(6) . .
F9A F9 P2A F11 -166.9(10) . .
F11A F9 P2A F11 -18.3(6) . .
P2 F9 P2A F11 -169(7) . .
F9A F9 P2A F12A 22.2(11) . .
F11A F9 P2A F12A 170.8(9) . .
P2 F9 P2A F12A 20(6) . .
P2 F8 P2A F11A -160(8) . .
P2 F8 P2A F12 -5(7) . .
P2 F8 P2A F9 -101(7) . .
P2 F8 P2A F8A 94(11) . .
P2 F8 P2A F7A 100(7) . .
P2 F8 P2A F7 84(7) . .
P2 F8 P2A F9A -67(7) . .
P2 F8 P2A F10A -45(8) . .
P2 F8 P2A F11 169(7) . .
P2 F8 P2A F12A 15(7) . .
F7A F7 P2A F11A 19(4) . .
P2 F7 P2A F11A 155(7) . .
F7A F7 P2A F10 -59(3) . .
P2 F7 P2A F10 77(6) . .
F7A F7 P2A F12 -159(3) . .
P2 F7 P2A F12 -23(6) . .
F7A F7 P2A F9 97(5) . .
P2 F7 P2A F9 -127(9) . .
F7A F7 P2A F8A 116(3) . .
P2 F7 P2A F8A -108(6) . .
P2 F7 P2A F7A 136(7) . .
F7A F7 P2A F8 118(4) . .
P2 F7 P2A F8 -105(7) . .
F7A F7 P2A F9A -152(3) . .
P2 F7 P2A F9A -16(5) . .
F7A F7 P2A F10A -72(3) . .
P2 F7 P2A F10A 64(6) . .
F7A F7 P2A F11 31(3) . .
P2 F7 P2A F11 167(7) . .
F7A F7 P2A F12A -153(3) . .
P2 F7 P2A F12A -17(6) . .
P2 F11 P2A F11A 113(22) . .
F11A F11 P2A F10 -68.2(19) . .
P2 F11 P2A F10 45(22) . .
F11A F11 P2A F12 138(6) . .
P2 F11 P2A F12 -108(24) . .
F11A F11 P2A F9 31.3(12) . .
P2 F11 P2A F9 145(23) . .
F11A F11 P2A F8A 118.0(12) . .
P2 F11 P2A F8A -129(23) . .
F11A F11 P2A F7A -149.3(13) . .
P2 F11 P2A F7A -36(22) . .
F11A F11 P2A F8 104.2(15) . .
P2 F11 P2A F8 -142(23) . .
F11A F11 P2A F7 -159.3(14) . .
P2 F11 P2A F7 -46(22) . .
F11A F11 P2A F9A 22.3(14) . .
P2 F11 P2A F9A 136(23) . .
F11A F11 P2A F10A -67.8(13) . .
P2 F11 P2A F10A 46(22) . .
F11A F11 P2A F12A -167.6(19) . .
P2 F11 P2A F12A -54(22) . .
P2 F7 F7A P2A -8.0(13) . .
P2A F7 F7A P2 8.0(13) . .
F11A P2A F7A F7 -163(3) . .
F10 P2A F7A F7 120(3) . .
F12 P2A F7A F7 22(3) . .
F9 P2A F7A F7 -145(4) . .
F8A P2A F7A F7 -63(3) . .
F8 P2A F7A F7 -65(4) . .
F9A P2A F7A F7 61(4) . .
F10A P2A F7A F7 108(3) . .
F11 P2A F7A F7 -147(3) . .
F12A P2A F7A F7 25(3) . .
F11A P2A F7A P2 154(7) . .
F10 P2A F7A P2 76(6) . .
F12 P2A F7A P2 -22(6) . .
F9 P2A F7A P2 171(8) . .
F8A P2A F7A P2 -107(6) . .
F8 P2A F7A P2 -108(7) . .
F7 P2A F7A P2 -44(7) . .
F9A P2A F7A P2 17(4) . .
F10A P2A F7A P2 64(6) . .
F11 P2A F7A P2 170(7) . .
F12A P2A F7A P2 -18(6) . .
F12 P2 F7A F7 14(4) . .
F12A P2 F7A F7 22(3) . .
F10 P2 F7A F7 131(4) . .
F10A P2 F7A F7 118(3) . .
F9 P2 F7A F7 -140(4) . .
F8A P2 F7A F7 -72(3) . .
F8 P2 F7A F7 -76(4) . .
F11A P2 F7A F7 -157(3) . .
F11 P2 F7A F7 -145(3) . .
F12 P2 F7A P2A 150(8) . .
F12A P2 F7A P2A 158(7) . .
F10 P2 F7A P2A -93(6) . .
F10A P2 F7A P2A -106(6) . .
F7 P2 F7A P2A 136(7) . .
F9 P2 F7A P2A -4(4) . .
F8A P2 F7A P2A 63(6) . .
F8 P2 F7A P2A 60(6) . .
F11A P2 F7A P2A -22(6) . .
F11 P2 F7A P2A -9(6) . .
F11A P2A F8A P2 -166(8) . .
F12 P2A F8A P2 -11(7) . .
F9 P2A F8A P2 -104(7) . .
F7A P2A F8A P2 96(7) . .
F8 P2A F8A P2 -90(12) . .
F7 P2A F8A P2 79(7) . .
F9A P2A F8A P2 -71(7) . .
F11 P2A F8A P2 165(8) . .
F12A P2A F8A P2 11(7) . .
F12 P2 F8A P2A 167(8) . .
F12A P2 F8A P2A -167(8) . .
F10 P2 F8A P2A -16(5) . .
F10A P2 F8A P2A -17(4) . .
F9A P2 F8A P2A 97(7) . .
F7 P2 F8A P2A -92(7) . .
F7A P2 F8A P2A -74(7) . .
F9 P2 F8A P2A 66(7) . .
F8 P2 F8A P2A 90(11) . .
F11A P2 F8A P2A 12(6) . .
F11 P2 F8A P2A -13(7) . .
P2A F9 F9A P2 -0.5(13) . .
F11A F9 F9A P2 -32.9(15) . .
P2A F9 F9A F12 -24.7(11) . .
F11A F9 F9A F12 -57.1(17) . .
P2 F9 F9A F12 -24.2(13) . .
F11A F9 F9A P2A -32.4(11) . .
P2 F9 F9A P2A 0.5(13) . .
F12 P2 F9A F9 -148.7(17) . .
F12A P2 F9A F9 -156.3(16) . .
F10 P2 F9A F9 93.3(15) . .
F10A P2 F9A F9 107.2(12) . .
F8A P2 F9A F9 -61.0(11) . .
F8 P2 F9A F9 -59.4(17) . .
F11A P2 F9A F9 23.0(10) . .
F11 P2 F9A F9 12.2(14) . .
F12A P2 F9A F12 -7.5(12) . .
F10 P2 F9A F12 -118(2) . .
F10A P2 F9A F12 -104.0(15) . .
F9 P2 F9A F12 148.7(17) . .
F8A P2 F9A F12 87.7(16) . .
F8 P2 F9A F12 89(2) . .
F11A P2 F9A F12 171.8(19) . .
F11 P2 F9A F12 161(2) . .
F12 P2 F9A P2A -151(7) . .
F12A P2 F9A P2A -159(8) . .
F10 P2 F9A P2A 91(7) . .
F10A P2 F9A P2A 105(7) . .
F9 P2 F9A P2A -2(6) . .
F8A P2 F9A P2A -63(6) . .
F8 P2 F9A P2A -62(6) . .
F11A P2 F9A P2A 21(6) . .
F11 P2 F9A P2A 10(5) . .
F12A F12 F9A F9 74(6) . .
P2 F12 F9A F9 34.1(19) . .
P2A F12 F9A F9 27.6(13) . .
F12A F12 F9A P2 40(6) . .
P2A F12 F9A P2 -6.5(17) . .
F12A F12 F9A P2A 46(6) . .
P2 F12 F9A P2A 6.5(17) . .
F11A P2A F9A F9 27.5(10) . .
F10 P2A F9A F9 106.1(15) . .
F12 P2A F9A F9 -152.7(13) . .
F8A P2A F9A F9 -72.7(11) . .
F7A P2A F9A F9 164(3) . .
F8 P2A F9A F9 -68.1(17) . .
F7 P2A F9A F9 -161(2) . .
F10A P2A F9A F9 117.1(10) . .
F11 P2A F9A F9 15.8(12) . .
F12A P2A F9A F9 -159.8(10) . .
F11A P2A F9A P2 -155(7) . .
F10 P2A F9A P2 -76(7) . .
F12 P2A F9A P2 25(6) . .
F9 P2A F9A P2 177(7) . .
F8A P2A F9A P2 105(7) . .
F7A P2A F9A P2 -18(4) . .
F8 P2A F9A P2 109(7) . .
F7 P2A F9A P2 17(5) . .
F10A P2A F9A P2 -65(7) . .
F11 P2A F9A P2 -167(7) . .
F12A P2A F9A P2 18(6) . .
F11A P2A F9A F12 -179.7(11) . .
F10 P2A F9A F12 -101.2(15) . .
F9 P2A F9A F12 152.7(13) . .
F8A P2A F9A F12 80.1(11) . .
F7A P2A F9A F12 -43(3) . .
F8 P2A F9A F12 84.6(17) . .
F7 P2A F9A F12 -8(2) . .
F10A P2A F9A F12 -90.1(10) . .
F11 P2A F9A F12 168.5(14) . .
F12A P2A F9A F12 -7.1(10) . .
F12 P2 F10A P2A -168(9) . .
F12A P2 F10A P2A 165(9) . .
F10 P2 F10A P2A 14(11) . .
F9A P2 F10A P2A -99(7) . .
F7 P2 F10A P2A 88(7) . .
F7A P2 F10A P2A 72(7) . .
F9 P2 F10A P2A -66(7) . .
F8A P2 F10A P2A 16(3) . .
F8 P2 F10A P2A -40(6) . .
F11A P2 F10A P2A -13(7) . .
F11 P2 F10A P2A 12(6) . .
F11A P2A F10A P2 164(8) . .
F10 P2A F10A P2 -165(12) . .
F12 P2A F10A P2 9(7) . .
F9 P2A F10A P2 102(8) . .
F7A P2A F10A P2 -98(7) . .
F8 P2A F10A P2 49(8) . .
F7 P2A F10A P2 -80(7) . .
F9A P2A F10A P2 71(7) . .
F11 P2A F10A P2 -166(8) . .
F12A P2A F10A P2 -12(7) . .
P2 F11 F11A P2A -3.0(13) . .
P2A F11 F11A F9 -44.4(15) . .
P2 F11 F11A F9 -47.4(16) . .
P2A F11 F11A P2 3.0(13) . .
F10 P2A F11A F11 108.7(19) . .
F12 P2A F11A F11 -162(3) . .
F9 P2A F11A F11 -144.2(13) . .
F8A P2A F11A F11 -63.1(13) . .
F7A P2A F11A F11 28.9(13) . .
F8 P2A F11A F11 -76.9(17) . .
F7 P2A F11A F11 23.0(15) . .
F9A P2A F11A F11 -161.5(12) . .
F10A P2A F11A F11 115.8(13) . .
F10 P2A F11A F9 -107.1(16) . .
F12 P2A F11A F9 -18(2) . .
F8A P2A F11A F9 81.1(9) . .
F7A P2A F11A F9 173.1(9) . .
F8 P2A F11A F9 67.3(14) . .
F7 P2A F11A F9 167.1(13) . .
F9A P2A F11A F9 -17.4(6) . .
F10A P2A F11A F9 -100.1(9) . .
F11 P2A F11A F9 144.2(13) . .
F10 P2A F11A P2 -36(14) . .
F12 P2A F11A P2 53(14) . .
F9 P2A F11A P2 71(15) . .
F8A P2A F11A P2 152(15) . .
F7A P2A F11A P2 -116(15) . .
F8 P2A F11A P2 138(15) . .
F7 P2A F11A P2 -122(15) . .
F9A P2A F11A P2 53(14) . .
F10A P2A F11A P2 -29(14) . .
F11 P2A F11A P2 -145(15) . .
F9A F9 F11A F11 92(2) . .
P2A F9 F11A F11 52.7(19) . .
P2 F9 F11A F11 58(2) . .
F9A F9 F11A P2A 39.4(14) . .
P2 F9 F11A P2A 5.8(14) . .
F9A F9 F11A P2 33.6(16) . .
P2A F9 F11A P2 -5.8(14) . .
F12 P2 F11A F11 -139(5) . .
F10 P2 F11A F11 106(2) . .
F10A P2 F11A F11 113.3(15) . .
F9A P2 F11A F11 -157.2(14) . .
F7 P2 F11A F11 17.1(17) . .
F7A P2 F11A F11 24.2(14) . .
F9 P2 F11A F11 -141.3(14) . .
F8A P2 F11A F11 -60.5(15) . .
F8 P2 F11A F11 -73.6(17) . .
F12 P2 F11A P2A -104(16) . .
F10 P2 F11A P2A 141(15) . .
F10A P2 F11A P2A 148(15) . .
F9A P2 F11A P2A -122(15) . .
F7 P2 F11A P2A 52(14) . .
F7A P2 F11A P2A 59(14) . .
F9 P2 F11A P2A -107(15) . .
F8A P2 F11A P2A -26(14) . .
F8 P2 F11A P2A -39(14) . .
F11 P2 F11A P2A 35(15) . .
F12 P2 F11A F9 2(5) . .
F10 P2 F11A F9 -113(2) . .
F10A P2 F11A F9 -105.4(14) . .
F9A P2 F11A F9 -15.9(7) . .
F7 P2 F11A F9 158.3(18) . .
F7A P2 F11A F9 165.5(15) . .
F8A P2 F11A F9 80.7(12) . .
F8 P2 F11A F9 67.7(14) . .
F11 P2 F11A F9 141.3(14) . .
P2A F12 F12A P2 5.0(15) . .
F9A F12 F12A P2 -35(5) . .
P2 F12 F12A P2A -5.0(15) . .
F9A F12 F12A P2A -40(5) . .
F10 P2 F12A F12 113(3) . .
F10A P2 F12A F12 106(3) . .
F9A P2 F12A F12 16(2) . .
F7 P2 F12A F12 -158(3) . .
F7A P2 F12A F12 -165(3) . .
F9 P2 F12A F12 -1(3) . .
F8A P2 F12A F12 -81(3) . .
F8 P2 F12A F12 -68(3) . .
F11 P2 F12A F12 -141(5) . .
F12 P2 F12A P2A 108(18) . .
F10 P2 F12A P2A -138(19) . .
F10A P2 F12A P2A -146(19) . .
F9A P2 F12A P2A 124(19) . .
F7 P2 F12A P2A -50(18) . .
F7A P2 F12A P2A -57(18) . .
F9 P2 F12A P2A 108(19) . .
F8A P2 F12A P2A 28(17) . .
F8 P2 F12A P2A 41(17) . .
F11 P2 F12A P2A -33(15) . .
F10 P2A F12A F12 107(3) . .
F9 P2A F12A F12 5(2) . .
F8A P2A F12A F12 -81(2) . .
F7A P2A F12A F12 -172(2) . .
F8 P2A F12A F12 -67(3) . .
F7 P2A F12A F12 -163(3) . .
F9A P2A F12A F12 17(2) . .
F10A P2A F12A F12 101(2) . .
F11 P2A F12A F12 -154(3) . .
F10 P2A F12A P2 38(18) . .
F12 P2A F12A P2 -69(18) . .
F9 P2A F12A P2 -65(18) . .
F8A P2A F12A P2 -150(18) . .
F7A P2A F12A P2 119(18) . .
F8 P2A F12A P2 -136(18) . .
F7 P2A F12A P2 127(18) . .
F9A P2A F12A P2 -52(18) . .
F10A P2A F12A P2 32(18) . .
F11 P2A F12A P2 136(19) . .
F26B P5A F25A P5B 138(5) . .
F30B P5A F25A P5B -119(5) . .
F25B P5A F25A P5B 132(8) . .
F26A P5A F25A P5B 168(5) . .
F29A P5A F25A P5B 75(5) . .
F30A P5A F25A P5B -103(5) . .
F28A P5A F25A P5B -18(4) . .
F27B P5A F25A P5B -21(4) . .
F29B P5A F25A P5B 47(4) . .
F28B P5A F25A P5B -33(4) . .
F30B P5A F26A F26B 139.9(16) . .
F25B P5A F26A F26B -119.4(14) . .
F29A P5A F26A F26B -39.6(12) . .
F27A P5A F26A F26B 47.0(13) . .
F30A P5A F26A F26B 136.7(16) . .
F25A P5A F26A F26B -127.7(15) . .
F27B P5A F26A F26B 56.5(14) . .
F29B P5A F26A F26B -38.9(15) . .
F28B P5A F26A F26B -176(2) . .
F26B P5A F26A P5B 3(21) . .
F30B P5A F26A P5B 143(21) . .
F25B P5A F26A P5B -117(21) . .
F29A P5A F26A P5B -37(21) . .
F27A P5A F26A P5B 50(21) . .
F30A P5A F26A P5B 140(21) . .
F25A P5A F26A P5B -125(21) . .
F27B P5A F26A P5B 59(21) . .
F29B P5A F26A P5B -36(20) . .
F28B P5A F26A P5B -174(23) . .
F26B P5A F27A F27B -171.2(17) . .
F30B P5A F27A F27B 87.8(15) . .
F25B P5A F27A F27B -146(4) . .
F26A P5A F27A F27B 161.2(16) . .
F29A P5A F27A F27B -105.9(15) . .
F30A P5A F27A F27B 72.0(15) . .
F28A P5A F27A F27B -13.6(15) . .
F29B P5A F27A F27B -77.6(14) . .
F28B P5A F27A F27B 0.3(16) . .
F26B P5A F27A P5B -141(5) . .
F30B P5A F27A P5B 118(5) . .
F25B P5A F27A P5B -116(7) . .
F26A P5A F27A P5B -169(5) . .
F29A P5A F27A P5B -76(4) . .
F30A P5A F27A P5B 102(5) . .
F28A P5A F27A P5B 17(4) . .
F27B P5A F27A P5B 30(5) . .
F29B P5A F27A P5B -47(4) . .
F28B P5A F27A P5B 31(4) . .
F30B P5A F27A F26B -101.0(9) . .
F25B P5A F27A F26B 25(4) . .
F26A P5A F27A F26B -27.7(7) . .
F29A P5A F27A F26B 65.2(7) . .
F30A P5A F27A F26B -116.8(10) . .
F28A P5A F27A F26B 157.5(10) . .
F27B P5A F27A F26B 171.2(17) . .
F29B P5A F27A F26B 93.6(7) . .
F28B P5A F27A F26B 171.4(11) . .
F26B P5A F28A F28B -175(2) . .
F30B P5A F28A F28B 47(2) . .
F25B P5A F28A F28B -52(2) . .
F29A P5A F28A F28B -133.1(19) . .
F27A P5A F28A F28B 140.2(19) . .
F30A P5A F28A F28B 51(2) . .
F25A P5A F28A F28B -45(2) . .
F27B P5A F28A F28B 133(2) . .
F29B P5A F28A F28B -135(2) . .
F26B P5A F28A P5B -7(11) . .
F30B P5A F28A P5B -146(13) . .
F25B P5A F28A P5B 115(13) . .
F29A P5A F28A P5B 35(12) . .
F27A P5A F28A P5B -52(13) . .
F30A P5A F28A P5B -142(13) . .
F25A P5A F28A P5B 123(13) . .
F27B P5A F28A P5B -59(13) . .
F29B P5A F28A P5B 32(13) . .
F28B P5A F28A P5B 168(13) . .
F26B P5A F28A F29B -39(2) . .
F30B P5A F28A F29B -178.0(12) . .
F25B P5A F28A F29B 82.9(9) . .
F29A P5A F28A F29B 2.2(7) . .
F27A P5A F28A F29B -84.5(8) . .
F30A P5A F28A F29B -174.0(11) . .
F25A P5A F28A F29B 90.1(10) . .
F27B P5A F28A F29B -91.3(6) . .
F28B P5A F28A F29B 135(2) . .
F26B P5A F29A F29B 154.8(15) . .
F30B P5A F29A F29B 177(5) . .
F25B P5A F29A F29B -101.7(13) . .
F26A P5A F29A F29B 178.8(14) . .
F27A P5A F29A F29B 89.5(13) . .
F28A P5A F29A F29B -4.3(13) . .
F25A P5A F29A F29B -89.8(14) . .
F27B P5A F29A F29B 62.9(12) . .
F28B P5A F29A F29B -19.9(13) . .
F26B P5A F29A P5B 147(6) . .
F30B P5A F29A P5B 169(10) . .
F25B P5A F29A P5B -110(5) . .
F26A P5A F29A P5B 171(6) . .
F27A P5A F29A P5B 82(5) . .
F28A P5A F29A P5B -12(5) . .
F25A P5A F29A P5B -98(5) . .
F27B P5A F29A P5B 55(5) . .
F29B P5A F29A P5B -8(5) . .
F28B P5A F29A P5B -28(5) . .
F30B P5A F29A F26B 22(5) . .
F25B P5A F29A F26B 103.5(9) . .
F26A P5A F29A F26B 23.9(8) . .
F27A P5A F29A F26B -65.4(8) . .
F28A P5A F29A F26B -159.1(10) . .
F25A P5A F29A F26B 115.3(10) . .
F27B P5A F29A F26B -91.9(8) . .
F29B P5A F29A F26B -154.8(15) . .
F28B P5A F29A F26B -174.7(11) . .
F26B P5A F30A P5B -144(6) . .
F30B P5A F30A P5B 179(8) . .
F25B P5A F30A P5B 110(6) . .
F26A P5A F30A P5B -170(6) . .
F27A P5A F30A P5B -81(5) . .
F28A P5A F30A P5B 13(5) . .
F25A P5A F30A P5B 98(5) . .
F27B P5A F30A P5B -54(5) . .
F29B P5A F30A P5B 3(4) . .
F28B P5A F30A P5B 30(5) . .
F28B F28A P5B F29A -131.0(18) . .
P5A F28A P5B F29A -143(13) . .
F29B F28A P5B F29A 3.3(7) . .
F28B F28A P5B F26B -176.4(14) . .
P5A F28A P5B F26B 171(14) . .
F29B F28A P5B F26B -42(2) . .
F28B F28A P5B F27A 137.5(18) . .
P5A F28A P5B F27A 125(13) . .
F29B F28A P5B F27A -88.2(7) . .
F28B F28A P5B F30B 45(2) . .
P5A F28A P5B F30B 32(13) . .
F29B F28A P5B F30B 178.9(6) . .
F28B F28A P5B F27B 131.8(19) . .
P5A F28A P5B F27B 119(13) . .
F29B F28A P5B F27B -93.9(4) . .
F28B F28A P5B F29B -134(2) . .
P5A F28A P5B F29B -147(13) . .
F28B F28A P5B F25B -49(2) . .
P5A F28A P5B F25B -61(13) . .
F29B F28A P5B F25B 85.1(6) . .
P5A F28A P5B F28B -12(13) . .
F29B F28A P5B F28B 134(2) . .
F28B F28A P5B F25A -43(2) . .
P5A F28A P5B F25A -55(13) . .
F29B F28A P5B F25A 91.4(10) . .
F28B F28A P5B F30A 49(2) . .
P5A F28A P5B F30A 37(13) . .
F29B F28A P5B F30A -176.6(11) . .
F28B F28A P5B F26A 15(6) . .
P5A F28A P5B F26A 3(11) . .
F29B F28A P5B F26A 149(5) . .
F29B F29A P5B F28A -6.2(14) . .
P5A F29A P5B F28A 166(6) . .
F26B F29A P5B F28A -163.9(8) . .
F29B F29A P5B F26B 157.8(13) . .
P5A F29A P5B F26B -30(5) . .
F29B F29A P5B F27A 96.8(13) . .
P5A F29A P5B F27A -91(5) . .
F26B F29A P5B F27A -61.0(7) . .
F29B F29A P5B F30B -177.2(13) . .
P5A F29A P5B F30B -5(5) . .
F26B F29A P5B F30B 25.0(18) . .
F29B F29A P5B F27B 70.1(12) . .
P5A F29A P5B F27B -118(5) . .
F26B F29A P5B F27B -87.7(5) . .
P5A F29A P5B F29B 172(5) . .
F26B F29A P5B F29B -157.8(13) . .
F29B F29A P5B F25B -107.4(12) . .
P5A F29A P5B F25B 65(5) . .
F26B F29A P5B F25B 94.9(6) . .
F29B F29A P5B F28B -25.0(14) . .
P5A F29A P5B F28B 147(5) . .
F26B F29A P5B F28B 177.2(6) . .
F29B F29A P5B F25A -96.5(14) . .
P5A F29A P5B F25A 75(5) . .
F26B F29A P5B F25A 105.7(9) . .
F29B F29A P5B F30A 173(5) . .
P5A F29A P5B F30A -15(5) . .
F26B F29A P5B F30A 16(6) . .
F29B F29A P5B F26A 180.0(12) . .
P5A F29A P5B F26A -8(5) . .
F26B F29A P5B F26A 22.2(7) . .
F27B F27A P5B F28A -11.5(16) . .
P5A F27A P5B F28A -160(5) . .
F26B F27A P5B F28A 163.7(8) . .
F27B F27A P5B F29A -113.9(14) . .
P5A F27A P5B F29A 97(5) . .
F26B F27A P5B F29A 61.3(7) . .
F27B F27A P5B F26B -175.1(16) . .
P5A F27A P5B F26B 36(5) . .
F27B F27A P5B F30B 93.9(13) . .
P5A F27A P5B F30B -55(5) . .
F26B F27A P5B F30B -90.9(6) . .
P5A F27A P5B F27B -149(5) . .
F26B F27A P5B F27B 175.1(16) . .
F27B F27A P5B F29B -83.7(13) . .
P5A F27A P5B F29B 127(5) . .
F26B F27A P5B F29B 91.4(5) . .
F27B F27A P5B F25B -176.9(13) . .
P5A F27A P5B F25B 34(4) . .
F26B F27A P5B F25B -1.8(19) . .
F27B F27A P5B F28B 5.8(16) . .
P5A F27A P5B F28B -143(5) . .
F26B F27A P5B F28B -179.1(6) . .
F27B F27A P5B F25A 170(4) . .
P5A F27A P5B F25A 21(5) . .
F26B F27A P5B F25A -15(5) . .
F27B F27A P5B F30A 78.3(15) . .
P5A F27A P5B F30A -71(5) . .
F26B F27A P5B F30A -106.5(8) . .
F27B F27A P5B F26A 159.2(15) . .
P5A F27A P5B F26A 10(4) . .
F26B F27A P5B F26A -25.6(6) . .
P5A F25A P5B F28A 160(5) . .
P5A F25A P5B F29A -98(5) . .
P5A F25A P5B F26B -35(4) . .
P5A F25A P5B F27A -22(5) . .
P5A F25A P5B F30B 55(5) . .
P5A F25A P5B F27B 140(7) . .
P5A F25A P5B F29B -128(5) . .
P5A F25A P5B F25B -47(7) . .
P5A F25A P5B F28B 144(5) . .
P5A F25A P5B F30A 70(5) . .
P5A F25A P5B F26A -11(4) . .
P5A F30A P5B F28A -165(6) . .
P5A F30A P5B F29A 16(6) . .
P5A F30A P5B F26B 30(5) . .
P5A F30A P5B F27A 92(5) . .
P5A F30A P5B F30B -1(8) . .
P5A F30A P5B F27B 121(5) . .
P5A F30A P5B F29B -175(8) . .
P5A F30A P5B F25B -62(5) . .
P5A F30A P5B F28B -148(5) . .
P5A F30A P5B F25A -74(5) . .
P5A F30A P5B F26A 9(5) . .
F26B F26A P5B F28A 172(4) . .
P5A F26A P5B F28A -5(19) . .
F26B F26A P5B F29A -40.8(12) . .
P5A F26A P5B F29A 142(21) . .
P5A F26A P5B F26B -177(100) . .
F26B F26A P5B F27A 48.3(13) . .
P5A F26A P5B F27A -129(21) . .
F26B F26A P5B F30B 140.7(14) . .
P5A F26A P5B F30B -37(21) . .
F26B F26A P5B F27B 58.8(12) . .
P5A F26A P5B F27B -118(21) . .
F26B F26A P5B F29B -40.8(14) . .
P5A F26A P5B F29B 142(21) . .
F26B F26A P5B F25B -120.7(13) . .
P5A F26A P5B F25B 62(21) . .
F26B F26A P5B F28B -177.2(9) . .
P5A F26A P5B F28B 6(21) . .
F26B F26A P5B F25A -129.2(14) . .
P5A F26A P5B F25A 54(21) . .
F26B F26A P5B F30A 137.8(16) . .
P5A F26A P5B F30A -39(21) . .
F26B P5A F25B P5B 135(5) . .
F30B P5A F25B P5B -122(5) . .
F26A P5A F25B P5B 166(5) . .
F29A P5A F25B P5B 72(5) . .
F27A P5A F25B P5B 112(7) . .
F30A P5A F25B P5B -107(5) . .
F28A P5A F25B P5B -20(4) . .
F25A P5A F25B P5B -51(8) . .
F27B P5A F25B P5B 0(2) . .
F29B P5A F25B P5B 44(5) . .
F28B P5A F25B P5B -36(5) . .
F28A P5B F25B P5A 157(5) . .
F29A P5B F25B P5A -103(5) . .
F26B P5B F25B P5A -39(5) . .
F27A P5B F25B P5A -38(5) . .
F30B P5B F25B P5A 51(5) . .
F29B P5B F25B P5A -131(5) . .
F28B P5B F25B P5A 140(5) . .
F25A P5B F25B P5A 130(8) . .
F30A P5B F25B P5A 65(5) . .
F26A P5B F25B P5A -13(5) . .
P5B F26A F26B P5A -0.1(7) . .
P5A F26A F26B P5B 0.1(7) . .
P5A F26A F26B F29A 47.9(11) . .
P5B F26A F26B F29A 47.8(10) . .
P5A F26A F26B F27A -52.6(9) . .
P5B F26A F26B F27A -52.7(9) . .
F30B P5A F26B F26A -39.0(15) . .
F25B P5A F26B F26A 60.2(15) . .
F29A P5A F26B F26A 135.8(14) . .
F27A P5A F26B F26A -127.0(14) . .
F30A P5A F26B F26A -48.7(17) . .
F28A P5A F26B F26A -178(2) . .
F25A P5A F26B F26A 58.6(16) . .
F27B P5A F26B F26A -131.1(13) . .
F29B P5A F26B F26A 147.5(13) . .
F30B P5A F26B P5B 142(7) . .
F25B P5A F26B P5B -119(7) . .
F26A P5A F26B P5B -179(100) . .
F29A P5A F26B P5B -43(7) . .
F27A P5A F26B P5B 54(7) . .
F30A P5A F26B P5B 132(7) . .
F28A P5A F26B P5B 3(5) . .
F25A P5A F26B P5B -120(7) . .
F27B P5A F26B P5B 50(7) . .
F29B P5A F26B P5B -32(6) . .
F30B P5A F26B F29A -174.8(12) . .
F25B P5A F26B F29A -75.6(10) . .
F26A P5A F26B F29A -135.8(14) . .
F27A P5A F26B F29A 97.2(9) . .
F30A P5A F26B F29A 175.5(14) . .
F28A P5A F26B F29A 46(2) . .
F25A P5A F26B F29A -77.2(12) . .
F27B P5A F26B F29A 93.1(8) . .
F29B P5A F26B F29A 11.6(7) . .
F30B P5A F26B F27A 88.0(11) . .
F25B P5A F26B F27A -172.8(12) . .
F26A P5A F26B F27A 127.0(14) . .
F29A P5A F26B F27A -97.2(9) . .
F30A P5A F26B F27A 78.3(12) . .
F28A P5A F26B F27A -51(2) . .
F25A P5A F26B F27A -174.4(13) . .
F27B P5A F26B F27A -4.1(8) . .
F29B P5A F26B F27A -85.6(8) . .
F28A P5B F26B F26A -176(2) . .
F29A P5B F26B F26A 133.4(14) . .
F27A P5B F26B F26A -124.2(14) . .
F30B P5B F26B F26A -35.2(13) . .
F27B P5B F26B F26A -126.5(12) . .
F29B P5B F26B F26A 144.4(12) . .
F25B P5B F26B F26A 55.0(13) . .
F25A P5B F26B F26A 52.3(15) . .
F30A P5B F26B F26A -43.2(16) . .
F28A P5B F26B P5A -175(8) . .
F29A P5B F26B P5A 134(7) . .
F27A P5B F26B P5A -123(7) . .
F30B P5B F26B P5A -34(7) . .
F27B P5B F26B P5A -126(7) . .
F29B P5B F26B P5A 145(7) . .
F25B P5B F26B P5A 56(7) . .
F25A P5B F26B P5A 53(7) . .
F30A P5B F26B P5A -42(7) . .
F26A P5B F26B P5A 1(7) . .
F28A P5B F26B F29A 51(2) . .
F27A P5B F26B F29A 102.4(9) . .
F30B P5B F26B F29A -168.6(8) . .
F27B P5B F26B F29A 100.1(7) . .
F29B P5B F26B F29A 11.0(7) . .
F25B P5B F26B F29A -78.4(8) . .
F25A P5B F26B F29A -81.1(11) . .
F30A P5B F26B F29A -176.6(12) . .
F26A P5B F26B F29A -133.4(14) . .
F28A P5B F26B F27A -52(2) . .
F29A P5B F26B F27A -102.4(9) . .
F30B P5B F26B F27A 89.0(8) . .
F27B P5B F26B F27A -2.4(8) . .
F29B P5B F26B F27A -91.4(7) . .
F25B P5B F26B F27A 179.2(9) . .
F25A P5B F26B F27A 176.5(12) . .
F30A P5B F26B F27A 81.0(11) . .
F26A P5B F26B F27A 124.2(14) . .
F29B F29A F26B F26A -91(2) . .
P5B F29A F26B F26A -60.9(15) . .
P5A F29A F26B F26A -56.1(15) . .
F29B F29A F26B P5A -34.5(19) . .
P5B F29A F26B P5A -4.8(8) . .
F29B F29A F26B P5B -29.7(17) . .
P5A F29A F26B P5B 4.8(8) . .
F29B F29A F26B F27A 28(2) . .
P5B F29A F26B F27A 57.3(7) . .
P5A F29A F26B F27A 62.1(7) . .
F27B F27A F26B F26A 75(3) . .
P5B F27A F26B F26A 68.3(14) . .
P5A F27A F26B F26A 62.6(13) . .
F27B F27A F26B P5A 12(2) . .
P5B F27A F26B P5A 5.6(8) . .
F27B F27A F26B P5B 7(2) . .
P5A F27A F26B P5B -5.6(8) . .
F27B F27A F26B F29A -50(2) . .
P5B F27A F26B F29A -56.4(6) . .
P5A F27A F26B F29A -62.0(7) . .
P5A F27A F27B P5B 3.9(6) . .
F26B F27A F27B P5B -5.7(19) . .
P5B F27A F27B P5A -3.9(6) . .
F26B F27A F27B P5A -9.6(18) . .
F28A P5B F27B F27A 168.4(16) . .
F29A P5B F27B F27A 68.2(15) . .
F26B P5B F27B F27A 4.4(14) . .
F30B P5B F27B F27A -86.2(15) . .
F29B P5B F27B F27A 96.6(14) . .
F28B P5B F27B F27A -174.9(14) . .
F25A P5B F27B F27A -171(4) . .
F30A P5B F27B F27A -99.5(15) . .
F26A P5B F27B F27A -22.0(15) . .
F28A P5B F27B P5A -157(5) . .
F29A P5B F27B P5A 103(5) . .
F26B P5B F27B P5A 39(5) . .
F27A P5B F27B P5A 35(5) . .
F30B P5B F27B P5A -51(5) . .
F29B P5B F27B P5A 131(5) . .
F28B P5B F27B P5A -140(5) . .
F25A P5B F27B P5A -136(7) . .
F30A P5B F27B P5A -65(5) . .
F26A P5B F27B P5A 13(5) . .
F26B P5A F27B F27A 8.1(15) . .
F30B P5A F27B F27A -93.1(17) . .
F25B P5A F27B F27A 144(4) . .
F26A P5A F27B F27A -20.9(17) . .
F29A P5A F27B F27A 74.3(15) . .
F30A P5A F27B F27A -105.9(16) . .
F28A P5A F27B F27A 165.2(16) . .
F25A P5A F27B F27A 168(3) . .
F29B P5A F27B F27A 99.6(14) . .
F28B P5A F27B F27A -179.7(15) . .
F26B P5A F27B P5B -136(5) . .
F30B P5A F27B P5B 123(5) . .
F25B P5A F27B P5B 0(2) . .
F26A P5A F27B P5B -165(6) . .
F29A P5A F27B P5B -70(5) . .
F27A P5A F27B P5B -144(5) . .
F30A P5A F27B P5B 110(5) . .
F28A P5A F27B P5B 21(5) . .
F25A P5A F27B P5B 24(4) . .
F29B P5A F27B P5B -44(5) . .
F28B P5A F27B P5B 36(5) . .
P5A F28A F28B P5B 0.7(7) . .
F29B F28A F28B P5B -55.0(15) . .
P5B F28A F28B P5A -0.7(7) . .
F29B F28A F28B P5A -55.7(17) . .
F29A P5B F28B F28A 55(2) . .
F27A P5B F28B F28A -49(2) . .
F30B P5B F28B F28A -137(2) . .
F27B P5B F28B F28A -46.0(19) . .
F29B P5B F28B F28A 43.0(19) . .
F25B P5B F28B F28A 132(2) . .
F25A P5B F28B F28A 135(2) . .
F30A P5B F28B F28A -129(2) . .
F26A P5B F28B F28A -175(2) . .
F28A P5B F28B P5A 173(7) . .
F29A P5B F28B P5A -132(7) . .
F27A P5B F28B P5A 124(7) . .
F30B P5B F28B P5A 36(7) . .
F27B P5B F28B P5A 127(7) . .
F29B P5B F28B P5A -144(7) . .
F25B P5B F28B P5A -54(7) . .
F25A P5B F28B P5A -52(7) . .
F30A P5B F28B P5A 44(7) . .
F26A P5B F28B P5A -2(6) . .
F30B P5A F28B F28A -134(2) . .
F25B P5A F28B F28A 128(2) . .
F26A P5A F28B F28A -176(3) . .
F29A P5A F28B F28A 50(2) . .
F27A P5A F28B F28A -43(2) . .
F30A P5A F28B F28A -126(2) . .
F25A P5A F28B F28A 132(2) . .
F27B P5A F28B F28A -42.6(19) . .
F29B P5A F28B F28A 40.1(19) . .
F30B P5A F28B P5B -141(7) . .
F25B P5A F28B P5B 121(7) . .
F26A P5A F28B P5B 178(9) . .
F29A P5A F28B P5B 43(6) . .
F27A P5A F28B P5B -49(7) . .
F30A P5A F28B P5B -133(7) . .
F28A P5A F28B P5B -7(7) . .
F25A P5A F28B P5B 125(7) . .
F27B P5A F28B P5B -49(7) . .
F29B P5A F28B P5B 33(7) . .
P5A F29A F29B P5B -1.1(7) . .
F26B F29A F29B P5B 25.5(14) . .
P5B F29A F29B P5A 1.1(7) . .
F26B F29A F29B P5A 26.6(14) . .
P5B F29A F29B F28A 5.5(12) . .
P5A F29A F29B F28A 4.4(13) . .
F26B F29A F29B F28A 31(2) . .
F28A P5B F29B F29A 173.7(14) . .
F26B P5B F29B F29A -19.9(12) . .
F27A P5B F29B F29A -83.5(13) . .
F27B P5B F29B F29A -112.2(12) . .
F25B P5B F29B F29A 69.8(13) . .
F28B P5B F29B F29A 157.7(13) . .
F25A P5B F29B F29A 83.3(13) . .
F30A P5B F29B F29A -175(4) . .
F26A P5B F29B F29A 0.0(14) . .
F28A P5B F29B P5A 164(7) . .
F29A P5B F29B P5A -10(6) . .
F26B P5B F29B P5A -30(6) . .
F27A P5B F29B P5A -94(7) . .
F27B P5B F29B P5A -122(7) . .
F25B P5B F29B P5A 60(7) . .
F28B P5B F29B P5A 148(7) . .
F25A P5B F29B P5A 73(7) . .
F30A P5B F29B P5A 175(9) . .
F26A P5B F29B P5A -10(6) . .
F29A P5B F29B F28A -173.7(14) . .
F26B P5B F29B F28A 166.4(8) . .
F27A P5B F29B F28A 102.8(8) . .
F27B P5B F29B F28A 74.1(7) . .
F25B P5B F29B F28A -103.9(8) . .
F28B P5B F29B F28A -16.0(7) . .
F25A P5B F29B F28A -90.4(9) . .
F30A P5B F29B F28A 11(3) . .
F26A P5B F29B F28A -173.7(10) . .
F26B P5A F29B F29A -22.9(13) . .
F30B P5A F29B F29A -177(5) . .
F25B P5A F29B F29A 75.2(14) . .
F26A P5A F29B F29A -1.5(16) . .
F27A P5A F29B F29A -88.9(14) . .
F30A P5A F29B F29A -173(2) . .
F28A P5A F29B F29A 175.3(14) . .
F25A P5A F29B F29A 89.2(14) . .
F27B P5A F29B F29A -116.1(13) . .
F28B P5A F29B F29A 160.6(13) . .
F26B P5A F29B P5B 147(7) . .
F30B P5A F29B P5B -7(3) . .
F25B P5A F29B P5B -115(7) . .
F26A P5A F29B P5B 168(7) . .
F29A P5A F29B P5B 170(7) . .
F27A P5A F29B P5B 81(7) . .
F30A P5A F29B P5B -3(6) . .
F28A P5A F29B P5B -15(6) . .
F25A P5A F29B P5B -101(7) . .
F27B P5A F29B P5B 53(6) . .
F28B P5A F29B P5B -30(6) . .
F26B P5A F29B F28A 161.8(10) . .
F30B P5A F29B F28A 8(5) . .
F25B P5A F29B F28A -100.0(9) . .
F26A P5A F29B F28A -176.7(13) . .
F29A P5A F29B F28A -175.3(14) . .
F27A P5A F29B F28A 95.9(9) . .
F30A P5A F29B F28A 12(2) . .
F25A P5A F29B F28A -86.1(9) . .
F27B P5A F29B F28A 68.6(7) . .
F28B P5A F29B F28A -14.6(6) . .
F28B F28A F29B F29A 64(3) . .
P5B F28A F29B F29A -6.9(16) . .
P5A F28A F29B F29A -5.0(15) . .
F28B F28A F29B P5B 71(2) . .
P5A F28A F29B P5B 1.9(8) . .
F28B F28A F29B P5A 69(2) . .
P5B F28A F29B P5A -1.9(8) . .
F26B P5A F30B P5B -147(7) . .
F25B P5A F30B P5B 113(6) . .
F26A P5A F30B P5B -170(6) . .
F29A P5A F30B P5B -168(11) . .
F27A P5A F30B P5B -81(6) . .
F30A P5A F30B P5B -1(9) . .
F28A P5A F30B P5B 13(6) . .
F25A P5A F30B P5B 99(6) . .
F27B P5A F30B P5B -54(6) . .
F29B P5A F30B P5B 6(3) . .
F28B P5A F30B P5B 28(6) . .
F28A P5B F30B P5A -165(7) . .
F29A P5B F30B P5A 6(6) . .
F26B P5B F30B P5A 29(6) . .
F27A P5B F30B P5A 92(6) . .
F27B P5B F30B P5A 121(6) . .
F25B P5B F30B P5A -61(6) . .
F28B P5B F30B P5A -149(6) . .
F25A P5B F30B P5A -74(6) . .
F30A P5B F30B P5A 179(9) . .
F26A P5B F30B P5A 10(6) . .
P6B P6A F31A F31B 156(4) . .
F36B P6A F31A F31B 37(4) . .
F34B P6A F31A F31B -97(4) . .
F36A P6A F31A F31B -12(4) . .
F35A P6A F31A F31B 164(4) . .
F32A P6A F31A F31B 75(4) . .
F34A P6A F31A F31B -105(4) . .
F32B P6A F31A F31B 114(4) . .
F35B P6A F31A F31B -172(4) . .
F31B P6A F31A P6B -156(4) . .
F36B P6A F31A P6B -118.9(18) . .
F34B P6A F31A P6B 107.4(16) . .
F36A P6A F31A P6B -168.5(17) . .
F35A P6A F31A P6B 8.2(13) . .
F32A P6A F31A P6B -80.6(14) . .
F34A P6A F31A P6B 99.3(15) . .
F32B P6A F31A P6B -41.8(13) . .
F35B P6A F31A P6B 31.6(13) . .
P6B P6A F32A F32B -35.8(12) . .
F31B P6A F32A F32B 93.7(7) . .
F36B P6A F32A F32B -138.5(7) . .
F34B P6A F32A F32B -117.9(14) . .
F36A P6A F32A F32B 169.4(6) . .
F33A P6A F32A F32B -98.7(6) . .
F31A P6A F32A F32B 78.9(6) . .
F35A P6A F32A F32B -8.4(6) . .
F35B P6A F32A F32B 4.1(6) . .
P6B P6A F32A F36B 102.7(13) . .
F31B P6A F32A F36B -127.8(7) . .
F34B P6A F32A F36B 20.6(15) . .
F36A P6A F32A F36B -52.0(6) . .
F33A P6A F32A F36B 39.8(6) . .
F31A P6A F32A F36B -142.6(7) . .
F35A P6A F32A F36B 130.1(7) . .
F32B P6A F32A F36B 138.5(7) . .
F35B P6A F32A F36B 142.6(6) . .
F31B P6A F32A P6B 129.5(14) . .
F36B P6A F32A P6B -102.7(13) . .
F34B P6A F32A P6B -82.1(17) . .
F36A P6A F32A P6B -154.7(14) . .
F33A P6A F32A P6B -62.9(11) . .
F31A P6A F32A P6B 114.7(14) . .
F35A P6A F32A P6B 27.4(10) . .
F32B P6A F32A P6B 35.8(12) . .
F35B P6A F32A P6B 39.9(10) . .
P6B P6A F33A F33B 5.6(13) . .
F31B P6A F33A F33B 163(4) . .
F36B P6A F33A F33B 124.7(8) . .
F34B P6A F33A F33B -103.7(7) . .
F36A P6A F33A F33B 173.3(6) . .
F35A P6A F33A F33B -3.4(7) . .
F32A P6A F33A F33B 85.5(6) . .
F34A P6A F33A F33B -94.4(7) . .
F32B P6A F33A F33B 46.4(6) . .
F35B P6A F33A F33B -26.8(6) . .
P6B P6A F33A F36B -119.2(14) . .
F31B P6A F33A F36B 38(4) . .
F34B P6A F33A F36B 131.6(7) . .
F36A P6A F33A F36B 48.6(6) . .
F35A P6A F33A F36B -128.1(7) . .
F32A P6A F33A F36B -39.2(6) . .
F34A P6A F33A F36B 140.9(7) . .
F32B P6A F33A F36B -78.3(6) . .
F35B P6A F33A F36B -151.5(6) . .
F31B P6A F33A P6B 157(4) . .
F36B P6A F33A P6B 119.2(14) . .
F34B P6A F33A P6B -109.2(14) . .
F36A P6A F33A P6B 167.8(15) . .
F35A P6A F33A P6B -9.0(11) . .
F32A P6A F33A P6B 80.0(13) . .
F34A P6A F33A P6B -100.0(13) . .
F32B P6A F33A P6B 40.9(11) . .
F35B P6A F33A P6B -32.4(11) . .
P6B P6A F33A F34B 109.2(14) . .
F31B P6A F33A F34B -93(4) . .
F36B P6A F33A F34B -131.6(7) . .
F36A P6A F33A F34B -83.0(6) . .
F35A P6A F33A F34B 100.2(7) . .
F32A P6A F33A F34B -170.8(7) . .
F34A P6A F33A F34B 9.3(7) . .
F32B P6A F33A F34B 150.1(6) . .
F35B P6A F33A F34B 76.9(5) . .
P6B P6A F34A F34B -82.5(19) . .
F31B P6A F34A F34B 147.9(15) . .
F36B P6A F34A F34B 19.8(17) . .
F36A P6A F34A F34B 72.1(15) . .
F33A P6A F34A F34B -19.7(14) . .
F31A P6A F34A F34B 162.7(15) . .
F35A P6A F34A F34B -110.0(15) . .
F32B P6A F34A F34B -117.8(14) . .
F35B P6A F34A F34B -122.8(15) . .
F31B P6A F34A P6B -129.6(15) . .
F36B P6A F34A P6B 102.3(14) . .
F34B P6A F34A P6B 82.5(19) . .
F36A P6A F34A P6B 154.6(15) . .
F33A P6A F34A P6B 62.8(12) . .
F31A P6A F34A P6B -114.8(14) . .
F35A P6A F34A P6B -27.5(11) . .
F32B P6A F34A P6B -35.2(9) . .
F35B P6A F34A P6B -40.2(12) . .
P6B P6A F35A F35B -134(3) . .
F31B P6A F35A F35B 65.6(12) . .
F36B P6A F35A F35B -163.5(10) . .
F34B P6A F35A F35B -52.2(11) . .
F33A P6A F35A F35B -117.5(10) . .
F31A P6A F35A F35B 61.4(11) . .
F32A P6A F35A F35B 152.7(10) . .
F34A P6A F35A F35B -27.8(10) . .
F32B P6A F35A F35B 145.8(12) . .
F31B P6A F35A P6B -160(3) . .
F36B P6A F35A P6B -29(2) . .
F34B P6A F35A P6B 82(2) . .
F33A P6A F35A P6B 17(2) . .
F31A P6A F35A P6B -164(2) . .
F32A P6A F35A P6B -73(2) . .
F34A P6A F35A P6B 107(2) . .
F32B P6A F35A P6B -80(2) . .
F35B P6A F35A P6B 134(3) . .
P6B P6A F35A F32B 80(2) . .
F31B P6A F35A F32B -80.2(8) . .
F36B P6A F35A F32B 50.7(7) . .
F34B P6A F35A F32B 162.0(6) . .
F33A P6A F35A F32B 96.8(5) . .
F31A P6A F35A F32B -84.3(6) . .
F32A P6A F35A F32B 6.9(5) . .
F34A P6A F35A F32B -173.6(5) . .
F35B P6A F35A F32B -145.8(12) . .
P6B P6A F35A F33B -14(2) . .
F31B P6A F35A F33B -174.4(7) . .
F36B P6A F35A F33B -43.5(7) . .
F34B P6A F35A F33B 67.8(6) . .
F33A P6A F35A F33B 2.6(5) . .
F31A P6A F35A F33B -178.5(7) . .
F32A P6A F35A F33B -87.3(5) . .
F34A P6A F35A F33B 92.2(5) . .
F32B P6A F35A F33B -94.2(5) . .
F35B P6A F35A F33B 120.0(12) . .
P6B P6A F36A F36B -20(3) . .
F31B P6A F36A F36B 133.8(8) . .
F34B P6A F36A F36B -109.0(6) . .
F33A P6A F36A F36B -43.8(5) . .
F31A P6A F36A F36B 137.2(7) . .
F32A P6A F36A F36B 45.9(5) . .
F34A P6A F36A F36B -133.5(6) . .
F32B P6A F36A F36B 54.3(7) . .
F35B P6A F36A F36B -168.9(14) . .
P6B P6A F36A F31B -154(3) . .
F36B P6A F36A F31B -133.8(8) . .
F34B P6A F36A F31B 117.2(8) . .
F33A P6A F36A F31B -177.7(8) . .
F31A P6A F36A F31B 3.3(10) . .
F32A P6A F36A F31B -87.9(7) . .
F34A P6A F36A F31B 92.7(7) . .
F32B P6A F36A F31B -79.6(8) . .
F35B P6A F36A F31B 57.3(14) . .
F31B P6A F36A P6B 154(3) . .
F36B P6A F36A P6B 20(3) . .
F34B P6A F36A P6B -89(3) . .
F33A P6A F36A P6B -24(3) . .
F31A P6A F36A P6B 157(3) . .
F32A P6A F36A P6B 66(3) . .
F34A P6A F36A P6B -114(3) . .
F32B P6A F36A P6B 74(3) . .
F35B P6A F36A P6B -149(4) . .
F31B P6A P6B F35A 25(3) . .
F36B P6A P6B F35A 154.9(16) . .
F34B P6A P6B F35A -101.3(18) . .
F36A P6A P6B F35A 171.9(16) . .
F33A P6A P6B F35A -161(2) . .
F31A P6A P6B F35A 17(3) . .
F32A P6A P6B F35A 104.7(19) . .
F34A P6A P6B F35A -76(2) . .
F32B P6A P6B F35A 76.1(18) . .
F35B P6A P6B F35A -24.1(14) . .
F31B P6A P6B F33A -173.8(12) . .
F36B P6A P6B F33A -44.2(8) . .
F34B P6A P6B F33A 59.6(8) . .
F36A P6A P6B F33A -27(3) . .
F31A P6A P6B F33A 178.4(8) . .
F35A P6A P6B F33A 161(2) . .
F32A P6A P6B F33A -94.4(6) . .
F34A P6A P6B F33A 85.1(7) . .
F32B P6A P6B F33A -123.0(11) . .
F35B P6A P6B F33A 136.8(11) . .
F31B P6A P6B F36B -129.6(17) . .
F34B P6A P6B F36B 103.7(7) . .
F36A P6A P6B F36B 17(3) . .
F33A P6A P6B F36B 44.2(8) . .
F31A P6A P6B F36B -137.5(12) . .
F35A P6A P6B F36B -154.9(16) . .
F32A P6A P6B F36B -50.2(5) . .
F34A P6A P6B F36B 129.3(8) . .
F32B P6A P6B F36B -78.8(9) . .
F35B P6A P6B F36B -179.0(6) . .
F31B P6A P6B F32B -51(2) . .
F36B P6A P6B F32B 78.8(9) . .
F34B P6A P6B F32B -177.4(6) . .
F36A P6A P6B F32B 96(3) . .
F33A P6A P6B F32B 123.0(11) . .
F31A P6A P6B F32B -58.6(14) . .
F35A P6A P6B F32B -76.1(18) . .
F32A P6A P6B F32B 28.6(8) . .
F34A P6A P6B F32B -151.9(5) . .
F35B P6A P6B F32B -100.2(11) . .
F31B P6A P6B F33B 178.6(10) . .
F36B P6A P6B F33B -52(2) . .
F34B P6A P6B F33B 52(2) . .
F36A P6A P6B F33B -35(5) . .
F33A P6A P6B F33B -7.6(17) . .
F31A P6A P6B F33B 170.8(14) . .
F35A P6A P6B F33B 153(4) . .
F32A P6A P6B F33B -102(2) . .
F34A P6A P6B F33B 78(2) . .
F32B P6A P6B F33B -131(3) . .
F35B P6A P6B F33B 129(3) . .
F31B P6A P6B F34B 126.6(17) . .
F36B P6A P6B F34B -103.7(7) . .
F36A P6A P6B F34B -87(3) . .
F33A P6A P6B F34B -59.6(8) . .
F31A P6A P6B F34B 118.8(12) . .
F35A P6A P6B F34B 101.3(18) . .
F32A P6A P6B F34B -154.0(6) . .
F34A P6A P6B F34B 25.6(4) . .
F32B P6A P6B F34B 177.4(6) . .
F35B P6A P6B F34B 77.2(10) . .
F31B P6A P6B F35B 49(2) . .
F36B P6A P6B F35B 179.0(6) . .
F34B P6A P6B F35B -77.2(10) . .
F36A P6A P6B F35B -164(2) . .
F33A P6A P6B F35B -136.8(11) . .
F31A P6A P6B F35B 41.6(15) . .
F35A P6A P6B F35B 24.1(14) . .
F32A P6A P6B F35B 128.8(8) . .
F34A P6A P6B F35B -51.7(11) . .
F32B P6A P6B F35B 100.2(11) . .
F36B P6A P6B F31B 129.6(17) . .
F34B P6A P6B F31B -126.6(18) . .
F36A P6A P6B F31B 147(4) . .
F33A P6A P6B F31B 173.8(12) . .
F31A P6A P6B F31B -7.8(13) . .
F35A P6A P6B F31B -25(3) . .
F32A P6A P6B F31B 79.4(15) . .
F34A P6A P6B F31B -101.1(17) . .
F32B P6A P6B F31B 51(2) . .
F35B P6A P6B F31B -49(2) . .
F31B P6A P6B F32A -79.4(15) . .
F36B P6A P6B F32A 50.2(5) . .
F34B P6A P6B F32A 154.0(6) . .
F36A P6A P6B F32A 67(3) . .
F33A P6A P6B F32A 94.4(6) . .
F31A P6A P6B F32A -87.2(10) . .
F35A P6A P6B F32A -104.7(19) . .
F34A P6A P6B F32A 179.5(6) . .
F32B P6A P6B F32A -28.6(8) . .
F35B P6A P6B F32A -128.8(8) . .
F31B P6A P6B F34A 101.1(17) . .
F36B P6A P6B F34A -129.3(8) . .
F34B P6A P6B F34A -25.6(4) . .
F36A P6A P6B F34A -112(3) . .
F33A P6A P6B F34A -85.1(7) . .
F31A P6A P6B F34A 93.3(11) . .
F35A P6A P6B F34A 76(2) . .
F32A P6A P6B F34A -179.5(6) . .
F32B P6A P6B F34A 151.9(5) . .
F35B P6A P6B F34A 51.7(11) . .
F31B P6A P6B F31A 7.8(13) . .
F36B P6A P6B F31A 137.5(12) . .
F34B P6A P6B F31A -118.8(12) . .
F36A P6A P6B F31A 154(4) . .
F33A P6A P6B F31A -178.4(8) . .
F35A P6A P6B F31A -17(3) . .
F32A P6A P6B F31A 87.2(10) . .
F34A P6A P6B F31A -93.3(11) . .
F32B P6A P6B F31A 58.6(14) . .
F35B P6A P6B F31A -41.6(15) . .
F35B F35A P6B P6A 48(3) . .
F32B F35A P6B P6A -96(2) . .
F33B F35A P6B P6A 164(2) . .
F35B F35A P6B F33A -110.0(12) . .
F32B F35A P6B F33A 106.0(7) . .
P6A F35A P6B F33A -158(3) . .
F33B F35A P6B F33A 6.9(7) . .
F35B F35A P6B F36B 179.7(10) . .
F32B F35A P6B F36B 35.7(14) . .
P6A F35A P6B F36B 132(3) . .
F33B F35A P6B F36B -63.3(13) . .
F35B F35A P6B F32B 144.0(13) . .
P6A F35A P6B F32B 96(2) . .
F33B F35A P6B F32B -99.0(4) . .
F35B F35A P6B F33B -117.0(12) . .
F32B F35A P6B F33B 99.0(4) . .
P6A F35A P6B F33B -164(2) . .
F35B F35A P6B F34B -33.8(14) . .
F32B F35A P6B F34B -177.8(5) . .
P6A F35A P6B F34B -81(2) . .
F33B F35A P6B F34B 83.2(6) . .
F32B F35A P6B F35B -144.0(13) . .
P6A F35A P6B F35B -48(3) . .
F33B F35A P6B F35B 117.0(12) . .
F35B F35A P6B F31B 62.7(13) . .
F32B F35A P6B F31B -81.3(6) . .
P6A F35A P6B F31B 15.2(19) . .
F33B F35A P6B F31B 179.6(6) . .
F35B F35A P6B F32A 141.8(11) . .
F32B F35A P6B F32A -2.2(6) . .
P6A F35A P6B F32A 94(2) . .
F33B F35A P6B F32A -101.3(5) . .
F35B F35A P6B F34A -14.8(13) . .
F32B F35A P6B F34A -158.8(5) . .
P6A F35A P6B F34A -62(2) . .
F33B F35A P6B F34A 102.1(5) . .
F35B F35A P6B F31A 60.9(12) . .
F32B F35A P6B F31A -83.1(5) . .
P6A F35A P6B F31A 13(2) . .
F33B F35A P6B F31A 177.8(6) . .
F33B F33A P6B P6A -174.2(13) . .
F36B F33A P6B P6A 52.6(13) . .
F34B F33A P6B P6A -59.4(12) . .
F33B F33A P6B F35A -8.9(10) . .
F36B F33A P6B F35A -142.2(9) . .
P6A F33A P6B F35A 165.3(17) . .
F34B F33A P6B F35A 105.9(9) . .
F33B F33A P6B F36B 133.2(7) . .
P6A F33A P6B F36B -52.6(13) . .
F34B F33A P6B F36B -112.0(7) . .
F33B F33A P6B F32B 64.8(6) . .
F36B F33A P6B F32B -68.4(6) . .
P6A F33A P6B F32B -121.0(14) . .
F34B F33A P6B F32B 179.6(6) . .
F36B F33A P6B F33B -133.2(7) . .
P6A F33A P6B F33B 174.2(13) . .
F34B F33A P6B F33B 114.8(6) . .
F33B F33A P6B F34B -114.8(6) . .
F36B F33A P6B F34B 112.0(7) . .
P6A F33A P6B F34B 59.4(12) . .
F33B F33A P6B F35B -45.1(7) . .
F36B F33A P6B F35B -178.3(6) . .
P6A F33A P6B F35B 129.1(15) . .
F34B F33A P6B F35B 69.7(7) . .
F33B F33A P6B F31B -179.2(8) . .
F36B F33A P6B F31B 47.6(9) . .
P6A F33A P6B F31B -5.0(10) . .
F34B F33A P6B F31B -64.4(9) . .
F33B F33A P6B F32A 105.4(6) . .
F36B F33A P6B F32A -27.8(6) . .
P6A F33A P6B F32A -80.4(12) . .
F34B F33A P6B F32A -139.8(6) . .
F33B F33A P6B F34A -110.7(6) . .
F36B F33A P6B F34A 116.1(6) . .
P6A F33A P6B F34A 63.5(12) . .
F34B F33A P6B F34A 4.1(6) . .
F33B F33A P6B F31A -171.9(11) . .
F36B F33A P6B F31A 54.9(13) . .
P6A F33A P6B F31A 2.3(11) . .
F34B F33A P6B F31A -57.0(12) . .
F32B F32A P6B P6A 140.9(13) . .
F36B F32A P6B P6A -66.9(12) . .
F32B F32A P6B F35A 2.9(7) . .
F36B F32A P6B F35A 155.1(8) . .
P6A F32A P6B F35A -138.0(15) . .
F32B F32A P6B F33A -122.9(6) . .
F36B F32A P6B F33A 29.3(6) . .
P6A F32A P6B F33A 96.2(12) . .
F32B F32A P6B F36B -152.2(7) . .
P6A F32A P6B F36B 66.9(12) . .
F36B F32A P6B F32B 152.2(7) . .
P6A F32A P6B F32B -140.9(13) . .
F32B F32A P6B F33B -74.6(5) . .
F36B F32A P6B F33B 77.7(6) . .
P6A F32A P6B F33B 144.5(14) . .
F32B F32A P6B F34B 176.9(7) . .
F36B F32A P6B F34B -30.8(9) . .
P6A F32A P6B F34B 36.0(10) . .
F32B F32A P6B F35B 26.5(7) . .
F36B F32A P6B F35B 178.8(6) . .
P6A F32A P6B F35B -114.4(14) . .
F32B F32A P6B F31B 103.8(5) . .
F36B F32A P6B F31B -103.9(6) . .
P6A F32A P6B F31B -37.0(11) . .
F32B F32A P6B F34A 141.6(8) . .
F36B F32A P6B F34A -66.2(9) . .
P6A F32A P6B F34A 0.7(9) . .
F32B F32A P6B F31A 89.8(5) . .
F36B F32A P6B F31A -118.0(6) . .
P6A F32A P6B F31A -51.1(12) . .
F34B F34A P6B P6A 89.0(19) . .
F34B F34A P6B F35A -131.7(15) . .
P6A F34A P6B F35A 139.4(15) . .
F34B F34A P6B F33A -9.5(15) . .
P6A F34A P6B F33A -98.5(13) . .
F34B F34A P6B F36B 40.3(16) . .
P6A F34A P6B F36B -48.6(12) . .
F34B F34A P6B F32B 179.8(12) . .
P6A F34A P6B F32B 90.8(17) . .
F34B F34A P6B F33B -55.8(15) . .
P6A F34A P6B F33B -144.8(14) . .
P6A F34A P6B F34B -89.0(19) . .
F34B F34A P6B F35B -139.4(16) . .
P6A F34A P6B F35B 131.6(13) . .
F34B F34A P6B F31B 126.0(15) . .
P6A F34A P6B F31B 37.0(12) . .
F34B F34A P6B F32A 88.2(17) . .
P6A F34A P6B F32A -0.8(10) . .
F34B F34A P6B F31A 141.4(15) . .
P6A F34A P6B F31A 52.4(12) . .
F31B F31A P6B P6A -18(3) . .
F31B F31A P6B F35A 173(3) . .
P6A F31A P6B F35A -168.6(17) . .
F31B F31A P6B F33A -21(4) . .
P6A F31A P6B F33A -3.0(14) . .
F31B F31A P6B F36B 21(3) . .
P6A F31A P6B F36B 39.7(13) . .
F31B F31A P6B F32B 110(3) . .
P6A F31A P6B F32B 128.2(15) . .
F31B F31A P6B F33B -180(100) . .
P6A F31A P6B F33B -161(3) . .
F31B F31A P6B F34B -71(3) . .
P6A F31A P6B F34B -53.2(14) . .
F31B F31A P6B F35B -160(3) . .
P6A F31A P6B F35B -141.7(16) . .
P6A F31A P6B F31B 18(3) . .
F31B F31A P6B F32A 66(3) . .
P6A F31A P6B F32A 83.9(15) . .
F31B F31A P6B F34A -86(3) . .
P6A F31A P6B F34A -67.5(14) . .
P6B F31A F31B P6A 7.8(12) . .
P6A F31A F31B P6B -7.8(12) . .
P6A F31A F31B F36A 127(13) . .
P6B F31A F31B F36A 135(12) . .
P6B P6A F31B F31A -28(4) . .
F36B P6A F31B F31A -149(3) . .
F34B P6A F31B F31A 90(4) . .
F36A P6A F31B F31A 167(4) . .
F33A P6A F31B F31A 178(3) . .
F35A P6A F31B F31A -16(4) . .
F32A P6A F31B F31A -104(4) . .
F34A P6A F31B F31A 76(4) . .
F32B P6A F31B F31A -65(4) . .
F35B P6A F31B F31A 7(4) . .
F36B P6A F31B P6B -121(2) . .
F34B P6A F31B P6B 118(2) . .
F36A P6A F31B P6B -165(2) . .
F33A P6A F31B P6B -154(5) . .
F31A P6A F31B P6B 28(4) . .
F35A P6A F31B P6B 12.0(15) . .
F32A P6A F31B P6B -76.3(18) . .
F34A P6A F31B P6B 103.7(19) . .
F32B P6A F31B P6B -37.0(17) . .
F35B P6A F31B P6B 35.5(17) . .
P6B P6A F31B F36A 164.8(19) . .
F36B P6A F31B F36A 44.3(7) . .
F34B P6A F31B F36A -76.8(7) . .
F33A P6A F31B F36A 11(4) . .
F31A P6A F31B F36A -167(4) . .
F35A P6A F31B F36A 176.8(7) . .
F32A P6A F31B F36A 88.4(6) . .
F34A P6A F31B F36A -91.5(6) . .
F32B P6A F31B F36A 127.8(5) . .
F35B P6A F31B F36A -159.7(5) . .
P6A P6B F31B F31A 156(4) . .
F35A P6B F31B F31A -7(3) . .
F33A P6B F31B F31A 164(3) . .
F36B P6B F31B F31A -159(3) . .
F32B P6B F31B F31A -69(3) . .
F34B P6B F31B F31A 109(3) . .
F35B P6B F31B F31A 19(3) . .
F32A P6B F31B F31A -112(3) . .
F34A P6B F31B F31A 90(3) . .
F35A P6B F31B P6A -163(2) . .
F33A P6B F31B P6A 8.4(17) . .
F36B P6B F31B P6A 44.6(18) . .
F32B P6B F31B P6A 135(2) . .
F34B P6B F31B P6A -47.0(18) . .
F35B P6B F31B P6A -137(2) . .
F32A P6B F31B P6A 92.4(19) . .
F34A P6B F31B P6A -65.6(18) . .
F31A P6B F31B P6A -156(4) . .
P6A P6B F31B F36A -13.7(18) . .
F35A P6B F31B F36A -176.8(8) . .
F33A P6B F31B F36A -5.3(9) . .
F36B P6B F31B F36A 30.9(5) . .
F32B P6B F31B F36A 121.1(5) . .
F34B P6B F31B F36A -60.7(6) . .
F35B P6B F31B F36A -150.3(5) . .
F32A P6B F31B F36A 78.7(5) . .
F34A P6B F31B F36A -79.3(5) . .
F31A P6B F31B F36A -170(3) . .
F36B F36A F31B F31A -171(11) . .
P6A F36A F31B F31A -134(11) . .
P6B F36A F31B F31A -138(11) . .
F36B F36A F31B P6A -37.0(7) . .
P6B F36A F31B P6A -4.1(5) . .
F36B F36A F31B P6B -33.0(5) . .
P6A F36A F31B P6B 4.1(5) . .
F36B F32A F32B F35A -32.4(11) . .
P6A F32A F32B F35A 9.8(7) . .
P6B F32A F32B F35A -2.3(6) . .
F36B F32A F32B P6B -30.0(7) . .
P6A F32A F32B P6B 12.1(4) . .
F36B F32A F32B P6A -42.1(7) . .
P6B F32A F32B P6A -12.1(4) . .
F35B F35A F32B F32A -90.7(19) . .
P6B F35A F32B F32A 3.1(8) . .
P6A F35A F32B F32A -10.1(7) . .
F33B F35A F32B F32A 66.7(7) . .
F35B F35A F32B P6B -93.8(18) . .
P6A F35A F32B P6B -13.3(4) . .
F33B F35A F32B P6B 63.6(5) . .
F35B F35A F32B P6A -80.6(18) . .
P6B F35A F32B P6A 13.3(4) . .
F33B F35A F32B P6A 76.9(4) . .
P6A P6B F32B F32A -42.7(14) . .
F35A P6B F32B F32A -176.9(8) . .
F33A P6B F32B F32A 68.9(7) . .
F36B P6B F32B F32A 20.8(6) . .
F33B P6B F32B F32A 111.5(6) . .
F35B P6B F32B F32A -159.8(6) . .
F31B P6B F32B F32A -70.1(6) . .
F34A P6B F32B F32A -121.5(12) . .
F31A P6B F32B F32A -84.1(6) . .
P6A P6B F32B F35A 134.2(16) . .
F33A P6B F32B F35A -114.2(8) . .
F36B P6B F32B F35A -162.3(7) . .
F33B P6B F32B F35A -71.5(6) . .
F35B P6B F32B F35A 17.1(6) . .
F31B P6B F32B F35A 106.8(7) . .
F32A P6B F32B F35A 176.9(8) . .
F34A P6B F32B F35A 55.4(12) . .
F31A P6B F32B F35A 92.8(7) . .
F35A P6B F32B P6A -134.2(16) . .
F33A P6B F32B P6A 111.6(16) . .
F36B P6B F32B P6A 63.5(14) . .
F33B P6B F32B P6A 154.3(16) . .
F35B P6B F32B P6A -117.1(15) . .
F31B P6B F32B P6A -27.4(13) . .
F32A P6B F32B P6A 42.7(14) . .
F34A P6B F32B P6A -78.8(16) . .
F31A P6B F32B P6A -41.4(13) . .
P6B P6A F32B F32A 131.9(15) . .
F31B P6A F32B F32A -85.5(8) . .
F36B P6A F32B F32A 31.5(6) . .
F34B P6A F32B F32A 136.4(11) . .
F36A P6A F32B F32A -13.2(8) . .
F33A P6A F32B F32A 83.1(6) . .
F31A P6A F32B F32A -99.4(7) . .
F35A P6A F32B F32A 169.0(8) . .
F34A P6A F32B F32A 179.1(9) . .
F35B P6A F32B F32A -176.0(6) . .
P6B P6A F32B F35A -37.1(14) . .
F31B P6A F32B F35A 105.5(8) . .
F36B P6A F32B F35A -137.5(7) . .
F34B P6A F32B F35A -32.6(11) . .
F36A P6A F32B F35A 177.8(8) . .
F33A P6A F32B F35A -85.9(6) . .
F31A P6A F32B F35A 91.6(7) . .
F32A P6A F32B F35A -169.0(8) . .
F34A P6A F32B F35A 10.1(9) . .
F35B P6A F32B F35A 15.0(5) . .
F31B P6A F32B P6B 142.6(17) . .
F36B P6A F32B P6B -100.4(15) . .
F34B P6A F32B P6B 4.5(10) . .
F36A P6A F32B P6B -145.1(18) . .
F33A P6A F32B P6B -48.8(13) . .
F31A P6A F32B P6B 128.7(16) . .
F35A P6A F32B P6B 37.1(14) . .
F32A P6A F32B P6B -131.9(15) . .
F34A P6A F32B P6B 47.2(12) . .
F35B P6A F32B P6B 52.1(13) . .
F36B F33A F33B P6B 52.1(6) . .
P6A F33A F33B P6B -2.0(4) . .
F34B F33A F33B P6B -55.2(4) . .
F36B F33A F33B F35A 57.4(9) . .
P6B F33A F33B F35A 5.3(6) . .
P6A F33A F33B F35A 3.3(7) . .
F34B F33A F33B F35A -49.9(7) . .
F36B F33A F33B P6A 54.1(6) . .
P6B F33A F33B P6A 2.0(4) . .
F34B F33A F33B P6A -53.2(5) . .
P6A P6B F33B F33A 10(2) . .
F35A P6B F33B F33A 172.1(8) . .
F36B P6B F33B F33A -35.7(6) . .
F32B P6B F33B F33A -125.9(6) . .
F34B P6B F33B F33A 56.0(6) . .
F35B P6B F33B F33A 145.6(6) . .
F32A P6B F33B F33A -83.9(7) . .
F34A P6B F33B F33A 75.0(6) . .
F31A P6B F33B F33A 165(2) . .
P6A P6B F33B F35A -162(3) . .
F33A P6B F33B F35A -172.1(8) . .
F36B P6B F33B F35A 152.2(7) . .
F32B P6B F33B F35A 62.0(6) . .
F34B P6B F33B F35A -116.1(7) . .
F35B P6B F33B F35A -26.5(6) . .
F32A P6B F33B F35A 104.0(7) . .
F34A P6B F33B F35A -97.1(7) . .
F31A P6B F33B F35A -8(2) . .
F35A P6B F33B P6A 162(3) . .
F33A P6B F33B P6A -10(2) . .
F36B P6B F33B P6A -46(2) . .
F32B P6B F33B P6A -136(2) . .
F34B P6B F33B P6A 46(2) . .
F35B P6B F33B P6A 135(2) . .
F32A P6B F33B P6A -94(2) . .
F34A P6B F33B P6A 65(2) . .
F31A P6B F33B P6A 154(4) . .
F35B F35A F33B F33A 87.8(12) . .
P6B F35A F33B F33A -6.8(7) . .
F32B F35A F33B F33A -77.5(6) . .
P6A F35A F33B F33A -3.3(7) . .
F35B F35A F33B P6B 94.7(11) . .
F32B F35A F33B P6B -70.7(6) . .
P6A F35A F33B P6B 3.5(5) . .
F35B F35A F33B P6A 91.2(11) . .
P6B F35A F33B P6A -3.5(5) . .
F32B F35A F33B P6A -74.2(5) . .
P6B F34A F34B P6A -19.4(2) . .
P6A F34A F34B P6B 19.4(2) . .
P6A F34A F34B F33A 33(2) . .
P6B F34A F34B F33A 14(2) . .
P6B P6A F34B F34A 100.5(19) . .
F31B P6A F34B F34A -35.7(17) . .
F36B P6A F34B F34A -164.1(14) . .
F36A P6A F34B F34A -107.2(15) . .
F33A P6A F34B F34A 158.2(16) . .
F31A P6A F34B F34A -19.0(16) . .
F35A P6A F34B F34A 72.2(15) . .
F32A P6A F34B F34A 179.4(14) . .
F32B P6A F34B F34A 97.0(16) . .
F35B P6A F34B F34A 51.8(14) . .
F31B P6A F34B P6B -136.2(16) . .
F36B P6A F34B P6B 95.4(13) . .
F36A P6A F34B P6B 152.3(14) . .
F33A P6A F34B P6B 57.8(12) . .
F31A P6A F34B P6B -119.5(15) . .
F35A P6A F34B P6B -28.3(11) . .
F32A P6A F34B P6B 78.9(17) . .
F34A P6A F34B P6B -100.5(19) . .
F32B P6A F34B P6B -3.5(8) . .
F35B P6A F34B P6B -48.6(11) . .
P6B P6A F34B F33A -57.8(12) . .
F31B P6A F34B F33A 166.1(8) . .
F36B P6A F34B F33A 37.7(6) . .
F36A P6A F34B F33A 94.6(6) . .
F31A P6A F34B F33A -177.2(7) . .
F35A P6A F34B F33A -86.0(6) . .
F32A P6A F34B F33A 21.2(14) . .
F34A P6A F34B F33A -158.2(16) . .
F32B P6A F34B F33A -61.3(10) . .
F35B P6A F34B F33A -106.4(5) . .
P6A P6B F34B F34A -80.0(19) . .
F35A P6B F34B F34A 54.3(17) . .
F33A P6B F34B F34A 169.6(16) . .
F36B P6B F34B F34A -142.5(15) . .
F33B P6B F34B F34A 126.8(15) . .
F35B P6B F34B F34A 38.1(15) . .
F31B P6B F34B F34A -51.6(15) . .
F32A P6B F34B F34A -119.4(15) . .
F31A P6B F34B F34A -37.4(15) . .
F35A P6B F34B P6A 134.3(16) . .
F33A P6B F34B P6A -110.4(14) . .
F36B P6B F34B P6A -62.5(12) . .
F33B P6B F34B P6A -153.2(14) . .
F35B P6B F34B P6A 118.1(14) . .
F31B P6B F34B P6A 28.4(12) . .
F32A P6B F34B P6A -39.4(11) . .
F34A P6B F34B P6A 80.0(19) . .
F31A P6B F34B P6A 42.6(12) . .
P6A P6B F34B F33A 110.4(14) . .
F35A P6B F34B F33A -115.3(8) . .
F36B P6B F34B F33A 48.0(5) . .
F33B P6B F34B F33A -42.8(5) . .
F35B P6B F34B F33A -131.5(6) . .
F31B P6B F34B F33A 138.9(6) . .
F32A P6B F34B F33A 71.0(8) . .
F34A P6B F34B F33A -169.6(16) . .
F31A P6B F34B F33A 153.0(6) . .
F33B F33A F34B F34A 45(3) . .
F36B F33A F34B F34A -79(3) . .
P6B F33A F34B F34A -18(3) . .
P6A F33A F34B F34A -39(3) . .
F33B F33A F34B P6A 83.7(6) . .
F36B F33A F34B P6A -39.9(6) . .
P6B F33A F34B P6A 21.2(3) . .
F33B F33A F34B P6B 62.6(5) . .
F36B F33A F34B P6B -61.1(5) . .
P6A F33A F34B P6B -21.2(3) . .
F32B F35A F35B P6B 83.2(17) . .
P6A F35A F35B P6B 9.5(5) . .
F33B F35A F35B P6B -70.3(10) . .
P6B F35A F35B P6A -9.5(5) . .
F32B F35A F35B P6A 73.6(17) . .
F33B F35A F35B P6A -79.8(9) . .
P6A P6B F35B F35A -147.4(19) . .
F33A P6B F35B F35A 90.9(13) . .
F32B P6B F35B F35A -31.7(12) . .
F33B P6B F35B F35A 58.9(12) . .
F34B P6B F35B F35A 149.8(13) . .
F31B P6B F35B F35A -120.6(13) . .
F32A P6B F35B F35A -49.8(13) . .
F34A P6B F35B F35A 164.6(13) . .
F31A P6B F35B F35A -115.6(13) . .
F35A P6B F35B P6A 147.4(19) . .
F33A P6B F35B P6A -121.7(16) . .
F32B P6B F35B P6A 115.7(14) . .
F33B P6B F35B P6A -153.7(15) . .
F34B P6B F35B P6A -62.7(13) . .
F31B P6B F35B P6A 26.8(13) . .
F32A P6B F35B P6A 97.6(15) . .
F34A P6B F35B P6A -47.9(13) . .
F31A P6B F35B P6A 31.9(13) . .
P6B P6A F35B F35A 26.4(16) . .
F31B P6A F35B F35A -117.0(12) . .
F36B P6A F35B F35A 24.8(15) . .
F34B P6A F35B F35A 128.3(11) . .
F36A P6A F35B F35A -171.7(16) . .
F33A P6A F35B F35A 65.1(11) . .
F31A P6A F35B F35A -115.0(12) . .
F32A P6A F35B F35A -29.6(11) . .
F34A P6A F35B F35A 149.8(11) . .
F32B P6A F35B F35A -26.9(10) . .
F31B P6A F35B P6B -143.5(17) . .
F36B P6A F35B P6B -1.6(10) . .
F34B P6A F35B P6B 101.8(14) . .
F36A P6A F35B P6B 162(2) . .
F33A P6A F35B P6B 38.7(12) . .
F31A P6A F35B P6B -141.4(16) . .
F35A P6A F35B P6B -26.4(16) . .
F32A P6A F35B P6B -56.0(13) . .
F34A P6A F35B P6B 123.4(15) . .
F32B P6A F35B P6B -53.3(13) . .
F32B F32A F36B F33A -3.3(12) . .
P6A F32A F36B F33A -55.2(6) . .
P6B F32A F36B F33A -34.2(6) . .
F32B F32A F36B P6A 52.0(8) . .
P6B F32A F36B P6A 21.0(3) . .
F32B F32A F36B F36A 108.8(9) . .
P6A F32A F36B F36A 56.8(5) . .
P6B F32A F36B F36A 77.8(5) . .
F32B F32A F36B P6B 31.0(8) . .
P6A F32A F36B P6B -21.0(3) . .
F33B F33A F36B F32A -16.0(12) . .
P6B F33A F36B F32A 37.7(7) . .
P6A F33A F36B F32A 56.1(6) . .
F34B F33A F36B F32A 93.5(8) . .
F33B F33A F36B P6A -72.2(8) . .
P6B F33A F36B P6A -18.4(4) . .
F34B F33A F36B P6A 37.4(5) . .
F33B F33A F36B F36A -126.0(8) . .
P6B F33A F36B F36A -72.3(6) . .
P6A F33A F36B F36A -53.9(5) . .
F34B F33A F36B F36A -16.4(7) . .
F33B F33A F36B P6B -53.8(7) . .
P6A F33A F36B P6B 18.4(4) . .
F34B F33A F36B P6B 55.8(4) . .
P6B P6A F36B F32A -75.0(12) . .
F31B P6A F36B F32A 62.3(9) . .
F34B P6A F36B F32A -170.8(6) . .
F36A P6A F36B F32A 114.0(7) . .
F33A P6A F36B F32A -126.4(7) . .
F31A P6A F36B F32A 52.1(9) . .
F35A P6A F36B F32A -61.6(8) . .
F34A P6A F36B F32A -179.5(8) . .
F32B P6A F36B F32A -25.0(5) . .
F35B P6A F36B F32A -73.8(10) . .
P6B P6A F36B F33A 51.4(12) . .
F31B P6A F36B F33A -171.2(9) . .
F34B P6A F36B F33A -44.4(7) . .
F36A P6A F36B F33A -119.6(7) . .
F31A P6A F36B F33A 178.5(9) . .
F35A P6A F36B F33A 64.8(8) . .
F32A P6A F36B F33A 126.4(7) . .
F34A P6A F36B F33A -53.0(8) . .
F32B P6A F36B F33A 101.4(5) . .
F35B P6A F36B F33A 52.7(11) . .
P6B P6A F36B F36A 171.0(13) . .
F31B P6A F36B F36A -51.7(8) . .
F34B P6A F36B F36A 75.2(6) . .
F33A P6A F36B F36A 119.6(7) . .
F31A P6A F36B F36A -61.9(9) . .
F35A P6A F36B F36A -175.6(8) . .
F32A P6A F36B F36A -114.0(7) . .
F34A P6A F36B F36A 66.5(8) . .
F32B P6A F36B F36A -139.0(5) . .
F35B P6A F36B F36A 172.2(10) . .
F31B P6A F36B P6B 137.4(16) . .
F34B P6A F36B P6B -95.8(13) . .
F36A P6A F36B P6B -171.0(13) . .
F33A P6A F36B P6B -51.4(12) . .
F31A P6A F36B P6B 127.1(17) . .
F35A P6A F36B P6B 13.4(9) . .
F32A P6A F36B P6B 75.0(13) . .
F34A P6A F36B P6B -104.4(14) . .
F32B P6A F36B P6B 50.0(11) . .
F35B P6A F36B P6B 1.2(8) . .
P6A F36A F36B F32A -61.6(6) . .
F31B F36A F36B F32A -31.9(7) . .
P6B F36A F36B F32A -64.7(5) . .
P6A F36A F36B F33A 57.2(6) . .
F31B F36A F36B F33A 86.9(7) . .
P6B F36A F36B F33A 54.1(5) . .
F31B F36A F36B P6A 29.7(5) . .
P6B F36A F36B P6A -3.1(5) . .
P6A F36A F36B P6B 3.1(5) . .
F31B F36A F36B P6B 32.8(5) . .
P6A P6B F36B F32A 97.3(13) . .
F35A P6B F36B F32A -50.3(14) . .
F33A P6B F36B F32A -142.5(8) . .
F32B P6B F36B F32A -18.9(5) . .
F33B P6B F36B F32A -109.5(6) . .
F34B P6B F36B F32A 159.6(6) . .
F31B P6B F36B F32A 70.1(6) . .
F34A P6B F36B F32A 144.8(6) . .
F31A P6B F36B F32A 64.6(6) . .
P6A P6B F36B F33A -120.2(14) . .
F35A P6B F36B F33A 92.2(14) . .
F32B P6B F36B F33A 123.6(6) . .
F33B P6B F36B F33A 33.0(5) . .
F34B P6B F36B F33A -57.9(6) . .
F31B P6B F36B F33A -147.4(7) . .
F32A P6B F36B F33A 142.5(8) . .
F34A P6B F36B F33A -72.7(7) . .
F31A P6B F36B F33A -152.9(7) . .
F35A P6B F36B P6A -148(2) . .
F33A P6B F36B P6A 120.2(14) . .
F32B P6B F36B P6A -116.1(13) . .
F33B P6B F36B P6A 153.3(14) . .
F34B P6B F36B P6A 62.3(12) . .
F31B P6B F36B P6A -27.2(11) . .
F32A P6B F36B P6A -97.3(13) . .
F34A P6B F36B P6A 47.6(11) . .
F31A P6B F36B P6A -32.6(11) . .
P6A P6B F36B F36A -8.2(12) . .
F35A P6B F36B F36A -155.7(13) . .
F33A P6B F36B F36A 112.1(7) . .
F32B P6B F36B F36A -124.3(5) . .
F33B P6B F36B F36A 145.1(6) . .
F34B P6B F36B F36A 54.2(6) . .
F31B P6B F36B F36A -35.3(6) . .
F32A P6B F36B F36A -105.4(7) . .
F34A P6B F36B F36A 39.4(6) . .
F31A P6B F36B F36A -40.8(7) . .
O7 N4S O8A O8B 82.9(9) . .
C4S N4S O8A O8B -118.5(8) . .
N4S O8A O8B O14 106(3) . 2_567
O7 N4S O8B O8A -123.0(7) . .
C4S N4S O8B O8A 88.3(8) . .
O7 N4S O8B O14 81.8(11) . 2_567
O8A N4S O8B O14 -155.3(14) . 2_567
C4S N4S O8B O14 -67.0(13) . 2_567
N5SA C5S N5S C5SA -55(3) . .
N5SA C5S N5S O9 -72(2) . .
N5SA C5S N5S O10A 85(2) . .
N5SA C5S N5S O10 107(2) . .
N5SA C5S N5S O9A -27.0(17) . .
N5SA N5S O9 O9A 0.9(18) . .
C5SA N5S O9 O9A 91.0(13) . .
C5S N5S O9 O9A 97.4(13) . .
O10A N5S O9 O9A -62.6(14) . .
O10 N5S O9 O9A -81.9(12) . .
C5SA N5S O9 N5SA 90.1(19) . .
C5S N5S O9 N5SA 96(2) . .
O10A N5S O9 N5SA -63.6(18) . .
O10 N5S O9 N5SA -82.8(19) . .
O9A N5S O9 N5SA -0.9(18) . .
N5SA N5S O9 C5SA -90.1(19) . .
C5S N5S O9 C5SA 6.3(11) . .
O10A N5S O9 C5SA -153.7(17) . .
O10 N5S O9 C5SA -172.9(16) . .
O9A N5S O9 C5SA -91.0(13) . .
N5SA N5S O10 O10A 0(4) . .
C5SA N5S O10 O10A -106(4) . .
C5S N5S O10 O10A -115(4) . .
O9 N5S O10 O10A 64(4) . .
O9A N5S O10 O10A 25(4) . .
C5SA N5S O10 N5SA -106(2) . .
C5S N5S O10 N5SA -115(2) . .
O9 N5S O10 N5SA 64.2(17) . .
O10A N5S O10 N5SA 0(4) . .
O9A N5S O10 N5SA 25.3(16) . .
O12B C6S N6S N6B -24(4) . .
O11B C6S N6S N6B 157(5) . .
O12B C6S N6S O11B 178.3(18) . .
N6B C6S N6S O11B -157(5) . .
O12B C6S N6S O11 166.0(16) . .
O11B C6S N6S O11 -12.3(12) . .
N6B C6S N6S O11 -170(5) . .
O11B C6S N6S O12B -178.3(18) . .
N6B C6S N6S O12B 24(4) . .
O12B C6S N6S O12 -31(3) . .
O11B C6S N6S O12 151(3) . .
N6B C6S N6S O12 -6(4) . .
O12B C6S N6S O12A 1.2(13) . .
O11B C6S N6S O12A -177(2) . .
N6B C6S N6S O12A 26(4) . .
O12B C6S N6S C6B -43.3(19) . .
O11B C6S N6S C6B 138(3) . .
N6B C6S N6S C6B -19(3) . .
O11B N6S O11 N6B 132(4) . .
C6S N6S O11 N6B 175(3) . .
O12B N6S O11 N6B -47(3) . .
O12 N6S O11 N6B 5(2) . .
O12A N6S O11 N6B -20.9(15) . .
C6B N6S O11 N6B 8.3(15) . .
N6B N6S O12 C6B 60(14) . .
O11B N6S O12 C6B 4(7) . .
O11 N6S O12 C6B 18(7) . .
C6S N6S O12 C6B -148(6) . .
O12B N6S O12 C6B -178(8) . .
O12A N6S O12 C6B 156(9) . .
O11B N6S O12 N6B -56(16) . .
O11 N6S O12 N6B -42(16) . .
C6S N6S O12 N6B 152(15) . .
O12B N6S O12 N6B 121(16) . .
O12A N6S O12 N6B 96(17) . .
C6B N6S O12 N6B -60(14) . .
N6B N6S O12 O12A -96(17) . .
O11B N6S O12 O12A -152(3) . .
O11 N6S O12 O12A -138(2) . .
C6S N6S O12 O12A 56(4) . .
O12B N6S O12 O12A 25(2) . .
C6B N6S O12 O12A -156(9) . .
N6B N6S O12 O12B -121(16) . .
O11B N6S O12 O12B -177.5(17) . .
O11 N6S O12 O12B -163.4(14) . .
C6S N6S O12 O12B 31(2) . .
O12A N6S O12 O12B -25(2) . .
C6B N6S O12 O12B 178(8) . .
C6B O12 O12A N6B -152(9) . .
N6S O12 O12A N6B 6.5(18) . .
O12B O12 O12A N6B 38(4) . .
C6B O12 O12A O12B 170(5) . .
N6B O12 O12A O12B -38(4) . .
N6S O12 O12A O12B -32(2) . .
N6B O12 O12A C6B 152(9) . .
N6S O12 O12A C6B 159(7) . .
O12B O12 O12A C6B -170(5) . .
C6B O12 O12A N6S -159(7) . .
N6B O12 O12A N6S -6.5(18) . .
O12B O12 O12A N6S 32(2) . .
N6B N6S O12A O12 12(4) . .
O11B N6S O12A O12 39(3) . .
O11 N6S O12A O12 49(3) . .
C6S N6S O12A O12 -145(2) . .
O12B N6S O12A O12 -144(3) . .
C6B N6S O12A O12 6(2) . .
O11B N6S O12A N6B 26(3) . .
O11 N6S O12A N6B 37(2) . .
C6S N6S O12A N6B -157(3) . .
O12B N6S O12A N6B -156(3) . .
O12 N6S O12A N6B -12(4) . .
C6B N6S O12A N6B -6(2) . .
N6B N6S O12A O12B 156(3) . .
O11B N6S O12A O12B -178(2) . .
O11 N6S O12A O12B -167.1(17) . .
C6S N6S O12A O12B -1.6(18) . .
O12 N6S O12A O12B 144(3) . .
C6B N6S O12A O12B 149.9(19) . .
N6B N6S O12A C6B 6(2) . .
O11B N6S O12A C6B 32(2) . .
O11 N6S O12A C6B 43.0(14) . .
C6S N6S O12A C6B -151.6(12) . .
O12B N6S O12A C6B -149.9(19) . .
O12 N6S O12A C6B -6(2) . .
C8S C7S N7S O13 -129(4) . .
N8S C7S N7S O13 41(4) . .
O16 C7S N7S O13 71(3) . .
N8S C7S N7S C8S 170(6) . .
O16 C7S N7S C8S -160(2) . .
C8S C7S N7S O14 107(4) . .
N8S C7S N7S O14 -83(7) . .
O16 C7S N7S O14 -53(3) . .
C8S C7S N7S O15 -92(3) . .
N8S C7S N7S O15 78(5) . .
O16 C7S N7S O15 108(3) . .
C8S C7S N7S O16 160(2) . .
N8S C7S N7S O16 -30(5) . .
C8S N7S O13 O15 36(5) . .
O14 N7S O13 O15 -139(2) . .
C7S N7S O13 O15 80(4) . .
O16 N7S O13 O15 138.8(18) . .
C8S N7S O13 N8S -98(7) . .
O14 N7S O13 N8S 86(5) . .
C7S N7S O13 N8S -54(5) . .
O15 N7S O13 N8S -134(5) . .
O16 N7S O13 N8S 5(4) . .
C8S N7S O13 O14 175(7) . .
C7S N7S O13 O14 -140(5) . .
O15 N7S O13 O14 139(2) . .
O16 N7S O13 O14 -81.9(18) . .
O13 N7S O14 N8S -54(4) . .
C8S N7S O14 N8S 129(8) . .
C7S N7S O14 N8S 85(7) . .
O15 N7S O14 N8S -77(4) . .
O16 N7S O14 N8S 38(5) . .
C8S N7S O14 O13 -176(6) . .
C7S N7S O14 O13 139(5) . .
O15 N7S O14 O13 -22.4(12) . .
O16 N7S O14 O13 93(2) . .
O13 N7S O14 O8B -120(6) . 2_567
C8S N7S O14 O8B 63(10) . 2_567
C7S N7S O14 O8B 19(10) . 2_567
O15 N7S O14 O8B -143(5) . 2_567
O16 N7S O14 O8B -28(7) . 2_567
O15 O13 O14 N7S 44(3) . .
N8S O13 O14 N7S -16(2) . .
O15 O13 O14 N8S 59.7(17) . .
N7S O13 O14 N8S 16(2) . .
O15 O13 O14 O8B -154.1(18) . 2_567
N8S O13 O14 O8B 146.2(16) . 2_567
N7S O13 O14 O8B 162(3) . 2_567
C5S N5S C5SA N5SA 129(3) . .
O9 N5S C5SA N5SA -65.5(18) . .
O10A N5S C5SA N5SA 75(2) . .
O10 N5S C5SA N5SA 105(2) . .
O9A N5S C5SA N5SA -26.9(16) . .
N5SA N5S C5SA O9 65.5(18) . .
C5S N5S C5SA O9 -166(2) . .
O10A N5S C5SA O9 140(2) . .
O10 N5S C5SA O9 171(2) . .
O9A N5S C5SA O9 38.5(6) . .
O9A O9 C5SA N5S -93.5(13) . .
N5SA O9 C5SA N5S -44.6(13) . .
O9A O9 C5SA N5SA -48.9(13) . .
N5S O9 C5SA N5SA 44.6(13) . .
C5SA N5S N5SA O9 -104.1(12) . .
C5S N5S N5SA O9 -121.7(11) . .
O10A N5S N5SA O9 117.6(14) . .
O10 N5S N5SA O9 117.6(9) . .
O9A N5S N5SA O9 1(2) . .
C5SA N5S N5SA O9A -105(3) . .
C5S N5S N5SA O9A -123(3) . .
O9 N5S N5SA O9A -1(2) . .
O10A N5S N5SA O9A 116(3) . .
O10 N5S N5SA O9A 116(3) . .
C5S N5S N5SA C5SA -17.6(9) . .
O9 N5S N5SA C5SA 104.1(12) . .
O10A N5S N5SA C5SA -138.3(14) . .
O10 N5S N5SA C5SA -138.3(13) . .
O9A N5S N5SA C5SA 105(3) . .
C5SA N5S N5SA O10A 138.3(14) . .
C5S N5S N5SA O10A 120.7(14) . .
O9 N5S N5SA O10A -117.6(14) . .
O10 N5S N5SA O10A 0.1(15) . .
O9A N5S N5SA O10A -116(3) . .
C5SA N5S N5SA C5S 17.6(9) . .
O9 N5S N5SA C5S 121.7(11) . .
O10A N5S N5SA C5S -120.7(14) . .
O10 N5S N5SA C5S -120.6(14) . .
O9A N5S N5SA C5S 123(3) . .
C5SA N5S N5SA O10 138.3(13) . .
C5S N5S N5SA O10 120.6(14) . .
O9 N5S N5SA O10 -117.6(9) . .
O10A N5S N5SA O10 -0.1(15) . .
O9A N5S N5SA O10 -116(3) . .
O9A O9 N5SA N5S -179(2) . .
C5SA O9 N5SA N5S 54.2(14) . .
N5S O9 N5SA O9A 179(2) . .
C5SA O9 N5SA O9A -126.7(14) . .
O9A O9 N5SA C5SA 126.7(14) . .
N5S O9 N5SA C5SA -54.2(14) . .
O9A O9 N5SA O10A -100.8(16) . .
N5S O9 N5SA O10A 78(2) . .
C5SA O9 N5SA O10A 132(2) . .
O9A O9 N5SA C5S 137.8(14) . .
N5S O9 N5SA C5S -43.2(13) . .
C5SA O9 N5SA C5S 11.1(8) . .
O9A O9 N5SA O10 -120.2(13) . .
N5S O9 N5SA O10 58.9(16) . .
C5SA O9 N5SA O10 113.1(17) . .
O9 C5SA N5SA N5S -79(2) . .
N5S C5SA N5SA O9 79(2) . .
N5S C5SA N5SA O9A 131(3) . .
O9 C5SA N5SA O9A 51.8(13) . .
N5S C5SA N5SA O10A -50(2) . .
O9 C5SA N5SA O10A -129(3) . .
N5S C5SA N5SA C5S -59(3) . .
O9 C5SA N5SA C5S -138(3) . .
N5S C5SA N5SA O10 -38.4(16) . .
O9 C5SA N5SA O10 -117.5(17) . .
N5S C5S N5SA O9 65(2) . .
N5S C5S N5SA O9A 123(3) . .
N5S C5S N5SA C5SA 110(4) . .
N5S C5S N5SA O10A -62(2) . .
N5S C5S N5SA O10 -50.2(17) . .
O10A O10 N5SA N5S 180(5) . .
O10A O10 N5SA O9 106(4) . .
N5S O10 N5SA O9 -73(2) . .
O10A O10 N5SA O9A 46(5) . .
N5S O10 N5SA O9A -134(3) . .
O10A O10 N5SA C5SA -145(4) . .
N5S O10 N5SA C5SA 35.1(14) . .
N5S O10 N5SA O10A -180(5) . .
O10A O10 N5SA C5S -140(4) . .
N5S O10 N5SA C5S 40.4(14) . .
N5S O9 O9A N5SA -0.5(10) . .
C5SA O9 O9A N5SA 33.7(8) . .
N5SA O9 O9A N5S 0.5(10) . .
C5SA O9 O9A N5S 34.1(6) . .
N5S N5SA O9A O9 2(3) . .
C5SA N5SA O9A O9 -74.6(18) . .
O10A N5SA O9A O9 106.4(18) . .
C5S N5SA O9A O9 -79(2) . .
O10 N5SA O9A O9 92.4(17) . .
O9 N5SA O9A N5S -2(3) . .
C5SA N5SA O9A N5S -76(3) . .
O10A N5SA O9A N5S 105(4) . .
C5S N5SA O9A N5S -80(3) . .
O10 N5SA O9A N5S 91(4) . .
N5SA N5S O9A O9 -178(4) . .
C5SA N5S O9A O9 -98.8(13) . .
C5S N5S O9A O9 -109.1(12) . .
O10A N5S O9A O9 121.8(14) . .
O10 N5S O9A O9 113.2(11) . .
C5SA N5S O9A N5SA 79(3) . .
C5S N5S O9A N5SA 69(3) . .
O9 N5S O9A N5SA 178(4) . .
O10A N5S O9A N5SA -60(3) . .
O10 N5S O9A N5SA -69(3) . .
N5S O10 O10A N5SA 0.1(18) . .
N5SA O10 O10A N5S -0.1(18) . .
N5S N5SA O10A O10 0(4) . .
O9 N5SA O10A O10 -82(4) . .
O9A N5SA O10A O10 -141(4) . .
C5SA N5SA O10A O10 40(5) . .
C5S N5SA O10A O10 42(5) . .
O9 N5SA O10A N5S -82(2) . .
O9A N5SA O10A N5S -141(3) . .
C5SA N5SA O10A N5S 40.0(15) . .
C5S N5SA O10A N5S 42.3(13) . .
O10 N5SA O10A N5S 0(4) . .
N5SA N5S O10A O10 180(4) . .
C5SA N5S O10A O10 97(4) . .
C5S N5S O10A O10 76(4) . .
O9 N5S O10A O10 -123(4) . .
O9A N5S O10A O10 -156(4) . .
C5SA N5S O10A N5SA -83(2) . .
C5S N5S O10A N5SA -104(2) . .
O9 N5S O10A N5SA 56.9(18) . .
O10 N5S O10A N5SA -180(4) . .
O9A N5S O10A N5SA 24.2(17) . .
N8S C7S C8S N7S -2.1(12) . .
O16 C7S C8S N7S 24(3) . .
N7S C7S C8S N8S 2.1(12) . .
O16 C7S C8S N8S 26(2) . .
O13 N7S C8S C7S 84(6) . .
O14 N7S C8S C7S -103(4) . .
O15 N7S C8S C7S 104(3) . .
O16 N7S C8S C7S -18(2) . .
O13 N7S C8S N8S 72(6) . .
O14 N7S C8S N8S -115(10) . .
C7S N7S C8S N8S -12(7) . .
O15 N7S C8S N8S 92(6) . .
O16 N7S C8S N8S -30(6) . .
N7S O13 N8S O15 44(5) . .
O14 O13 N8S O15 127.6(16) . .
O15 O13 N8S O14 -127.6(16) . .
N7S O13 N8S O14 -83(5) . .
O15 O13 N8S C7S 57(2) . .
N7S O13 N8S C7S 102(5) . .
O14 O13 N8S C7S -175.1(19) . .
O15 O13 N8S O16 141.1(16) . .
N7S O13 N8S O16 -174(5) . .
O14 O13 N8S O16 -91.2(10) . .
O15 O13 N8S C8S 9(3) . .
N7S O13 N8S C8S 53(5) . .
O14 O13 N8S C8S 136.7(19) . .
N7S O14 N8S O13 114(5) . .
O8B O14 N8S O13 -101(3) 2_567 .
N7S O14 N8S O15 85(5) . .
O13 O14 N8S O15 -28.9(9) . .
O8B O14 N8S O15 -130(3) 2_567 .
N7S O14 N8S C7S -70(5) . .
O13 O14 N8S C7S 176.1(15) . .
O8B O14 N8S C7S 75(3) 2_567 .
N7S O14 N8S O16 -135(5) . .
O13 O14 N8S O16 110.9(10) . .
O8B O14 N8S O16 9(3) 2_567 .
N7S O14 N8S C8S -35(5) . .
O13 O14 N8S C8S -149.1(14) . .
O8B O14 N8S C8S 109(3) 2_567 .
C8S C7S N8S O13 -105(2) . .
N7S C7S N8S O13 -114(6) . .
O16 C7S N8S O13 99.1(18) . .
C8S C7S N8S O15 -73(2) . .
N7S C7S N8S O15 -82(5) . .
O16 C7S N8S O15 131.2(11) . .
C8S C7S N8S O14 81(2) . .
N7S C7S N8S O14 72(5) . .
O16 C7S N8S O14 -74.8(12) . .
C8S C7S N8S O16 156(2) . .
N7S C7S N8S O16 147(5) . .
N7S C7S N8S C8S -10(6) . .
O16 C7S N8S C8S -156(2) . .
C7S C8S N8S O13 113(2) . .
N7S C8S N8S O13 -80(7) . .
C7S C8S N8S O15 118.1(19) . .
N7S C8S N8S O15 -74(7) . .
C7S C8S N8S O14 -117.6(19) . .
N7S C8S N8S O14 50(7) . .
N7S C8S N8S C7S 167(7) . .
C7S C8S N8S O16 -23(2) . .
N7S C8S N8S O16 145(7) . .
N7S O13 O15 N8S -8.4(15) . .
O14 O13 O15 N8S -40.6(9) . .
N8S O13 O15 N7S 8.4(15) . .
O14 O13 O15 N7S -32.2(16) . .
O14 N8S O15 O13 58.6(18) . .
C7S N8S O15 O13 -143.5(17) . .
O16 N8S O15 O13 -56(2) . .
C8S N8S O15 O13 -173.8(18) . .
O13 N8S O15 N7S -140(4) . .
O14 N8S O15 N7S -82(4) . .
C7S N8S O15 N7S 76(4) . .
O16 N8S O15 N7S 164(4) . .
C8S N8S O15 N7S 46(4) . .
C8S N7S O15 O13 -157(3) . .
O14 N7S O15 O13 44(3) . .
C7S N7S O15 O13 -120(3) . .
O16 N7S O15 O13 -47(2) . .
O13 N7S O15 N8S 36(4) . .
C8S N7S O15 N8S -121(5) . .
O14 N7S O15 N8S 80(4) . .
C7S N7S O15 N8S -84(5) . .
O16 N7S O15 N8S -11(3) . .
O13 N8S O16 N7S 173(6) . .
O15 N8S O16 N7S -157(6) . .
O14 N8S O16 N7S 80(6) . .
C7S N8S O16 N7S -49(6) . .
C8S N8S O16 N7S -37(6) . .
O13 N8S O16 C7S -137.9(11) . .
O15 N8S O16 C7S -107.8(15) . .
O14 N8S O16 C7S 129.7(9) . .
C8S N8S O16 C7S 12.1(11) . .
O13 N7S O16 N8S -6(5) . .
C8S N7S O16 N8S 137(7) . .
O14 N7S O16 N8S -92(6) . .
C7S N7S O16 N8S 126(6) . .
O15 N7S O16 N8S 18(5) . .
O13 N7S O16 C7S -132.2(16) . .
C8S N7S O16 C7S 10.8(13) . .
O14 N7S O16 C7S 141.8(16) . .
O15 N7S O16 C7S -108.6(17) . .
C8S C7S O16 N8S -32(3) . .
N7S C7S O16 N8S -7.1(11) . .
C8S C7S O16 N7S -24(3) . .
N8S C7S O16 N7S 7.1(11) . .
O12A O12 C6B N6B 138(13) . .
N6S O12 C6B N6B -8(3) . .
N6B O12 C6B O12A -138(13) . .
N6S O12 C6B O12A -146(12) . .
N6B O12 C6B N6S 8(3) . .
O12A O12 C6B N6S 146(12) . .
N6B O12A C6B O12 22(7) . .
O12B O12A C6B O12 -12(7) . .
N6S O12A C6B O12 19(6) . .
O12 O12A C6B N6B -22(7) . .
O12B O12A C6B N6B -34(2) . .
N6S O12A C6B N6B -2.5(10) . .
O12 O12A C6B N6S -19(6) . .
N6B O12A C6B N6S 2.5(10) . .
O12B O12A C6B N6S -32(2) . .
O11B N6S N6B O12 125(16) . .
O11 N6S N6B O12 138(16) . .
C6S N6S N6B O12 -34(18) . .
O12B N6S N6B O12 -57(16) . .
O12A N6S N6B O12 -74(15) . .
C6B N6S N6B O12 81(18) . .
O11B N6S N6B O12A -160.8(19) . .
O11 N6S N6B O12A -148(2) . .
C6S N6S N6B O12A 41(5) . .
O12B N6S N6B O12A 17(2) . .
O12 N6S N6B O12A 74(15) . .
C6B N6S N6B O12A 155(9) . .
O11B N6S N6B C6B 44(8) . .
O11 N6S N6B C6B 57(8) . .
C6S N6S N6B C6B -115(7) . .
O12B N6S N6B C6B -139(8) . .
O12 N6S N6B C6B -81(18) . .
O12A N6S N6B C6B -155(9) . .
O11 N6S N6B O11B 12.9(12) . .
C6S N6S N6B O11B -158(5) . .
O12B N6S N6B O11B 177.8(17) . .
O12 N6S N6B O11B -125(16) . .
O12A N6S N6B O11B 160.8(19) . .
C6B N6S N6B O11B -44(8) . .
O11B N6S N6B O12B -177.8(17) . .
O11 N6S N6B O12B -164.8(11) . .
C6S N6S N6B O12B 24(4) . .
O12 N6S N6B O12B 57(16) . .
O12A N6S N6B O12B -17(2) . .
C6B N6S N6B O12B 139(8) . .
O11B N6S N6B O11 -12.9(12) . .
C6S N6S N6B O11 -171(4) . .
O12B N6S N6B O11 164.8(11) . .
O12 N6S N6B O11 -138(16) . .
O12A N6S N6B O11 148(2) . .
C6B N6S N6B O11 -57(8) . .
O11B N6S N6B C6S 158(5) . .
O11 N6S N6B C6S 171(4) . .
O12B N6S N6B C6S -24(4) . .
O12 N6S N6B C6S 34(18) . .
O12A N6S N6B C6S -41(5) . .
C6B N6S N6B C6S 115(7) . .
C6B O12 N6B N6S -126(12) . .
O12A O12 N6B N6S 83(16) . .
O12B O12 N6B N6S 55(15) . .
C6B O12 N6B O12A 151(10) . .
N6S O12 N6B O12A -83(16) . .
O12B O12 N6B O12A -29(3) . .
O12A O12 N6B C6B -151(10) . .
N6S O12 N6B C6B 126(12) . .
O12B O12 N6B C6B -180(8) . .
C6B O12 N6B O11B -13(12) . .
O12A O12 N6B O11B -164(3) . .
N6S O12 N6B O11B 113(18) . .
O12B O12 N6B O11B 167(5) . .
C6B O12 N6B O12B 180(8) . .
O12A O12 N6B O12B 29(3) . .
N6S O12 N6B O12B -55(15) . .
C6B O12 N6B O11 6(11) . .
O12A O12 N6B O11 -145(2) . .
N6S O12 N6B O11 131(18) . .
O12B O12 N6B O11 -174(4) . .
C6B O12 N6B C6S -147(5) . .
O12A O12 N6B C6S 62(6) . .
N6S O12 N6B C6S -21(11) . .
O12B O12 N6B C6S 34(4) . .
O12 O12A N6B N6S -164(5) . .
O12B O12A N6B N6S -20(3) . .
C6B O12A N6B N6S -173(3) . .
O12B O12A N6B O12 144(4) . .
C6B O12A N6B O12 -9(3) . .
N6S O12A N6B O12 164(5) . .
O12 O12A N6B C6B 9(3) . .
O12B O12A N6B C6B 153.0(16) . .
N6S O12A N6B C6B 173(3) . .
O12 O12A N6B O11B 143(6) . .
O12B O12A N6B O11B -73(6) . .
C6B O12A N6B O11B 134(5) . .
N6S O12A N6B O11B -53(5) . .
O12 O12A N6B O12B -144(4) . .
C6B O12A N6B O12B -153.0(16) . .
N6S O12A N6B O12B 20(3) . .
O12 O12A N6B O11 107(4) . .
O12B O12A N6B O11 -110(3) . .
C6B O12A N6B O11 97(3) . .
N6S O12A N6B O11 -89(4) . .
O12 O12A N6B C6S -150(3) . .
O12B O12A N6B C6S -6.6(16) . .
C6B O12A N6B C6S -159.6(11) . .
N6S O12A N6B C6S 13.8(19) . .
O12 C6B N6B N6S 134(13) . .
O12A C6B N6B N6S 158(8) . .
O12A C6B N6B O12 25(9) . .
N6S C6B N6B O12 -134(13) . .
O12 C6B N6B O12A -25(9) . .
N6S C6B N6B O12A -158(8) . .
O12 C6B N6B O11B 170(9) . .
O12A C6B N6B O11B -165(2) . .
N6S C6B N6B O11B 37(7) . .
O12 C6B N6B O12B 0(9) . .
O12A C6B N6B O12B 24.4(15) . .
N6S C6B N6B O12B -134(8) . .
O12 C6B N6B O11 -175(9) . .
O12A C6B N6B O11 -150.5(17) . .
N6S C6B N6B O11 51(7) . .
O12 C6B N6B C6S 62(9) . .
O12A C6B N6B C6S 86(3) . .
N6S C6B N6B C6S -72(8) . .
N6S O11 N6B O12 -168(5) . .
N6S O11 N6B O12A 106(4) . .
N6S O11 N6B C6B -167(2) . .
N6S O11 N6B O11B -35(3) . .
N6S O11 N6B O12B 19.4(15) . .
N6S O11 N6B C6S -3.1(15) . .
O12B C6S N6B N6S 151(4) . .
O11B C6S N6B N6S -17(4) . .
N6S C6S N6B O12 166(8) . .
O12B C6S N6B O12 -43(6) . .
O11B C6S N6B O12 149(6) . .
N6S C6S N6B O12A -145(5) . .
O12B C6S N6B O12A 6.6(16) . .
O11B C6S N6B O12A -162.2(18) . .
N6S C6S N6B C6B 135(6) . .
O12B C6S N6B C6B -74(3) . .
O11B C6S N6B C6B 117(3) . .
N6S C6S N6B O11B 17(4) . .
O12B C6S N6B O11B 168.7(14) . .
N6S C6S N6B O12B -151(4) . .
O11B C6S N6B O12B -168.7(14) . .
N6S C6S N6B O11 8(4) . .
O12B C6S N6B O11 159.1(13) . .
O11B C6S N6B O11 -9.6(9) . .
O12 O12A O12B N6S 35(3) . .
N6B O12A O12B N6S 9.2(13) . .
C6B O12A O12B N6S 39(2) . .
O12 O12A O12B N6B 26(3) . .
C6B O12A O12B N6B 30.3(17) . .
N6S O12A O12B N6B -9.2(13) . .
O12 O12A O12B C6S 37(4) . .
N6B O12A O12B C6S 11(3) . .
C6B O12A O12B C6S 41(4) . .
N6S O12A O12B C6S 1.6(18) . .
N6B O12A O12B O12 -26(3) . .
C6B O12A O12B O12 4(2) . .
N6S O12A O12B O12 -35(3) . .
N6B N6S O12B O12A -14(2) . .
O11 N6S O12B O12A 34(4) . .
C6S N6S O12B O12A 178.5(17) . .
O12 N6S O12B O12A -20.6(18) . .
C6B N6S O12B O12A -20.9(14) . .
O11 N6S O12B N6B 49(3) . .
C6S N6S O12B N6B -167(2) . .
O12 N6S O12B N6B -6(2) . .
O12A N6S O12B N6B 14(2) . .
C6B N6S O12B N6B -6.6(14) . .
N6B N6S O12B C6S 167(2) . .
O11 N6S O12B C6S -144(4) . .
O12 N6S O12B C6S 160.9(15) . .
O12A N6S O12B C6S -178.5(17) . .
C6B N6S O12B C6S 160.6(9) . .
N6B N6S O12B O12 6(2) . .
O11 N6S O12B O12 55(4) . .
C6S N6S O12B O12 -160.9(15) . .
O12A N6S O12B O12 20.6(18) . .
C6B N6S O12B O12 -0.3(15) . .
N6S N6B O12B O12A 162(3) . .
O12 N6B O12B O12A -30(3) . .
C6B N6B O12B O12A -29.7(19) . .
O11B N6B O12B O12A 160(2) . .
O11 N6B O12B O12A 144(2) . .
C6S N6B O12B O12A 172.0(19) . .
O12 N6B O12B N6S 168(4) . .
O12A N6B O12B N6S -162(3) . .
C6B N6B O12B N6S 169(2) . .
O11B N6B O12B N6S -1.9(14) . .
O11 N6B O12B N6S -18.0(14) . .
C6S N6B O12B N6S 10.2(16) . .
N6S N6B O12B C6S -10.2(16) . .
O12 N6B O12B C6S 158(3) . .
O12A N6B O12B C6S -172.0(19) . .
C6B N6B O12B C6S 158.3(12) . .
O11B N6B O12B C6S -12.1(15) . .
O11 N6B O12B C6S -28.2(17) . .
N6S N6B O12B O12 -168(4) . .
O12A N6B O12B O12 30(3) . .
C6B N6B O12B O12 0(3) . .
O11B N6B O12B O12 -170(4) . .
O11 N6B O12B O12 174(4) . .
C6S N6B O12B O12 -158(3) . .
N6S C6S O12B O12A -2(2) . .
O11B C6S O12B O12A -1(2) . .
N6B C6S O12B O12A -9(2) . .
O11B C6S O12B N6S 0.9(9) . .
N6B C6S O12B N6S -6.5(10) . .
N6S C6S O12B N6B 6.5(10) . .
O11B C6S O12B N6B 7.4(9) . .
N6S C6S O12B O12 16.6(13) . .
O11B C6S O12B O12 17.5(14) . .
N6B C6S O12B O12 10.1(14) . .
N6B O12 O12B O12A 130(5) . .
N6S O12 O12B O12A 137(4) . .
N6B O12 O12B N6S -7(2) . .
O12A O12 O12B N6S -137(3) . .
O12A O12 O12B N6B -130(5) . .
N6S O12 O12B N6B 7(2) . .
N6B O12 O12B C6S -23(3) . .
O12A O12 O12B C6S -153(3) . .
N6S O12 O12B C6S -15.6(12) . .
O11 N6S O11B N6B -49(4) . .
C6S N6S O11B N6B 168(3) . .
O12 N6S O11B N6B 6(2) . .
O12A N6S O11B N6B -15.4(17) . .
C6B N6S O11B N6B 6.8(15) . .
N6B N6S O11B C6S -168(3) . .
O11 N6S O11B C6S 143(3) . .
O12 N6S O11B C6S -162(2) . .
O12A N6S O11B C6S 176(3) . .
C6B N6S O11B C6S -161.3(14) . .
O12 N6B O11B N6S -163(6) . .
O12A N6B O11B N6S 64(5) . .
C6B N6B O11B N6S -168(3) . .
O12B N6B O11B N6S 2.4(18) . .
O11 N6B O11B N6S 138(4) . .
C6S N6B O11B N6S -8.0(18) . .
N6S N6B O11B C6S 8.0(18) . .
O12 N6B O11B C6S -155(5) . .
O12A N6B O11B C6S 72(5) . .
C6B N6B O11B C6S -159.9(13) . .
O12B N6B O11B C6S 10.5(13) . .
O11 N6B O11B C6S 146(3) . .
O12B C6S O11B N6S -1.4(15) . .
N6B C6S O11B N6S 6.5(15) . .
N6S C6S O11B N6B -6.5(15) . .
O12B C6S O11B N6B -7.9(10) . .
